data_1551483
loop_
_publ_author_name
'Ben S. Pilgrim'
'Derrick A. Roberts'
'Thorsten G. Lohr'
'Tanya K. Ronson'
'Jonathan R. Nitschke'

_publ_section_title
;
 Signal transduction in a covalent post-assembly modification cascade
;
_journal_name_full 'Nature Chemistry'
_journal_page_first 1276
_journal_page_last 1281
_journal_paper_doi 10.1038/nchem.2839
_journal_volume 9
_journal_year 2017
_chemical_formula_moiety 'C336 H264 Fe8 N96, 16(F6 Sb)'
_chemical_formula_sum 'C336 H264 F96 Fe8 N96 Sb16'
_chemical_formula_weight 9865.22
_space_group_crystal_system triclinic
_space_group_IT_number 2
_space_group_name_Hall '-P 1'
_space_group_name_H-M_alt 'P -1'
_atom_sites_solution_hydrogens geom
_cell_angle_alpha 89.220(2)
_cell_angle_beta 83.440(2)
_cell_angle_gamma 80.438(2)
_cell_formula_units_Z 2
_cell_length_a 25.4839(7)
_cell_length_b 33.5954(10)
_cell_length_c 37.4035(10)
_cell_measurement_reflns_used 31531
_cell_measurement_temperature 100(2)
_cell_measurement_theta_max 16.2790
_cell_measurement_theta_min 1.4440
_cell_volume 31370.6(15)
_computing_cell_refinement
;
CrysAlisPro, Agilent Technologies,
Version 1.171.37.35 (release 13-08-2014 CrysAlis171 .NET)
(compiled Aug 13 2014,18:06:01)
;
_computing_data_collection
;
Diamond GDA
;
_computing_data_reduction
;
CrysAlisPro, Agilent Technologies,
Version 1.171.37.35 (release 13-08-2014 CrysAlis171 .NET)
(compiled Aug 13 2014,18:06:01)
;
_computing_structure_refinement 'SHELXL-2014/7 (Sheldrick, 2014)'
_computing_structure_solution 'SHELXT (Sheldrick, 2014)'
_diffrn_ambient_temperature 100(2)
_diffrn_detector_area_resol_mean 0
_diffrn_measured_fraction_theta_full 0.998
_diffrn_measured_fraction_theta_max 0.998
_diffrn_measurement_device_type 'Pilatus 2M detector on Crystal Logic diffractometer'
_diffrn_measurement_method '\w  scans'
_diffrn_radiation_monochromator 'silicon double crystal'
_diffrn_radiation_source 'Diamond beamline I19'
_diffrn_radiation_type synchrotron
_diffrn_radiation_wavelength 0.6889
_diffrn_reflns_av_R_equivalents 0.0798
_diffrn_reflns_av_unetI/netI 0.0741
_diffrn_reflns_Laue_measured_fraction_full 0.998
_diffrn_reflns_Laue_measured_fraction_max 0.998
_diffrn_reflns_limit_h_max 21
_diffrn_reflns_limit_h_min -21
_diffrn_reflns_limit_k_max 27
_diffrn_reflns_limit_k_min -27
_diffrn_reflns_limit_l_max 31
_diffrn_reflns_limit_l_min -31
_diffrn_reflns_number 155185
_diffrn_reflns_point_group_measured_fraction_full 0.998
_diffrn_reflns_point_group_measured_fraction_max 0.998
_diffrn_reflns_theta_full 16.681
_diffrn_reflns_theta_max 16.681
_diffrn_reflns_theta_min 1.450
_exptl_absorpt_coefficient_mu 0.838
_exptl_absorpt_correction_T_max 0.7441
_exptl_absorpt_correction_T_min 0.5451
_exptl_absorpt_correction_type multi-scan
_exptl_absorpt_process_details 'SADABS 2014/5'
_exptl_crystal_colour blue
_exptl_crystal_density_diffrn 1.044
_exptl_crystal_description block
_exptl_crystal_F_000 9680
_exptl_crystal_size_max 0.030
_exptl_crystal_size_mid 0.020
_exptl_crystal_size_min 0.010
_refine_diff_density_max 1.107
_refine_diff_density_min -0.476
_refine_diff_density_rms 0.097
_refine_ls_extinction_coef .
_refine_ls_extinction_method none
_refine_ls_goodness_of_fit_ref 1.137
_refine_ls_hydrogen_treatment constr
_refine_ls_matrix_type full
_refine_ls_number_parameters 4299
_refine_ls_number_reflns 37947
_refine_ls_number_restraints 13850
_refine_ls_restrained_S_all 0.999
_refine_ls_R_factor_all 0.1772
_refine_ls_R_factor_gt 0.1408
_refine_ls_shift/su_max 0.000
_refine_ls_shift/su_mean 0.000
_refine_ls_structure_factor_coef Fsqd
_refine_ls_weighting_details 'w=1/[\s^2^(Fo^2^)+(0.2000P)^2^+100.0000P] where P=(Fo^2^+2Fc^2^)/3'
_refine_ls_weighting_scheme calc
_refine_ls_wR_factor_gt 0.3916
_refine_ls_wR_factor_ref 0.4176
_reflns_Friedel_coverage 0.000
_reflns_Friedel_fraction_full .
_reflns_Friedel_fraction_max .
_reflns_number_gt 22052
_reflns_number_total 37947
_reflns_threshold_expression 'I > 2\s(I)'
_cod_data_source_file nchem.2839-s2.cif
_cod_data_source_block bsp3338_sq
_cod_database_code 1551483
_shelx_space_group_comment
;
The symmetry employed for this shelxl refinement is uniquely defined
by the following loop, which should always be used as a source of
symmetry information in preference to the above space-group names.
They are only intended as comments.
;
_shelx_estimated_absorpt_t_min 0.975
_shelx_estimated_absorpt_t_max 0.992

loop_
_space_group_symop_operation_xyz
'x, y, z'
'-x, -y, -z'

loop_
_atom_site_label
_atom_site_type_symbol
_atom_site_fract_x
_atom_site_fract_y
_atom_site_fract_z
_atom_site_U_iso_or_equiv
_atom_site_adp_type
_atom_site_occupancy
_atom_site_site_symmetry_order
_atom_site_calc_flag
_atom_site_refinement_flags_posn
_atom_site_refinement_flags_adp
_atom_site_refinement_flags_occupancy
_atom_site_disorder_assembly
_atom_site_disorder_group
Fe1 Fe 0.57847(12) -0.13246(8) 1.32053(7) 0.1502(10) Uani 1 1 d . . . . .
Fe2 Fe 0.69664(11) 0.26413(8) 1.17385(8) 0.1420(9) Uani 1 1 d . . . . .
Fe3 Fe 0.04853(12) -0.06082(8) 1.17062(8) 0.1552(10) Uani 1 1 d . . . . .
Fe4 Fe 0.17125(10) 0.33345(8) 1.02423(7) 0.1334(9) Uani 1 1 d . . . . .
Fe5 Fe 0.05888(10) 0.46594(8) 0.70076(7) 0.1307(9) Uani 1 1 d . . . . .
Fe6 Fe 0.17398(12) 0.84940(8) 0.52960(7) 0.1475(10) Uani 1 1 d . . . . .
Fe7 Fe 0.27074(12) 0.21663(8) 0.37373(8) 0.1570(11) Uani 1 1 d . . . . .
Fe8 Fe 0.38072(10) 0.60345(8) 0.19921(7) 0.1360(9) Uani 1 1 d . . . . .
N1B N 0.0312(5) -0.0470(4) 1.2223(4) 0.160(5) Uani 1 1 d D U . . .
N2B N 0.1195(5) -0.0822(4) 1.1877(4) 0.151(5) Uani 1 1 d D U . . .
N3B N 0.3116(6) -0.1207(5) 1.2089(4) 0.188(5) Uani 1 1 d D U . . .
N4B N 0.3594(6) -0.1284(5) 1.2221(4) 0.188(5) Uani 1 1 d D U . . .
N5B N 0.2685(6) -0.0975(7) 1.2656(5) 0.234(7) Uani 1 1 d D U . . .
N6B N 0.3160(7) -0.1055(8) 1.2792(4) 0.248(8) Uani 1 1 d D U . . .
N7B N 0.5121(5) -0.1344(4) 1.2970(4) 0.143(4) Uani 1 1 d D U . . .
N8B N 0.5241(7) -0.1141(5) 1.3624(3) 0.163(5) Uani 1 1 d D U . . .
C1B C -0.0201(7) -0.0262(6) 1.2408(5) 0.193(6) Uani 1 1 d D U . . .
C2B C -0.0504(9) -0.0462(6) 1.2663(7) 0.255(10) Uani 1 1 d D U . . .
H2B H -0.0400 -0.0742 1.2705 0.306 Uiso 1 1 calc R U . . .
C3B C -0.0951(10) -0.0250(7) 1.2853(8) 0.284(11) Uani 1 1 d D U . . .
H3B H -0.1140 -0.0382 1.3040 0.341 Uiso 1 1 calc R U . . .
C4B C -0.1135(9) 0.0146(7) 1.2781(7) 0.253(10) Uani 1 1 d D U . . .
C5B C -0.0820(9) 0.0349(6) 1.2552(7) 0.238(9) Uani 1 1 d D U . . .
H5B H -0.0911 0.0633 1.2527 0.285 Uiso 1 1 calc R U . . .
C6B C -0.0367(8) 0.0143(6) 1.2355(6) 0.221(8) Uani 1 1 d D U . . .
H6B H -0.0168 0.0284 1.2181 0.265 Uiso 1 1 calc R U . . .
C7B C -0.1617(11) 0.0386(8) 1.3016(8) 0.328(17) Uani 1 1 d D U . . .
H7BA H -0.1513 0.0628 1.3112 0.492 Uiso 1 1 calc R U . . .
H7BB H -0.1733 0.0217 1.3215 0.492 Uiso 1 1 calc R U . . .
H7BC H -0.1912 0.0466 1.2869 0.492 Uiso 1 1 calc R U . . .
C8B C 0.0702(6) -0.0549(6) 1.2412(5) 0.164(6) Uani 1 1 d D U . . .
H8B H 0.0660 -0.0486 1.2661 0.196 Uiso 1 1 calc R U . . .
C9B C 0.1213(6) -0.0741(5) 1.2231(4) 0.155(5) Uani 1 1 d D U . . .
C10B C 0.1700(6) -0.0830(5) 1.2380(4) 0.163(6) Uani 1 1 d D U . . .
H10B H 0.1716 -0.0771 1.2625 0.196 Uiso 1 1 calc R U . . .
C11B C 0.2163(6) -0.1005(6) 1.2164(5) 0.166(5) Uani 1 1 d D U . . .
C12B C 0.2127(6) -0.1081(6) 1.1812(5) 0.173(6) Uani 1 1 d D U . . .
H12B H 0.2439 -0.1197 1.1661 0.207 Uiso 1 1 calc R U . . .
C13B C 0.1643(6) -0.0993(5) 1.1673(4) 0.159(6) Uani 1 1 d D U . . .
H13B H 0.1626 -0.1054 1.1428 0.190 Uiso 1 1 calc R U . . .
C14B C 0.2678(6) -0.1084(7) 1.2322(5) 0.190(6) Uani 1 1 d D U . . .
C15B C 0.3592(6) -0.1189(7) 1.2566(5) 0.197(7) Uani 1 1 d D U . . .
C16B C 0.5081(6) -0.1445(5) 1.2629(4) 0.148(5) Uani 1 1 d D U . . .
H16B H 0.5396 -0.1559 1.2481 0.177 Uiso 1 1 calc R U . . .
C17B C 0.4593(6) -0.1389(5) 1.2487(4) 0.162(6) Uani 1 1 d D U . . .
H17B H 0.4581 -0.1437 1.2238 0.195 Uiso 1 1 calc R U . . .
C18B C 0.4125(6) -0.1261(6) 1.2711(5) 0.169(6) Uani 1 1 d D U . . .
C19B C 0.4160(6) -0.1162(6) 1.3066(4) 0.174(6) Uani 1 1 d D U . . .
H19B H 0.3844 -0.1068 1.3222 0.209 Uiso 1 1 calc R U . . .
C20B C 0.4656(7) -0.1201(6) 1.3191(4) 0.163(5) Uani 1 1 d D U . . .
C21B C 0.4761(7) -0.1105(6) 1.3550(4) 0.165(6) Uani 1 1 d D U . . .
H21B H 0.4471 -0.1016 1.3729 0.198 Uiso 1 1 calc R U . . .
C22B C 0.5361(9) -0.1062(6) 1.3988(4) 0.199(6) Uani 1 1 d D U . . .
C23B C 0.5248(11) -0.1329(6) 1.4258(5) 0.226(8) Uani 1 1 d D U . . .
H23B H 0.5090 -0.1558 1.4211 0.271 Uiso 1 1 calc R U . . .
C24B C 0.5371(13) -0.1254(8) 1.4601(5) 0.264(9) Uani 1 1 d D U . . .
H24B H 0.5272 -0.1423 1.4794 0.317 Uiso 1 1 calc R U . . .
C25B C 0.5631(14) -0.0944(8) 1.4668(5) 0.283(9) Uani 1 1 d D U . . .
C26B C 0.5745(13) -0.0683(8) 1.4398(5) 0.277(9) Uani 1 1 d D U . . .
H26B H 0.5939 -0.0473 1.4440 0.333 Uiso 1 1 calc R U . . .
C27B C 0.5576(11) -0.0724(7) 1.4059(5) 0.243(8) Uani 1 1 d D U . . .
H27B H 0.5609 -0.0523 1.3880 0.291 Uiso 1 1 calc R U . . .
C28B C 0.5641(12) -0.0806(8) 1.5063(5) 0.261(10) Uani 1 1 d D U . . .
H28A H 0.6012 -0.0850 1.5121 0.392 Uiso 1 1 calc R U . . .
H28B H 0.5429 -0.0964 1.5227 0.392 Uiso 1 1 calc R U . . .
H28C H 0.5490 -0.0519 1.5089 0.392 Uiso 1 1 calc R U . . .
N1C N -0.0198(5) -0.0332(4) 1.1530(4) 0.163(5) Uani 1 1 d D U . . .
N2C N 0.0674(5) -0.0063(4) 1.1603(4) 0.149(5) Uani 1 1 d D U . . .
N3C N 0.1432(6) 0.1207(5) 1.1345(5) 0.184(6) Uani 1 1 d D U . . .
N4C N 0.1548(6) 0.1550(4) 1.1201(5) 0.176(5) Uani 1 1 d D U . . .
N5C N 0.0576(6) 0.1348(5) 1.1146(5) 0.189(6) Uani 1 1 d D U . . .
N6C N 0.0684(6) 0.1703(4) 1.1004(5) 0.180(6) Uani 1 1 d D U . . .
N7C N 0.1585(5) 0.2855(4) 1.0529(4) 0.137(4) Uani 1 1 d D U . . .
N8C N 0.0956(5) 0.3336(4) 1.0175(3) 0.130(4) Uani 1 1 d D U . . .
C1C C -0.0660(5) -0.0517(4) 1.1476(4) 0.183(6) Uani 1 1 d DG U . . .
C2C C -0.0696(5) -0.0674(5) 1.1140(4) 0.213(7) Uani 1 1 d DG U . . .
H2C H -0.0407 -0.0680 1.0954 0.255 Uiso 1 1 calc R U . . .
C3C C -0.1154(7) -0.0823(5) 1.1075(4) 0.246(9) Uani 1 1 d DG U . . .
H3C H -0.1178 -0.0931 1.0845 0.296 Uiso 1 1 calc R U . . .
C4C C -0.1576(5) -0.0814(5) 1.1347(5) 0.250(9) Uani 1 1 d DG U . . .
C5C C -0.1540(6) -0.0657(6) 1.1683(4) 0.263(9) Uani 1 1 d DG U . . .
H5C H -0.1829 -0.0651 1.1869 0.316 Uiso 1 1 calc R U . . .
C6C C -0.1082(7) -0.0508(5) 1.1748(4) 0.241(9) Uani 1 1 d DG U . . .
H6C H -0.1058 -0.0401 1.1978 0.290 Uiso 1 1 calc R U . . .
C7C C -0.2069(9) -0.1008(9) 1.1289(8) 0.288(13) Uani 1 1 d D U . . .
H7CA H -0.2396 -0.0813 1.1356 0.432 Uiso 1 1 calc R U . . .
H7CB H -0.2072 -0.1249 1.1438 0.432 Uiso 1 1 calc R U . . .
H7CC H -0.2050 -0.1083 1.1035 0.432 Uiso 1 1 calc R U . . .
C8C C -0.0178(7) 0.0025(5) 1.1412(6) 0.167(6) Uani 1 1 d D U . . .
H8C H -0.0460 0.0168 1.1291 0.201 Uiso 1 1 calc R U . . .
C9C C 0.0280(6) 0.0203(4) 1.1466(5) 0.149(5) Uani 1 1 d D U . . .
C10C C 0.0372(6) 0.0592(4) 1.1358(5) 0.154(5) Uani 1 1 d D U . . .
H10C H 0.0106 0.0773 1.1252 0.184 Uiso 1 1 calc R U . . .
C11C C 0.0858(6) 0.0706(4) 1.1410(5) 0.147(5) Uani 1 1 d D U . . .
C12C C 0.1245(6) 0.0443(5) 1.1544(5) 0.158(6) Uani 1 1 d D U . . .
H12C H 0.1585 0.0514 1.1566 0.189 Uiso 1 1 calc R U . . .
C13C C 0.1133(7) 0.0069(5) 1.1648(5) 0.162(6) Uani 1 1 d D U . . .
H13C H 0.1398 -0.0108 1.1758 0.194 Uiso 1 1 calc R U . . .
C14C C 0.0965(7) 0.1107(5) 1.1282(6) 0.170(6) Uani 1 1 d D U . . .
C15C C 0.1166(7) 0.1789(5) 1.1041(5) 0.159(6) Uani 1 1 d D U . . .
C16C C 0.1927(6) 0.2615(5) 1.0714(5) 0.144(5) Uani 1 1 d D U . . .
H16C H 0.2272 0.2684 1.0724 0.173 Uiso 1 1 calc R U . . .
C17C C 0.1811(6) 0.2272(5) 1.0891(5) 0.145(5) Uani 1 1 d D U . . .
H17C H 0.2062 0.2113 1.1027 0.174 Uiso 1 1 calc R U . . .
C18C C 0.1310(6) 0.2167(4) 1.0864(5) 0.144(5) Uani 1 1 d D U . . .
C19C C 0.0948(6) 0.2413(4) 1.0676(4) 0.141(5) Uani 1 1 d D U . . .
H19C H 0.0604 0.2345 1.0659 0.169 Uiso 1 1 calc R U . . .
C20C C 0.1088(6) 0.2758(4) 1.0513(4) 0.131(5) Uani 1 1 d D U . . .
C21C C 0.0749(6) 0.3046(4) 1.0319(4) 0.131(5) Uani 1 1 d D U . . .
H21C H 0.0387 0.3021 1.0299 0.157 Uiso 1 1 calc R U . . .
C22C C 0.0625(6) 0.3650(4) 0.9973(4) 0.136(5) Uani 1 1 d D U . . .
C23C C 0.0349(7) 0.3994(5) 1.0137(4) 0.162(6) Uani 1 1 d D U . . .
H23C H 0.0357 0.4034 1.0387 0.195 Uiso 1 1 calc R U . . .
C24C C 0.0057(8) 0.4287(5) 0.9941(5) 0.174(7) Uani 1 1 d D U . . .
H24C H -0.0142 0.4522 1.0060 0.209 Uiso 1 1 calc R U . . .
C25C C 0.0050(8) 0.4244(5) 0.9583(5) 0.169(6) Uani 1 1 d D U . . .
C26C C 0.0336(8) 0.3905(5) 0.9419(5) 0.188(7) Uani 1 1 d D U . . .
H26C H 0.0358 0.3881 0.9164 0.225 Uiso 1 1 calc R U . . .
C27C C 0.0597(8) 0.3591(5) 0.9614(4) 0.172(6) Uani 1 1 d D U . . .
H27C H 0.0752 0.3341 0.9501 0.207 Uiso 1 1 calc R U . . .
C28C C -0.0240(9) 0.4591(6) 0.9370(5) 0.217(9) Uani 1 1 d D U . . .
H28D H 0.0014 0.4676 0.9179 0.326 Uiso 1 1 calc R U . . .
H28E H -0.0385 0.4819 0.9532 0.326 Uiso 1 1 calc R U . . .
H28F H -0.0533 0.4499 0.9263 0.326 Uiso 1 1 calc R U . . .
N1D N 0.1604(5) 0.3655(4) 1.0694(3) 0.132(4) Uani 1 1 d D U . . .
N2D N 0.2465(5) 0.3279(4) 1.0337(3) 0.135(4) Uani 1 1 d D U . . .
N3D N 0.4427(6) 0.2991(5) 1.0485(4) 0.184(6) Uani 1 1 d D U . . .
N4D N 0.4903(6) 0.2941(5) 1.0619(4) 0.179(5) Uani 1 1 d D U . . .
N5D N 0.4033(6) 0.3368(6) 1.1012(5) 0.204(7) Uani 1 1 d D U . . .
N6D N 0.4505(6) 0.3312(6) 1.1150(4) 0.204(7) Uani 1 1 d D U . . .
N7D N 0.6355(5) 0.2768(4) 1.1438(4) 0.138(4) Uani 1 1 d D U . . .
N8D N 0.6448(6) 0.3007(4) 1.2082(3) 0.155(5) Uani 1 1 d D U . . .
C1D C 0.1097(6) 0.3861(5) 1.0873(4) 0.143(5) Uani 1 1 d D U . . .
C2D C 0.0728(6) 0.3634(5) 1.1042(5) 0.150(5) Uani 1 1 d D U . . .
H2D H 0.0807 0.3348 1.1039 0.180 Uiso 1 1 calc R U . . .
C3D C 0.0244(6) 0.3830(5) 1.1214(5) 0.155(5) Uani 1 1 d D U . . .
H3D H -0.0013 0.3678 1.1323 0.186 Uiso 1 1 calc R U . . .
C4D C 0.0140(6) 0.4246(5) 1.1225(5) 0.164(6) Uani 1 1 d D U . . .
C5D C 0.0524(7) 0.4466(5) 1.1078(5) 0.165(6) Uani 1 1 d D U . . .
H5D H 0.0458 0.4751 1.1103 0.198 Uiso 1 1 calc R U . . .
C6D C 0.1008(6) 0.4278(5) 1.0892(5) 0.160(6) Uani 1 1 d D U . . .
H6D H 0.1265 0.4431 1.0784 0.192 Uiso 1 1 calc R U . . .
C7D C -0.0402(7) 0.4469(6) 1.1412(5) 0.192(7) Uani 1 1 d D U . . .
H7DA H -0.0666 0.4508 1.1238 0.289 Uiso 1 1 calc R U . . .
H7DB H -0.0353 0.4731 1.1502 0.289 Uiso 1 1 calc R U . . .
H7DC H -0.0528 0.4307 1.1614 0.289 Uiso 1 1 calc R U . . .
C8D C 0.2039(5) 0.3673(5) 1.0834(4) 0.138(5) Uani 1 1 d D U . . .
H8D H 0.2031 0.3809 1.1056 0.165 Uiso 1 1 calc R U . . .
C9D C 0.2536(5) 0.3480(5) 1.0642(4) 0.132(5) Uani 1 1 d D U . . .
C10D C 0.3037(5) 0.3455(5) 1.0769(4) 0.149(5) Uani 1 1 d D U . . .
H10D H 0.3076 0.3586 1.0986 0.179 Uiso 1 1 calc R U . . .
C11D C 0.3481(5) 0.3229(6) 1.0564(5) 0.159(6) Uani 1 1 d D U . . .
C12D C 0.3406(6) 0.3050(5) 1.0261(4) 0.155(6) Uani 1 1 d D U . . .
H12D H 0.3708 0.2904 1.0119 0.186 Uiso 1 1 calc R U . . .
C13D C 0.2908(6) 0.3070(5) 1.0147(4) 0.139(5) Uani 1 1 d D U . . .
H13D H 0.2874 0.2936 0.9931 0.167 Uiso 1 1 calc R U . . .
C14D C 0.4011(6) 0.3204(7) 1.0698(5) 0.182(6) Uani 1 1 d D U . . .
C15D C 0.4913(6) 0.3090(6) 1.0948(5) 0.180(6) Uani 1 1 d D U . . .
C16D C 0.6326(6) 0.2652(5) 1.1104(4) 0.146(5) Uani 1 1 d D U . . .
H16D H 0.6637 0.2498 1.0978 0.175 Uiso 1 1 calc R U . . .
C17D C 0.5874(6) 0.2740(5) 1.0926(4) 0.148(5) Uani 1 1 d D U . . .
H17D H 0.5867 0.2640 1.0691 0.177 Uiso 1 1 calc R U . . .
C18D C 0.5433(6) 0.2979(5) 1.1106(4) 0.154(5) Uani 1 1 d D U . . .
C19D C 0.5455(6) 0.3132(5) 1.1448(4) 0.153(5) Uani 1 1 d D U . . .
H19D H 0.5155 0.3300 1.1572 0.184 Uiso 1 1 calc R U . . .
C20D C 0.5929(6) 0.3033(5) 1.1601(4) 0.141(5) Uani 1 1 d D U . . .
C21D C 0.6012(7) 0.3139(5) 1.1957(4) 0.153(6) Uani 1 1 d D U . . .
H21D H 0.5737 0.3311 1.2101 0.184 Uiso 1 1 calc R U . . .
C22D C 0.6520(8) 0.3123(5) 1.2451(4) 0.168(6) Uani 1 1 d D U . . .
C23D C 0.6509(9) 0.2848(5) 1.2726(4) 0.189(7) Uani 1 1 d D U . . .
H23D H 0.6447 0.2582 1.2686 0.227 Uiso 1 1 calc R U . . .
C24D C 0.6592(10) 0.2973(6) 1.3064(5) 0.214(7) Uani 1 1 d D U . . .
H24D H 0.6591 0.2785 1.3255 0.257 Uiso 1 1 calc R U . . .
C25D C 0.6675(10) 0.3351(6) 1.3132(5) 0.212(7) Uani 1 1 d D U . . .
C26D C 0.6668(11) 0.3618(6) 1.2858(5) 0.220(8) Uani 1 1 d D U . . .
H26D H 0.6709 0.3888 1.2902 0.264 Uiso 1 1 calc R U . . .
C27D C 0.6602(9) 0.3503(5) 1.2513(5) 0.195(7) Uani 1 1 d D U . . .
H27D H 0.6614 0.3690 1.2321 0.234 Uiso 1 1 calc R U . . .
C28D C 0.6815(12) 0.3477(7) 1.3503(5) 0.265(11) Uani 1 1 d D U . . .
H28G H 0.7171 0.3335 1.3543 0.397 Uiso 1 1 calc R U . . .
H28H H 0.6549 0.3407 1.3694 0.397 Uiso 1 1 calc R U . . .
H28I H 0.6813 0.3769 1.3506 0.397 Uiso 1 1 calc R U . . .
N1E N 0.7518(5) 0.2490(4) 1.2081(4) 0.163(5) Uani 1 1 d D U . . .
N2E N 0.6686(6) 0.2173(4) 1.1968(4) 0.151(5) Uani 1 1 d D U . . .
N3E N 0.5867(7) 0.0971(5) 1.2380(5) 0.199(6) Uani 1 1 d D U . . .
N4E N 0.5750(7) 0.0628(5) 1.2529(5) 0.208(6) Uani 1 1 d D U . . .
N5E N 0.6679(7) 0.0876(5) 1.2648(5) 0.209(6) Uani 1 1 d D U . . .
N6E N 0.6580(7) 0.0515(5) 1.2776(5) 0.211(6) Uani 1 1 d D U . . .
N7E N 0.5808(6) -0.0762(4) 1.3068(4) 0.155(5) Uani 1 1 d D U . . .
N8E N 0.6428(6) -0.1248(4) 1.3423(4) 0.182(5) Uani 1 1 d D U . . .
C1E C 0.7973(7) 0.2686(6) 1.2134(6) 0.187(6) Uani 1 1 d D U . . .
C2E C 0.8408(8) 0.2664(7) 1.1873(6) 0.221(8) Uani 1 1 d D U . . .
H2E H 0.8421 0.2506 1.1662 0.265 Uiso 1 1 calc R U . . .
C3E C 0.8821(8) 0.2868(7) 1.1916(6) 0.234(8) Uani 1 1 d D U . . .
H3E H 0.9131 0.2832 1.1746 0.281 Uiso 1 1 calc R U . . .
C4E C 0.8789(9) 0.3122(8) 1.2205(7) 0.237(8) Uani 1 1 d D U . . .
C5E C 0.8357(9) 0.3162(7) 1.2463(6) 0.233(8) Uani 1 1 d D U . . .
H5E H 0.8337 0.3334 1.2665 0.279 Uiso 1 1 calc R U . . .
C6E C 0.7944(8) 0.2943(7) 1.2423(6) 0.226(8) Uani 1 1 d D U . . .
H6E H 0.7639 0.2971 1.2598 0.272 Uiso 1 1 calc R U . . .
C7E C 0.9238(9) 0.3373(8) 1.2236(8) 0.272(11) Uani 1 1 d D U . . .
H7EA H 0.9466 0.3251 1.2416 0.408 Uiso 1 1 calc R U . . .
H7EB H 0.9079 0.3649 1.2310 0.408 Uiso 1 1 calc R U . . .
H7EC H 0.9454 0.3377 1.2002 0.408 Uiso 1 1 calc R U . . .
C8E C 0.7468(7) 0.2159(5) 1.2240(5) 0.171(6) Uani 1 1 d D U . . .
H8E H 0.7724 0.2043 1.2393 0.205 Uiso 1 1 calc R U . . .
C9E C 0.7025(7) 0.1959(5) 1.2188(5) 0.167(6) Uani 1 1 d D U . . .
C10E C 0.6909(7) 0.1606(5) 1.2362(5) 0.173(6) Uani 1 1 d D U . . .
H10E H 0.7138 0.1466 1.2522 0.208 Uiso 1 1 calc R U . . .
C11E C 0.6445(7) 0.1468(5) 1.2289(5) 0.169(6) Uani 1 1 d D U . . .
C12E C 0.6120(7) 0.1683(5) 1.2068(5) 0.169(6) Uani 1 1 d D U . . .
H12E H 0.5804 0.1587 1.2021 0.203 Uiso 1 1 calc R U . . .
C13E C 0.6234(7) 0.2038(5) 1.1908(5) 0.159(6) Uani 1 1 d D U . . .
H13E H 0.5995 0.2185 1.1758 0.191 Uiso 1 1 calc R U . . .
C14E C 0.6324(8) 0.1085(5) 1.2461(6) 0.198(7) Uani 1 1 d D U . . .
C15E C 0.6119(8) 0.0408(5) 1.2710(6) 0.192(6) Uani 1 1 d D U . . .
C16E C 0.5469(7) -0.0517(5) 1.2879(4) 0.154(5) Uani 1 1 d D U . . .
H16E H 0.5161 -0.0612 1.2817 0.185 Uiso 1 1 calc R U . . .
C17E C 0.5546(7) -0.0136(5) 1.2771(5) 0.160(5) Uani 1 1 d D U . . .
H17E H 0.5288 0.0030 1.2646 0.192 Uiso 1 1 calc R U . . .
C18E C 0.6000(7) 0.0005(5) 1.2846(5) 0.169(6) Uani 1 1 d D U . . .
C19E C 0.6357(7) -0.0238(5) 1.3040(5) 0.167(6) Uani 1 1 d D U . . .
H19E H 0.6672 -0.0147 1.3096 0.200 Uiso 1 1 calc R U . . .
C20E C 0.6254(7) -0.0616(5) 1.3153(5) 0.165(6) Uani 1 1 d D U . . .
C21E C 0.6581(8) -0.0912(5) 1.3346(5) 0.182(6) Uani 1 1 d D U . . .
H21E H 0.6910 -0.0858 1.3415 0.218 Uiso 1 1 calc R U . . .
C22E C 0.6790(8) -0.1542(6) 1.3622(6) 0.210(7) Uani 1 1 d D U . . .
C23E C 0.6681(9) -0.1594(7) 1.3986(5) 0.246(9) Uani 1 1 d D U . . .
H23E H 0.6376 -0.1439 1.4117 0.296 Uiso 1 1 calc R U . . .
C24E C 0.7025(10) -0.1877(8) 1.4158(6) 0.279(10) Uani 1 1 d D U . . .
H24E H 0.6942 -0.1925 1.4408 0.334 Uiso 1 1 calc R U . . .
C25E C 0.7474(12) -0.2085(10) 1.3980(7) 0.309(12) Uani 1 1 d D U . . .
C26E C 0.7579(11) -0.2024(10) 1.3623(7) 0.333(13) Uani 1 1 d D U . . .
H26E H 0.7902 -0.2162 1.3498 0.399 Uiso 1 1 calc R U . . .
C27E C 0.7227(10) -0.1765(9) 1.3433(6) 0.288(11) Uani 1 1 d D U . . .
H27E H 0.7289 -0.1745 1.3179 0.346 Uiso 1 1 calc R U . . .
C28E C 0.7849(12) -0.2422(10) 1.4165(8) 0.350(17) Uani 1 1 d D U . . .
H28J H 0.8152 -0.2536 1.3991 0.525 Uiso 1 1 calc R U . . .
H28K H 0.7982 -0.2305 1.4369 0.525 Uiso 1 1 calc R U . . .
H28L H 0.7647 -0.2635 1.4252 0.525 Uiso 1 1 calc R U . . .
N1F N 0.2663(6) -0.3056(4) 0.8527(4) 0.148(4) Uani 1 1 d D U . . .
N2F N 0.2577(5) -0.2294(4) 0.8643(4) 0.146(4) Uani 1 1 d D U . . .
N3F N 0.1771(8) -0.1305(5) 0.9618(5) 0.212(6) Uani 1 1 d D U . . .
N4F N 0.1521(8) -0.1115(5) 0.9922(5) 0.206(6) Uani 1 1 d D U . . .
N5F N 0.1438(9) -0.1893(5) 0.9806(5) 0.233(7) Uani 1 1 d D U . . .
N6F N 0.1193(8) -0.1706(5) 1.0113(5) 0.234(7) Uani 1 1 d D U . . .
N7F N 0.0711(6) -0.0791(4) 1.1201(4) 0.169(5) Uani 1 1 d D U . . .
N8F N 0.0271(7) -0.1169(5) 1.1724(4) 0.189(6) Uani 1 1 d D U . . .
C1F C 0.2728(7) -0.3491(4) 0.8445(5) 0.173(6) Uani 1 1 d D U . . .
C2F C 0.2325(7) -0.3663(5) 0.8321(6) 0.199(7) Uani 1 1 d D U . . .
H2F H 0.2000 -0.3495 0.8278 0.238 Uiso 1 1 calc R U . . .
C3F C 0.2382(8) -0.4074(5) 0.8259(7) 0.221(8) Uani 1 1 d D U . . .
H3F H 0.2091 -0.4189 0.8192 0.266 Uiso 1 1 calc R U . . .
C4F C 0.2866(9) -0.4315(5) 0.8296(8) 0.223(8) Uani 1 1 d D U . . .
C5F C 0.3250(8) -0.4160(5) 0.8458(7) 0.217(8) Uani 1 1 d D U . . .
H5F H 0.3544 -0.4337 0.8538 0.260 Uiso 1 1 calc R U . . .
C6F C 0.3204(7) -0.3744(5) 0.8503(6) 0.196(7) Uani 1 1 d D U . . .
H6F H 0.3496 -0.3632 0.8573 0.235 Uiso 1 1 calc R U . . .
C7F C 0.2925(11) -0.4781(5) 0.8260(8) 0.276(13) Uani 1 1 d D U . . .
H7FA H 0.3255 -0.4883 0.8104 0.414 Uiso 1 1 calc R U . . .
H7FB H 0.2617 -0.4849 0.8153 0.414 Uiso 1 1 calc R U . . .
H7FC H 0.2940 -0.4904 0.8498 0.414 Uiso 1 1 calc R U . . .
C8F C 0.2347(7) -0.2921(4) 0.8808(5) 0.148(5) Uani 1 1 d D U . . .
H8F H 0.2146 -0.3093 0.8949 0.177 Uiso 1 1 calc R U . . .
C9F C 0.2309(7) -0.2504(4) 0.8899(4) 0.149(5) Uani 1 1 d D U . . .
C10F C 0.1981(7) -0.2303(5) 0.9192(5) 0.169(6) Uani 1 1 d D U . . .
H10F H 0.1770 -0.2446 0.9358 0.203 Uiso 1 1 calc R U . . .
C11F C 0.1974(7) -0.1888(5) 0.9235(4) 0.166(6) Uani 1 1 d D U . . .
C12F C 0.2279(7) -0.1695(5) 0.8997(4) 0.154(5) Uani 1 1 d D U . . .
H12F H 0.2289 -0.1416 0.9031 0.185 Uiso 1 1 calc R U . . .
C13F C 0.2578(7) -0.1899(5) 0.8705(5) 0.165(6) Uani 1 1 d D U . . .
H13F H 0.2792 -0.1756 0.8542 0.198 Uiso 1 1 calc R U . . .
C14F C 0.1707(9) -0.1690(6) 0.9575(5) 0.204(7) Uani 1 1 d D U . . .
C15F C 0.1224(9) -0.1322(6) 1.0150(5) 0.202(7) Uani 1 1 d D U . . .
C16F C 0.0953(8) -0.0591(5) 1.0933(5) 0.169(6) Uani 1 1 d D U . . .
H16F H 0.1001 -0.0322 1.0977 0.203 Uiso 1 1 calc R U . . .
C17F C 0.1136(8) -0.0756(5) 1.0595(5) 0.177(6) Uani 1 1 d D U . . .
H17F H 0.1313 -0.0605 1.0417 0.212 Uiso 1 1 calc R U . . .
C18F C 0.1058(7) -0.1141(5) 1.0521(4) 0.172(5) Uani 1 1 d D U . . .
C19F C 0.0795(8) -0.1345(5) 1.0786(4) 0.189(6) Uani 1 1 d D U . . .
H19F H 0.0705 -0.1600 1.0732 0.227 Uiso 1 1 calc R U . . .
C20F C 0.0659(9) -0.1185(5) 1.1131(4) 0.184(6) Uani 1 1 d D U . . .
C21F C 0.0411(9) -0.1376(6) 1.1437(5) 0.188(7) Uani 1 1 d D U . . .
H21F H 0.0354 -0.1647 1.1425 0.225 Uiso 1 1 calc R U . . .
C22F C 0.0026(9) -0.1365(7) 1.2041(5) 0.219(7) Uani 1 1 d D U . . .
C23F C 0.0315(9) -0.1477(8) 1.2326(6) 0.252(9) Uani 1 1 d D U . . .
H23F H 0.0669 -0.1423 1.2328 0.303 Uiso 1 1 calc R U . . .
C24F C 0.0069(10) -0.1671(10) 1.2611(7) 0.288(10) Uani 1 1 d D U . . .
H24F H 0.0277 -0.1783 1.2795 0.346 Uiso 1 1 calc R U . . .
C25F C -0.0453(11) -0.1709(11) 1.2639(7) 0.304(10) Uani 1 1 d D U . . .
C26F C -0.0711(10) -0.1627(10) 1.2345(7) 0.294(10) Uani 1 1 d D U . . .
H26F H -0.1059 -0.1694 1.2344 0.353 Uiso 1 1 calc R U . . .
C27F C -0.0481(9) -0.1447(9) 1.2042(6) 0.259(9) Uani 1 1 d D U . . .
H27F H -0.0674 -0.1382 1.1840 0.311 Uiso 1 1 calc R U . . .
C28F C -0.0723(12) -0.1894(12) 1.2985(7) 0.356(17) Uani 1 1 d D U . . .
H28M H -0.1112 -0.1851 1.2979 0.534 Uiso 1 1 calc R U . . .
H28N H -0.0640 -0.1762 1.3199 0.534 Uiso 1 1 calc R U . . .
H28O H -0.0586 -0.2184 1.2992 0.534 Uiso 1 1 calc R U . . .
N1G N 0.1826(5) 0.3785(3) 0.9901(4) 0.135(4) Uani 1 1 d D U . . .
N2G N 0.1907(5) 0.3022(4) 0.9791(3) 0.137(4) Uani 1 1 d D U . . .
N3G N 0.2446(7) 0.2050(4) 0.8749(4) 0.188(6) Uani 1 1 d D U . . .
N4G N 0.2656(8) 0.1878(4) 0.8435(4) 0.201(6) Uani 1 1 d D U . . .
N5G N 0.2492(8) 0.2692(4) 0.8485(4) 0.196(6) Uani 1 1 d D U . . .
N6G N 0.2746(8) 0.2510(5) 0.8179(4) 0.206(7) Uani 1 1 d D U . . .
N7G N 0.3745(6) 0.1526(4) 0.7240(3) 0.145(4) Uani 1 1 d D U . . .
N8G N 0.4139(6) 0.1926(4) 0.6697(4) 0.155(5) Uani 1 1 d D U . . .
C1G C 0.1790(7) 0.4215(4) 0.9988(5) 0.148(5) Uani 1 1 d D U . . .
C2G C 0.2163(8) 0.4340(5) 1.0188(5) 0.181(6) Uani 1 1 d D U . . .
H2G H 0.2423 0.4146 1.0285 0.217 Uiso 1 1 calc R U . . .
C3G C 0.2153(8) 0.4749(5) 1.0246(6) 0.190(7) Uani 1 1 d D U . . .
H3G H 0.2423 0.4835 1.0367 0.229 Uiso 1 1 calc R U . . .
C4G C 0.1756(8) 0.5028(5) 1.0130(6) 0.190(7) Uani 1 1 d D U . . .
C5G C 0.1393(8) 0.4905(5) 0.9925(6) 0.198(7) Uani 1 1 d D U . . .
H5G H 0.1146 0.5101 0.9818 0.237 Uiso 1 1 calc R U . . .
C6G C 0.1389(8) 0.4499(5) 0.9877(6) 0.181(7) Uani 1 1 d D U . . .
H6G H 0.1108 0.4415 0.9766 0.217 Uiso 1 1 calc R U . . .
C7G C 0.1733(10) 0.5486(5) 1.0183(7) 0.243(11) Uani 1 1 d D U . . .
H7GA H 0.2097 0.5548 1.0153 0.364 Uiso 1 1 calc R U . . .
H7GB H 0.1561 0.5565 1.0425 0.364 Uiso 1 1 calc R U . . .
H7GC H 0.1526 0.5634 1.0004 0.364 Uiso 1 1 calc R U . . .
C8G C 0.1940(7) 0.3674(4) 0.9574(4) 0.142(5) Uani 1 1 d D U . . .
H8G H 0.1982 0.3866 0.9388 0.171 Uiso 1 1 calc R U . . .
C9G C 0.2005(8) 0.3249(4) 0.9493(4) 0.152(5) Uani 1 1 d D U . . .
C10G C 0.2131(7) 0.3068(4) 0.9152(4) 0.154(5) Uani 1 1 d D U . . .
H10G H 0.2170 0.3232 0.8945 0.185 Uiso 1 1 calc R U . . .
C11G C 0.2198(7) 0.2652(5) 0.9112(4) 0.153(5) Uani 1 1 d D U . . .
C12G C 0.2071(7) 0.2437(5) 0.9411(4) 0.150(5) Uani 1 1 d D U . . .
H12G H 0.2064 0.2157 0.9387 0.180 Uiso 1 1 calc R U . . .
C13G C 0.1952(7) 0.2614(4) 0.9749(4) 0.146(5) Uani 1 1 d D U . . .
H13G H 0.1899 0.2449 0.9954 0.176 Uiso 1 1 calc R U . . .
C14G C 0.2389(9) 0.2461(5) 0.8757(4) 0.174(6) Uani 1 1 d D U . . .
C15G C 0.2808(8) 0.2112(5) 0.8166(4) 0.179(6) Uani 1 1 d D U . . .
C16G C 0.3556(7) 0.1308(5) 0.7514(4) 0.149(6) Uani 1 1 d D U . . .
H16G H 0.3637 0.1022 0.7500 0.179 Uiso 1 1 calc R U . . .
C17G C 0.3248(7) 0.1486(5) 0.7815(4) 0.160(6) Uani 1 1 d D U . . .
H17G H 0.3122 0.1324 0.8006 0.193 Uiso 1 1 calc R U . . .
C18G C 0.3125(7) 0.1904(5) 0.7837(4) 0.158(6) Uani 1 1 d D U . . .
C19G C 0.3314(7) 0.2137(5) 0.7558(4) 0.163(6) Uani 1 1 d D U . . .
H19G H 0.3241 0.2424 0.7572 0.196 Uiso 1 1 calc R U . . .
C20G C 0.3615(8) 0.1942(5) 0.7258(4) 0.162(6) Uani 1 1 d D U . . .
C21G C 0.3851(8) 0.2136(5) 0.6948(4) 0.169(7) Uani 1 1 d D U . . .
H21G H 0.3790 0.2422 0.6932 0.202 Uiso 1 1 calc R U . . .
C22G C 0.4387(7) 0.2126(6) 0.6382(4) 0.166(6) Uani 1 1 d D U . . .
C23G C 0.4063(7) 0.2337(6) 0.6145(5) 0.195(7) Uani 1 1 d D U . . .
H23G H 0.3685 0.2358 0.6183 0.234 Uiso 1 1 calc R U . . .
C24G C 0.4312(8) 0.2515(7) 0.5853(5) 0.197(7) Uani 1 1 d D U . . .
H24G H 0.4099 0.2645 0.5679 0.236 Uiso 1 1 calc R U . . .
C25G C 0.4852(8) 0.2512(6) 0.5804(5) 0.185(7) Uani 1 1 d D U . . .
C26G C 0.5156(7) 0.2325(7) 0.6051(5) 0.199(7) Uani 1 1 d D U . . .
H26G H 0.5530 0.2330 0.6024 0.239 Uiso 1 1 calc R U . . .
C27G C 0.4932(7) 0.2124(6) 0.6345(5) 0.186(7) Uani 1 1 d D U . . .
H27G H 0.5149 0.1990 0.6515 0.223 Uiso 1 1 calc R U . . .
C28G C 0.5116(9) 0.2712(7) 0.5470(5) 0.226(9) Uani 1 1 d D U . . .
H28P H 0.4839 0.2835 0.5323 0.339 Uiso 1 1 calc R U . . .
H28Q H 0.5370 0.2506 0.5328 0.339 Uiso 1 1 calc R U . . .
H28R H 0.5306 0.2920 0.5549 0.339 Uiso 1 1 calc R U . . .
N1H N 0.0527(5) 0.4900(4) 0.7498(3) 0.133(4) Uani 1 1 d D U . . .
N2H N 0.1311(5) 0.4443(4) 0.7132(3) 0.125(4) Uani 1 1 d D U . . .
N3H N 0.3287(5) 0.4026(5) 0.7185(4) 0.165(5) Uani 1 1 d D U . . .
N4H N 0.3784(5) 0.3952(5) 0.7281(4) 0.166(5) Uani 1 1 d D U . . .
N5H N 0.2972(5) 0.4336(5) 0.7759(4) 0.164(5) Uani 1 1 d D U . . .
N6H N 0.3479(5) 0.4264(5) 0.7849(4) 0.159(5) Uani 1 1 d D U . . .
N7H N 0.5485(5) 0.3934(4) 0.7861(3) 0.131(4) Uani 1 1 d D U . . .
N8H N 0.5736(6) 0.4184(4) 0.8462(3) 0.150(4) Uani 1 1 d D U . . .
C1H C 0.0083(6) 0.5194(5) 0.7671(5) 0.153(5) Uani 1 1 d D U . . .
C2H C -0.0357(7) 0.5073(5) 0.7869(5) 0.177(6) Uani 1 1 d D U . . .
H2H H -0.0376 0.4795 0.7899 0.212 Uiso 1 1 calc R U . . .
C3H C -0.0764(7) 0.5362(6) 0.8020(5) 0.182(6) Uani 1 1 d D U . . .
H3H H -0.1053 0.5278 0.8168 0.219 Uiso 1 1 calc R U . . .
C4H C -0.0768(7) 0.5769(6) 0.7965(5) 0.176(6) Uani 1 1 d D U . . .
C5H C -0.0322(7) 0.5892(5) 0.7784(5) 0.187(7) Uani 1 1 d D U . . .
H5H H -0.0306 0.6172 0.7757 0.225 Uiso 1 1 calc R U . . .
C6H C 0.0109(7) 0.5603(5) 0.7640(5) 0.172(6) Uani 1 1 d D U . . .
H6H H 0.0421 0.5687 0.7520 0.206 Uiso 1 1 calc R U . . .
C7H C -0.1235(7) 0.6098(6) 0.8114(6) 0.212(8) Uani 1 1 d D U . . .
H7HA H -0.1115 0.6261 0.8294 0.318 Uiso 1 1 calc R U . . .
H7HB H -0.1532 0.5970 0.8225 0.318 Uiso 1 1 calc R U . . .
H7HC H -0.1356 0.6271 0.7917 0.318 Uiso 1 1 calc R U . . .
C8H C 0.0970(5) 0.4846(5) 0.7639(4) 0.130(5) Uani 1 1 d D U . . .
H8H H 0.0997 0.4971 0.7861 0.156 Uiso 1 1 calc R U . . .
C9H C 0.1426(5) 0.4591(4) 0.7449(4) 0.123(4) Uani 1 1 d D U . . .
C10H C 0.1943(5) 0.4504(4) 0.7559(4) 0.128(5) Uani 1 1 d D U . . .
H10H H 0.2016 0.4604 0.7781 0.154 Uiso 1 1 calc R U . . .
C11H C 0.2347(5) 0.4265(5) 0.7333(4) 0.136(5) Uani 1 1 d D U . . .
C12H C 0.2234(6) 0.4115(5) 0.7021(4) 0.144(5) Uani 1 1 d D U . . .
H12H H 0.2505 0.3951 0.6867 0.173 Uiso 1 1 calc R U . . .
C13H C 0.1715(6) 0.4203(5) 0.6929(4) 0.140(5) Uani 1 1 d D U . . .
H13H H 0.1638 0.4091 0.6713 0.168 Uiso 1 1 calc R U . . .
C14H C 0.2898(5) 0.4206(5) 0.7438(4) 0.147(5) Uani 1 1 d D U . . .
C15H C 0.3857(5) 0.4068(5) 0.7611(4) 0.149(5) Uani 1 1 d D U . . .
C16H C 0.5368(6) 0.3808(5) 0.7546(4) 0.141(5) Uani 1 1 d D U . . .
H16H H 0.5655 0.3697 0.7372 0.169 Uiso 1 1 calc R U . . .
C17H C 0.4848(6) 0.3833(5) 0.7459(4) 0.142(5) Uani 1 1 d D U . . .
H17H H 0.4785 0.3733 0.7234 0.171 Uiso 1 1 calc R U . . .
C18H C 0.4423(5) 0.4002(5) 0.7702(4) 0.134(5) Uani 1 1 d D U . . .
C19H C 0.4533(5) 0.4140(5) 0.8030(4) 0.133(5) Uani 1 1 d D U . . .
H19H H 0.4249 0.4260 0.8202 0.160 Uiso 1 1 calc R U . . .
C20H C 0.5063(6) 0.4101(5) 0.8105(4) 0.129(4) Uani 1 1 d D U . . .
C21H C 0.5245(6) 0.4222(5) 0.8430(4) 0.143(5) Uani 1 1 d D U . . .
H21H H 0.4990 0.4332 0.8624 0.171 Uiso 1 1 calc R U . . .
C22H C 0.5907(7) 0.4294(6) 0.8803(4) 0.157(5) Uani 1 1 d D U . . .
C23H C 0.5837(8) 0.4057(6) 0.9104(4) 0.185(6) Uani 1 1 d D U . . .
H23H H 0.5652 0.3834 0.9102 0.222 Uiso 1 1 calc R U . . .
C24H C 0.6052(9) 0.4161(7) 0.9408(5) 0.208(7) Uani 1 1 d D U . . .
H24H H 0.6035 0.3991 0.9613 0.249 Uiso 1 1 calc R U . . .
C25H C 0.6285(10) 0.4495(7) 0.9426(5) 0.214(7) Uani 1 1 d D U . . .
C26H C 0.6308(9) 0.4744(6) 0.9138(5) 0.207(7) Uani 1 1 d D U . . .
H26H H 0.6448 0.4988 0.9155 0.248 Uiso 1 1 calc R U . . .
C27H C 0.6125(8) 0.4642(6) 0.8815(5) 0.187(7) Uani 1 1 d D U . . .
H27H H 0.6152 0.4809 0.8609 0.225 Uiso 1 1 calc R U . . .
C28H C 0.6504(11) 0.4609(9) 0.9773(5) 0.264(12) Uani 1 1 d D U . . .
H28S H 0.6885 0.4496 0.9762 0.395 Uiso 1 1 calc R U . . .
H28T H 0.6308 0.4499 0.9982 0.395 Uiso 1 1 calc R U . . .
H28U H 0.6456 0.4903 0.9794 0.395 Uiso 1 1 calc R U . . .
N1I N -0.0111(4) 0.4942(4) 0.6892(3) 0.130(4) Uani 1 1 d D U . . .
N2I N 0.0812(5) 0.5164(4) 0.6823(3) 0.122(4) Uani 1 1 d D U . . .
N3I N 0.1537(6) 0.6448(4) 0.6539(4) 0.166(5) Uani 1 1 d D U . . .
N4I N 0.1639(6) 0.6805(4) 0.6398(4) 0.167(5) Uani 1 1 d D U . . .
N5I N 0.0685(6) 0.6557(5) 0.6323(5) 0.201(6) Uani 1 1 d D U . . .
N6I N 0.0774(6) 0.6919(5) 0.6193(5) 0.207(7) Uani 1 1 d D U . . .
N7I N 0.1638(5) 0.8051(4) 0.5643(4) 0.139(4) Uani 1 1 d D U . . .
N8I N 0.0935(5) 0.8531(4) 0.5319(4) 0.147(4) Uani 1 1 d D U . . .
C1I C -0.0625(6) 0.4792(5) 0.6927(5) 0.160(5) Uani 1 1 d D U . . .
C2I C -0.0711(6) 0.4510(6) 0.6680(5) 0.181(7) Uani 1 1 d D U . . .
H2I H -0.0441 0.4414 0.6490 0.217 Uiso 1 1 calc R U . . .
C3I C -0.1197(7) 0.4372(7) 0.6716(6) 0.204(8) Uani 1 1 d D U . . .
H3I H -0.1261 0.4180 0.6549 0.245 Uiso 1 1 calc R U . . .
C4I C -0.1591(7) 0.4510(7) 0.6994(6) 0.211(8) Uani 1 1 d D U . . .
C5I C -0.1516(7) 0.4811(7) 0.7219(6) 0.209(8) Uani 1 1 d D U . . .
H5I H -0.1797 0.4923 0.7396 0.251 Uiso 1 1 calc R U . . .
C6I C -0.1025(6) 0.4956(6) 0.7189(5) 0.191(7) Uani 1 1 d D U . . .
H6I H -0.0970 0.5161 0.7346 0.229 Uiso 1 1 calc R U . . .
C7I C -0.2102(8) 0.4318(8) 0.7052(7) 0.265(13) Uani 1 1 d D U . . .
H7IA H -0.2101 0.4159 0.7274 0.397 Uiso 1 1 calc R U . . .
H7IB H -0.2112 0.4140 0.6848 0.397 Uiso 1 1 calc R U . . .
H7IC H -0.2417 0.4530 0.7071 0.397 Uiso 1 1 calc R U . . .
C8I C -0.0098(6) 0.5297(5) 0.6767(4) 0.132(5) Uani 1 1 d D U . . .
H8I H -0.0413 0.5457 0.6698 0.158 Uiso 1 1 calc R U . . .
C9I C 0.0399(5) 0.5449(4) 0.6734(5) 0.134(5) Uani 1 1 d D U . . .
C10I C 0.0472(6) 0.5838(4) 0.6626(4) 0.141(5) Uani 1 1 d D U . . .
H10I H 0.0178 0.6033 0.6569 0.169 Uiso 1 1 calc R U . . .
C11I C 0.0990(6) 0.5934(4) 0.6602(5) 0.138(5) Uani 1 1 d D U . . .
C12I C 0.1399(6) 0.5646(4) 0.6673(4) 0.135(5) Uani 1 1 d D U . . .
H12I H 0.1755 0.5702 0.6646 0.162 Uiso 1 1 calc R U . . .
C13I C 0.1299(6) 0.5271(4) 0.6783(4) 0.132(5) Uani 1 1 d D U . . .
H13I H 0.1594 0.5075 0.6835 0.158 Uiso 1 1 calc R U . . .
C14I C 0.1072(7) 0.6337(5) 0.6476(5) 0.160(6) Uani 1 1 d D U . . .
C15I C 0.1254(7) 0.7021(5) 0.6228(5) 0.164(6) Uani 1 1 d D U . . .
C16I C 0.2006(6) 0.7818(5) 0.5810(5) 0.152(6) Uani 1 1 d D U . . .
H16I H 0.2355 0.7886 0.5795 0.183 Uiso 1 1 calc R U . . .
C17I C 0.1905(6) 0.7480(5) 0.6005(5) 0.159(6) Uani 1 1 d D U . . .
H17I H 0.2180 0.7316 0.6116 0.191 Uiso 1 1 calc R U . . .
C18I C 0.1390(6) 0.7388(5) 0.6033(5) 0.159(5) Uani 1 1 d D U . . .
C19I C 0.0998(6) 0.7646(5) 0.5874(5) 0.154(6) Uani 1 1 d D U . . .
H19I H 0.0643 0.7589 0.5891 0.185 Uiso 1 1 calc R U . . .
C20I C 0.1120(6) 0.7985(5) 0.5693(5) 0.146(5) Uani 1 1 d D U . . .
C21I C 0.0750(6) 0.8256(5) 0.5501(5) 0.152(6) Uani 1 1 d D U . . .
H21I H 0.0383 0.8228 0.5511 0.182 Uiso 1 1 calc R U . . .
C22I C 0.0588(7) 0.8814(5) 0.5115(4) 0.160(5) Uani 1 1 d D U . . .
C23I C 0.0352(8) 0.9187(5) 0.5260(5) 0.183(7) Uani 1 1 d D U . . .
H23I H 0.0409 0.9266 0.5493 0.220 Uiso 1 1 calc R U . . .
C24I C 0.0029(9) 0.9438(6) 0.5050(5) 0.199(7) Uani 1 1 d D U . . .
H24I H -0.0134 0.9697 0.5144 0.239 Uiso 1 1 calc R U . . .
C25I C -0.0068(9) 0.9335(6) 0.4718(5) 0.193(7) Uani 1 1 d D U . . .
C26I C 0.0119(8) 0.8953(6) 0.4598(5) 0.197(7) Uani 1 1 d D U . . .
H26I H 0.0008 0.8861 0.4384 0.236 Uiso 1 1 calc R U . . .
C27I C 0.0474(8) 0.8692(5) 0.4789(5) 0.183(7) Uani 1 1 d D U . . .
H27I H 0.0634 0.8434 0.4694 0.220 Uiso 1 1 calc R U . . .
C28I C -0.0460(9) 0.9620(6) 0.4503(6) 0.234(10) Uani 1 1 d D U . . .
H28V H -0.0304 0.9631 0.4252 0.351 Uiso 1 1 calc R U . . .
H28W H -0.0526 0.9892 0.4608 0.351 Uiso 1 1 calc R U . . .
H28X H -0.0800 0.9518 0.4512 0.351 Uiso 1 1 calc R U . . .
N1J N 0.3138(6) 0.1769(4) 0.3398(4) 0.162(5) Uani 1 1 d D U . . .
N2J N 0.3343(6) 0.2023(4) 0.4008(4) 0.160(5) Uani 1 1 d D U . . .
N3J N 0.4960(6) 0.1940(5) 0.4674(5) 0.203(6) Uani 1 1 d D U . . .
N4J N 0.5460(6) 0.1877(5) 0.4779(5) 0.197(6) Uani 1 1 d D U . . .
N5J N 0.5186(7) 0.1424(6) 0.4232(6) 0.232(7) Uani 1 1 d D U . . .
N6J N 0.5694(6) 0.1390(6) 0.4313(6) 0.229(7) Uani 1 1 d D U . . .
N7J N 0.7470(5) 0.1586(4) 0.4695(4) 0.145(4) Uani 1 1 d D U . . .
N8J N 0.8227(5) 0.1125(4) 0.4303(3) 0.141(4) Uani 1 1 d D U . . .
C1J C 0.3039(8) 0.1656(6) 0.3040(4) 0.185(6) Uani 1 1 d D U . . .
C2J C 0.3103(10) 0.1916(6) 0.2754(5) 0.212(7) Uani 1 1 d D U . . .
H2J H 0.3226 0.2163 0.2786 0.255 Uiso 1 1 calc R U . . .
C3J C 0.2987(11) 0.1808(7) 0.2424(5) 0.234(8) Uani 1 1 d D U . . .
H3J H 0.3011 0.1990 0.2229 0.280 Uiso 1 1 calc R U . . .
C4J C 0.2835(12) 0.1441(7) 0.2369(5) 0.242(8) Uani 1 1 d D U . . .
C5J C 0.2754(12) 0.1190(7) 0.2657(5) 0.244(8) Uani 1 1 d D U . . .
H5J H 0.2652 0.0935 0.2622 0.293 Uiso 1 1 calc R U . . .
C6J C 0.2822(10) 0.1314(6) 0.2996(5) 0.222(8) Uani 1 1 d D U . . .
H6J H 0.2719 0.1161 0.3200 0.267 Uiso 1 1 calc R U . . .
C7J C 0.2767(14) 0.1296(8) 0.1990(5) 0.306(14) Uani 1 1 d D U . . .
H7JA H 0.2690 0.1530 0.1834 0.459 Uiso 1 1 calc R U . . .
H7JB H 0.2470 0.1142 0.2007 0.459 Uiso 1 1 calc R U . . .
H7JC H 0.3098 0.1123 0.1890 0.459 Uiso 1 1 calc R U . . .
C8J C 0.3599(7) 0.1623(6) 0.3492(4) 0.168(6) Uani 1 1 d D U . . .
H8J H 0.3847 0.1443 0.3337 0.201 Uiso 1 1 calc R U . . .
C9J C 0.3735(7) 0.1736(5) 0.3835(4) 0.168(6) Uani 1 1 d D U . . .
C10J C 0.4245(7) 0.1652(6) 0.3958(5) 0.182(6) Uani 1 1 d D U . . .
H10J H 0.4531 0.1481 0.3822 0.219 Uiso 1 1 calc R U . . .
C11J C 0.4322(6) 0.1823(6) 0.4280(5) 0.174(6) Uani 1 1 d D U . . .
C12J C 0.3924(7) 0.2079(5) 0.4459(5) 0.169(6) Uani 1 1 d D U . . .
H12J H 0.3975 0.2199 0.4678 0.203 Uiso 1 1 calc R U . . .
C13J C 0.3438(7) 0.2168(6) 0.4322(5) 0.169(6) Uani 1 1 d D U . . .
H13J H 0.3155 0.2341 0.4459 0.203 Uiso 1 1 calc R U . . .
C14J C 0.4856(7) 0.1714(7) 0.4408(6) 0.197(6) Uani 1 1 d D U . . .
C15J C 0.5813(6) 0.1610(6) 0.4580(6) 0.196(6) Uani 1 1 d D U . . .
C16J C 0.7096(7) 0.1826(5) 0.4910(5) 0.160(6) Uani 1 1 d D U . . .
H16J H 0.7199 0.1988 0.5087 0.192 Uiso 1 1 calc R U . . .
C17J C 0.6560(7) 0.1838(5) 0.4875(5) 0.169(6) Uani 1 1 d D U . . .
H17J H 0.6298 0.2009 0.5029 0.203 Uiso 1 1 calc R U . . .
C18J C 0.6398(6) 0.1604(6) 0.4620(5) 0.171(6) Uani 1 1 d D U . . .
C19J C 0.6789(6) 0.1344(5) 0.4403(5) 0.165(6) Uani 1 1 d D U . . .
H19J H 0.6691 0.1166 0.4237 0.198 Uiso 1 1 calc R U . . .
C20J C 0.7321(6) 0.1354(5) 0.4438(4) 0.147(5) Uani 1 1 d D U . . .
C21J C 0.7765(6) 0.1105(5) 0.4223(5) 0.150(6) Uani 1 1 d D U . . .
H21J H 0.7709 0.0938 0.4033 0.180 Uiso 1 1 calc R U . . .
C22J C 0.8693(6) 0.0886(5) 0.4088(5) 0.164(6) Uani 1 1 d D U . . .
C23J C 0.9017(8) 0.1078(5) 0.3848(5) 0.198(8) Uani 1 1 d D U . . .
H23J H 0.8971 0.1364 0.3834 0.238 Uiso 1 1 calc R U . . .
C24J C 0.9417(8) 0.0832(6) 0.3625(6) 0.214(8) Uani 1 1 d D U . . .
H24J H 0.9645 0.0959 0.3458 0.257 Uiso 1 1 calc R U . . .
C25J C 0.9495(9) 0.0424(6) 0.3635(6) 0.215(8) Uani 1 1 d D U . . .
C26J C 0.9129(8) 0.0246(5) 0.3846(5) 0.199(7) Uani 1 1 d D U . . .
H26J H 0.9144 -0.0038 0.3832 0.238 Uiso 1 1 calc R U . . .
C27J C 0.8727(8) 0.0476(5) 0.4086(5) 0.181(7) Uani 1 1 d D U . . .
H27J H 0.8486 0.0348 0.4243 0.217 Uiso 1 1 calc R U . . .
C28J C 0.9959(10) 0.0163(7) 0.3389(7) 0.282(13) Uani 1 1 d D U . . .
H28Y H 1.0150 0.0341 0.3232 0.423 Uiso 1 1 calc R U . . .
H28Z H 0.9811 -0.0020 0.3242 0.423 Uiso 1 1 calc R U . . .
H210 H 1.0209 0.0006 0.3539 0.423 Uiso 1 1 calc R U . . .
N1K N 0.2327(7) 0.1782(4) 0.4037(4) 0.188(6) Uani 1 1 d D U . . .
N2K N 0.2314(6) 0.2548(4) 0.4119(4) 0.166(5) Uani 1 1 d D U . . .
N3K N 0.1463(10) 0.3631(5) 0.4983(4) 0.239(8) Uani 1 1 d D U . . .
N4K N 0.1240(9) 0.3846(5) 0.5283(4) 0.231(7) Uani 1 1 d D U . . .
N5K N 0.1306(7) 0.3041(4) 0.5300(4) 0.184(6) Uani 1 1 d D U . . .
N6K N 0.1114(8) 0.3263(5) 0.5602(4) 0.194(6) Uani 1 1 d D U . . .
N7K N 0.0709(5) 0.4399(4) 0.6531(3) 0.130(4) Uani 1 1 d D U . . .
N8K N 0.0339(5) 0.4136(4) 0.7148(3) 0.140(4) Uani 1 1 d D U . . .
C1K C 0.2388(7) 0.1339(3) 0.3988(4) 0.220(7) Uani 1 1 d DG U . . .
C2K C 0.2831(7) 0.1088(5) 0.4097(5) 0.254(8) Uani 1 1 d DG U . . .
H2K H 0.3094 0.1200 0.4204 0.305 Uiso 1 1 calc R U . . .
C3K C 0.2890(7) 0.0673(4) 0.4048(5) 0.278(9) Uani 1 1 d DG U . . .
H3K H 0.3192 0.0501 0.4123 0.333 Uiso 1 1 calc R U . . .
C4K C 0.2505(8) 0.0509(3) 0.3891(5) 0.275(9) Uani 1 1 d DG U . . .
C5K C 0.2062(7) 0.0760(5) 0.3782(5) 0.270(9) Uani 1 1 d DG U . . .
H5K H 0.1799 0.0648 0.3674 0.325 Uiso 1 1 calc R U . . .
C6K C 0.2003(6) 0.1175(4) 0.3831(5) 0.250(8) Uani 1 1 d DG U . . .
H6K H 0.1701 0.1347 0.3756 0.300 Uiso 1 1 calc R U . . .
C7K C 0.2515(13) 0.0052(4) 0.3892(10) 0.332(15) Uani 1 1 d D U . . .
H7KA H 0.2484 -0.0040 0.3649 0.498 Uiso 1 1 calc R U . . .
H7KB H 0.2214 -0.0013 0.4058 0.498 Uiso 1 1 calc R U . . .
H7KC H 0.2853 -0.0085 0.3971 0.498 Uiso 1 1 calc R U . . .
C8K C 0.2052(8) 0.1942(4) 0.4323(5) 0.173(6) Uani 1 1 d D U . . .
H8K H 0.1867 0.1783 0.4491 0.207 Uiso 1 1 calc R U . . .
C9K C 0.2028(8) 0.2364(4) 0.4383(5) 0.163(6) Uani 1 1 d D U . . .
C10K C 0.1745(8) 0.2586(5) 0.4678(5) 0.179(6) Uani 1 1 d D U . . .
H10K H 0.1549 0.2456 0.4863 0.215 Uiso 1 1 calc R U . . .
C11K C 0.1754(8) 0.2994(5) 0.4698(4) 0.177(6) Uani 1 1 d D U . . .
C12K C 0.2023(8) 0.3176(5) 0.4427(5) 0.176(6) Uani 1 1 d D U . . .
H12K H 0.2023 0.3459 0.4435 0.211 Uiso 1 1 calc R U . . .
C13K C 0.2298(8) 0.2950(5) 0.4139(5) 0.169(6) Uani 1 1 d D U . . .
H13K H 0.2481 0.3082 0.3949 0.203 Uiso 1 1 calc R U . . .
C14K C 0.1509(10) 0.3227(5) 0.5021(5) 0.202(7) Uani 1 1 d D U . . .
C15K C 0.1072(10) 0.3658(5) 0.5577(4) 0.192(7) Uani 1 1 d D U . . .
C16K C 0.0914(7) 0.4548(5) 0.6216(4) 0.146(5) Uani 1 1 d D U . . .
H16K H 0.0984 0.4817 0.6209 0.176 Uiso 1 1 calc R U . . .
C17K C 0.1022(7) 0.4317(5) 0.5906(4) 0.156(5) Uani 1 1 d D U . . .
H17K H 0.1156 0.4429 0.5686 0.187 Uiso 1 1 calc R U . . .
C18K C 0.0935(8) 0.3917(5) 0.5916(4) 0.163(5) Uani 1 1 d D U . . .
C19K C 0.0719(7) 0.3761(5) 0.6235(4) 0.155(5) Uani 1 1 d D U . . .
H19K H 0.0645 0.3493 0.6244 0.186 Uiso 1 1 calc R U . . .
C20K C 0.0613(7) 0.4005(5) 0.6541(4) 0.140(5) Uani 1 1 d D U . . .
C21K C 0.0399(7) 0.3890(5) 0.6890(4) 0.149(5) Uani 1 1 d D U . . .
H21K H 0.0303 0.3630 0.6927 0.179 Uiso 1 1 calc R U . . .
C22K C 0.0065(7) 0.4037(6) 0.7499(4) 0.173(6) Uani 1 1 d D U . . .
C23K C -0.0469(7) 0.4003(8) 0.7540(5) 0.210(7) Uani 1 1 d D U . . .
H23K H -0.0671 0.4027 0.7340 0.252 Uiso 1 1 calc R U . . .
C24K C -0.0704(8) 0.3933(10) 0.7884(5) 0.264(9) Uani 1 1 d D U . . .
H24K H -0.1081 0.3944 0.7926 0.317 Uiso 1 1 calc R U . . .
C25K C -0.0403(9) 0.3850(11) 0.8161(5) 0.280(10) Uani 1 1 d D U . . .
C26K C 0.0128(9) 0.3884(9) 0.8118(5) 0.254(9) Uani 1 1 d D U . . .
H26K H 0.0339 0.3826 0.8312 0.305 Uiso 1 1 calc R U . . .
C27K C 0.0356(8) 0.4006(7) 0.7784(4) 0.207(7) Uani 1 1 d D U . . .
H27K H 0.0710 0.4066 0.7757 0.248 Uiso 1 1 calc R U . . .
C28K C -0.0635(12) 0.3693(13) 0.8531(6) 0.366(19) Uani 1 1 d D U . . .
H211 H -0.0356 0.3652 0.8694 0.549 Uiso 1 1 calc R U . . .
H212 H -0.0937 0.3892 0.8636 0.549 Uiso 1 1 calc R U . . .
H213 H -0.0759 0.3437 0.8495 0.549 Uiso 1 1 calc R U . . .
N1L N 0.2140(5) 0.2334(4) 0.3421(4) 0.151(4) Uani 1 1 d D U . . .
N2L N 0.3017(6) 0.2608(4) 0.3473(4) 0.154(5) Uani 1 1 d D U . . .
N3L N 0.3822(6) 0.3813(4) 0.3023(4) 0.168(5) Uani 1 1 d D U . . .
N4L N 0.3918(6) 0.4157(4) 0.2862(4) 0.166(5) Uani 1 1 d D U . . .
N5L N 0.3117(7) 0.3806(5) 0.2662(5) 0.194(6) Uani 1 1 d D U . . .
N6L N 0.3219(7) 0.4151(5) 0.2498(5) 0.194(6) Uani 1 1 d D U . . .
N7L N 0.3820(5) 0.5475(3) 0.2186(3) 0.126(4) Uani 1 1 d D U . . .
N8L N 0.3105(5) 0.5934(4) 0.1861(4) 0.154(5) Uani 1 1 d D U . . .
C1L C 0.1634(7) 0.2184(6) 0.3409(5) 0.182(6) Uani 1 1 d D U . . .
C2L C 0.1235(7) 0.2272(7) 0.3701(5) 0.196(7) Uani 1 1 d D U . . .
H2L H 0.1289 0.2434 0.3896 0.236 Uiso 1 1 calc R U . . .
C3L C 0.0762(8) 0.2121(7) 0.3702(6) 0.219(8) Uani 1 1 d D U . . .
H3L H 0.0479 0.2195 0.3889 0.262 Uiso 1 1 calc R U . . .
C4L C 0.0701(8) 0.1859(8) 0.3431(6) 0.223(8) Uani 1 1 d D U . . .
C5L C 0.1110(8) 0.1749(7) 0.3153(6) 0.207(8) Uani 1 1 d D U . . .
H5L H 0.1078 0.1553 0.2980 0.249 Uiso 1 1 calc R U . . .
C6L C 0.1570(7) 0.1932(6) 0.3130(5) 0.194(7) Uani 1 1 d D U . . .
H6L H 0.1833 0.1885 0.2927 0.233 Uiso 1 1 calc R U . . .
C7L C 0.0153(8) 0.1722(8) 0.3418(7) 0.267(12) Uani 1 1 d D U . . .
H7LA H 0.0162 0.1565 0.3198 0.401 Uiso 1 1 calc R U . . .
H7LB H -0.0129 0.1960 0.3420 0.401 Uiso 1 1 calc R U . . .
H7LC H 0.0077 0.1555 0.3628 0.401 Uiso 1 1 calc R U . . .
C8L C 0.2224(6) 0.2625(5) 0.3207(5) 0.155(6) Uani 1 1 d D U . . .
H8L H 0.1980 0.2722 0.3040 0.186 Uiso 1 1 calc R U . . .
C9L C 0.2698(6) 0.2800(5) 0.3227(5) 0.156(5) Uani 1 1 d D U . . .
C10L C 0.2823(7) 0.3145(5) 0.3042(5) 0.162(6) Uani 1 1 d D U . . .
H10L H 0.2589 0.3283 0.2883 0.194 Uiso 1 1 calc R U . . .
C11L C 0.3294(7) 0.3280(5) 0.3096(5) 0.156(5) Uani 1 1 d D U . . .
C12L C 0.3598(7) 0.3093(5) 0.3340(5) 0.166(6) Uani 1 1 d D U . . .
H12L H 0.3906 0.3196 0.3392 0.199 Uiso 1 1 calc R U . . .
C13L C 0.3466(7) 0.2753(5) 0.3516(5) 0.161(6) Uani 1 1 d D U . . .
H13L H 0.3703 0.2616 0.3673 0.193 Uiso 1 1 calc R U . . .
C14L C 0.3422(7) 0.3652(5) 0.2908(5) 0.165(6) Uani 1 1 d D U . . .
C15L C 0.3606(7) 0.4320(5) 0.2616(5) 0.160(5) Uani 1 1 d D U . . .
C16L C 0.4193(6) 0.5258(5) 0.2364(4) 0.136(5) Uani 1 1 d D U . . .
H16L H 0.4510 0.5363 0.2390 0.164 Uiso 1 1 calc R U . . .
C17L C 0.4134(6) 0.4886(4) 0.2511(4) 0.136(5) Uani 1 1 d D U . . .
H17L H 0.4401 0.4744 0.2645 0.163 Uiso 1 1 calc R U . . .
C18L C 0.3686(6) 0.4723(4) 0.2461(4) 0.140(5) Uani 1 1 d D U . . .
C19L C 0.3281(6) 0.4948(4) 0.2292(4) 0.144(5) Uani 1 1 d D U . . .
H19L H 0.2954 0.4852 0.2277 0.173 Uiso 1 1 calc R U . . .
C20L C 0.3363(6) 0.5318(4) 0.2146(5) 0.139(5) Uani 1 1 d D U . . .
C21L C 0.2988(6) 0.5595(5) 0.1968(5) 0.153(6) Uani 1 1 d D U . . .
H21L H 0.2653 0.5525 0.1930 0.183 Uiso 1 1 calc R U . . .
C22L C 0.2728(7) 0.6209(5) 0.1659(5) 0.182(6) Uani 1 1 d D U . . .
C23L C 0.2706(8) 0.6158(7) 0.1296(5) 0.219(8) Uani 1 1 d D U . . .
H23L H 0.2952 0.5955 0.1164 0.263 Uiso 1 1 calc R U . . .
C24L C 0.2320(9) 0.6408(7) 0.1125(6) 0.241(9) Uani 1 1 d D U . . .
H24L H 0.2278 0.6358 0.0881 0.289 Uiso 1 1 calc R U . . .
C25L C 0.2004(10) 0.6725(8) 0.1307(6) 0.249(9) Uani 1 1 d D U . . .
C26L C 0.1983(9) 0.6739(7) 0.1671(6) 0.239(9) Uani 1 1 d D U . . .
H26L H 0.1709 0.6923 0.1803 0.287 Uiso 1 1 calc R U . . .
C27L C 0.2358(8) 0.6487(6) 0.1856(5) 0.206(7) Uani 1 1 d D U . . .
H27L H 0.2355 0.6509 0.2110 0.247 Uiso 1 1 calc R U . . .
C28L C 0.1554(10) 0.7003(8) 0.1128(7) 0.297(13) Uani 1 1 d D U . . .
H214 H 0.1524 0.6894 0.0891 0.445 Uiso 1 1 calc R U . . .
H215 H 0.1644 0.7275 0.1100 0.445 Uiso 1 1 calc R U . . .
H216 H 0.1213 0.7015 0.1281 0.445 Uiso 1 1 calc R U . . .
N1M N 0.3695(5) 0.6614(4) 0.1837(3) 0.147(4) Uani 1 1 d D U . . .
N2M N 0.3408(5) 0.6292(4) 0.2443(3) 0.132(4) Uani 1 1 d D U . . .
N3M N 0.2459(7) 0.6781(4) 0.3656(4) 0.186(6) Uani 1 1 d D U . . .
N4M N 0.2257(8) 0.7000(4) 0.3953(4) 0.190(6) Uani 1 1 d D U . . .
N5M N 0.2464(7) 0.7380(4) 0.3314(4) 0.190(6) Uani 1 1 d D U . . .
N6M N 0.2217(8) 0.7596(4) 0.3606(4) 0.200(6) Uani 1 1 d D U . . .
N7M N 0.1817(6) 0.8106(4) 0.4886(4) 0.157(5) Uani 1 1 d D U . . .
N8M N 0.1782(6) 0.8888(3) 0.4880(4) 0.151(5) Uani 1 1 d D U . . .
C1M C 0.3904(7) 0.6774(5) 0.1495(4) 0.154(5) Uani 1 1 d D U . . .
C2M C 0.3563(7) 0.6918(6) 0.1243(5) 0.181(6) Uani 1 1 d D U . . .
H2M H 0.3192 0.6903 0.1288 0.217 Uiso 1 1 calc R U . . .
C3M C 0.3757(7) 0.7082(7) 0.0929(5) 0.193(7) Uani 1 1 d D U . . .
H3M H 0.3518 0.7198 0.0765 0.231 Uiso 1 1 calc R U . . .
C4M C 0.4299(8) 0.7080(7) 0.0850(5) 0.195(7) Uani 1 1 d D U . . .
C5M C 0.4640(7) 0.6938(6) 0.1100(5) 0.177(6) Uani 1 1 d D U . . .
H5M H 0.5012 0.6947 0.1050 0.212 Uiso 1 1 calc R U . . .
C6M C 0.4444(6) 0.6780(5) 0.1426(5) 0.160(6) Uani 1 1 d D U . . .
H6M H 0.4680 0.6680 0.1598 0.192 Uiso 1 1 calc R U . . .
C7M C 0.4515(9) 0.7296(9) 0.0512(6) 0.258(12) Uani 1 1 d D U . . .
H7MA H 0.4412 0.7178 0.0297 0.388 Uiso 1 1 calc R U . . .
H7MB H 0.4906 0.7263 0.0497 0.388 Uiso 1 1 calc R U . . .
H7MC H 0.4364 0.7584 0.0527 0.388 Uiso 1 1 calc R U . . .
C8M C 0.3452(7) 0.6862(5) 0.2081(4) 0.154(6) Uani 1 1 d D U . . .
H8M H 0.3399 0.7145 0.2039 0.185 Uiso 1 1 calc R U . . .
C9M C 0.3262(7) 0.6703(4) 0.2421(4) 0.141(5) Uani 1 1 d D U . . .
C10M C 0.2971(7) 0.6925(4) 0.2711(4) 0.146(5) Uani 1 1 d D U . . .
H10M H 0.2849 0.7206 0.2685 0.176 Uiso 1 1 calc R U . . .
C11M C 0.2856(6) 0.6738(4) 0.3040(4) 0.141(5) Uani 1 1 d D U . . .
C12M C 0.3000(6) 0.6332(4) 0.3058(4) 0.137(5) Uani 1 1 d D U . . .
H12M H 0.2903 0.6192 0.3272 0.165 Uiso 1 1 calc R U . . .
C13M C 0.3291(6) 0.6121(4) 0.2764(4) 0.133(5) Uani 1 1 d D U . . .
H13M H 0.3414 0.5841 0.2790 0.159 Uiso 1 1 calc R U . . .
C14M C 0.2571(8) 0.6984(5) 0.3351(4) 0.167(6) Uani 1 1 d D U . . .
C15M C 0.2171(9) 0.7398(5) 0.3915(4) 0.185(6) Uani 1 1 d D U . . .
C16M C 0.1866(8) 0.7700(5) 0.4896(4) 0.163(6) Uani 1 1 d D U . . .
H16M H 0.1831 0.7574 0.5124 0.196 Uiso 1 1 calc R U . . .
C17M C 0.1965(7) 0.7455(5) 0.4591(4) 0.161(6) Uani 1 1 d D U . . .
H17M H 0.2000 0.7170 0.4611 0.193 Uiso 1 1 calc R U . . .
C18M C 0.2011(8) 0.7637(5) 0.4258(4) 0.167(6) Uani 1 1 d D U . . .
C19M C 0.1971(8) 0.8057(4) 0.4236(4) 0.166(6) Uani 1 1 d D U . . .
H19M H 0.2016 0.8183 0.4009 0.200 Uiso 1 1 calc R U . . .
C20M C 0.1863(8) 0.8286(4) 0.4552(4) 0.161(6) Uani 1 1 d D U . . .
C21M C 0.1829(7) 0.8718(4) 0.4573(4) 0.153(6) Uani 1 1 d D U . . .
H21M H 0.1842 0.8874 0.4359 0.183 Uiso 1 1 calc R U . . .
C22M C 0.1746(7) 0.9333(4) 0.4883(5) 0.157(5) Uani 1 1 d D U . . .
C23M C 0.1381(8) 0.9560(5) 0.4692(5) 0.177(6) Uani 1 1 d D U . . .
H23M H 0.1139 0.9442 0.4568 0.212 Uiso 1 1 calc R U . . .
C24M C 0.1383(9) 0.9976(5) 0.4689(7) 0.218(8) Uani 1 1 d D U . . .
H24M H 0.1134 1.0141 0.4557 0.262 Uiso 1 1 calc R U . . .
C25M C 0.1717(9) 1.0160(5) 0.4862(6) 0.200(7) Uani 1 1 d D U . . .
C26M C 0.2090(8) 0.9922(5) 0.5033(5) 0.182(6) Uani 1 1 d D U . . .
H26M H 0.2347 1.0040 0.5142 0.219 Uiso 1 1 calc R U . . .
C27M C 0.2104(8) 0.9505(5) 0.5050(5) 0.178(6) Uani 1 1 d D U . . .
H27M H 0.2361 0.9341 0.5178 0.213 Uiso 1 1 calc R U . . .
C28M C 0.1690(11) 1.0625(5) 0.4862(7) 0.243(10) Uani 1 1 d D U . . .
H217 H 0.2054 1.0689 0.4829 0.365 Uiso 1 1 calc R U . . .
H218 H 0.1506 1.0738 0.5092 0.365 Uiso 1 1 calc R U . . .
H219 H 0.1493 1.0742 0.4665 0.365 Uiso 1 1 calc R U . . .
Sb1 Sb 0.07680(13) -0.30370(11) 0.91657(10) 0.1819(13) Uani 0.5 1 d . . P . .
F1 F 0.0581(14) -0.3445(11) 0.9416(10) 0.285(14) Uiso 0.5 1 d . . P . .
F2 F 0.1046(12) -0.2629(9) 0.8904(8) 0.249(12) Uiso 0.5 1 d . . P . .
F3 F 0.0422(12) -0.2668(9) 0.9501(8) 0.247(12) Uiso 0.5 1 d . . P . .
F4 F 0.1071(12) -0.3460(9) 0.8798(8) 0.240(11) Uiso 0.5 1 d . . P . .
F5 F 0.1389(14) -0.3071(10) 0.9432(9) 0.273(13) Uiso 0.5 1 d . . P . .
F6 F 0.0175(9) -0.2963(6) 0.8944(6) 0.177(8) Uiso 0.5 1 d . . P . .
Sb2 Sb 0.33440(17) -0.14074(13) 1.40864(12) 0.2223(18) Uani 0.5 1 d . . P . .
F7 F 0.3225(10) -0.1879(8) 1.4249(7) 0.209(9) Uiso 0.5 1 d . . P . .
F8 F 0.3317(12) -0.0934(10) 1.3885(9) 0.257(12) Uiso 0.5 1 d . . P . .
F9 F 0.3018(13) -0.1126(9) 1.4487(9) 0.255(12) Uiso 0.5 1 d . . P . .
F10 F 0.3707(12) -0.1651(9) 1.3689(9) 0.250(12) Uiso 0.5 1 d . . P . .
F11 F 0.3860(14) -0.1389(9) 1.4334(9) 0.257(13) Uiso 0.5 1 d . . P . .
F12 F 0.2792(16) -0.1299(12) 1.3762(11) 0.306(16) Uiso 0.5 1 d . . P . .
Sb3 Sb 0.42138(14) 0.51507(10) 0.71260(12) 0.1964(14) Uani 0.5 1 d . . P . .
F13 F 0.3890(11) 0.5508(9) 0.7494(8) 0.230(11) Uiso 0.5 1 d . . P . .
F14 F 0.4579(11) 0.4900(9) 0.7486(8) 0.232(11) Uiso 0.5 1 d . . P . .
F15 F 0.3639(10) 0.4882(7) 0.7222(7) 0.202(9) Uiso 0.5 1 d . . P . .
F16 F 0.3795(10) 0.5417(7) 0.6766(7) 0.205(9) Uiso 0.5 1 d . . P . .
F17 F 0.4775(13) 0.5460(10) 0.7019(9) 0.259(13) Uiso 0.5 1 d . . P . .
F18 F 0.4562(16) 0.4827(12) 0.6833(11) 0.302(16) Uiso 0.5 1 d . . P . .
Sb4 Sb 0.5121(2) 0.26290(12) 0.75127(13) 0.1790(18) Uani 0.35 1 d . . P . .
F19 F 0.5479(19) 0.2323(15) 0.7847(13) 0.274(19) Uiso 0.35 1 d . . P . .
F20 F 0.4793(17) 0.2957(13) 0.7146(12) 0.250(17) Uiso 0.35 1 d . . P . .
F21 F 0.4747(16) 0.2952(12) 0.7884(11) 0.225(15) Uiso 0.35 1 d . . P . .
F22 F 0.457(2) 0.2437(15) 0.7633(13) 0.270(19) Uiso 0.35 1 d . . P . .
F23 F 0.5668(14) 0.2908(10) 0.7420(9) 0.196(12) Uiso 0.35 1 d . . P . .
F24 F 0.5371(15) 0.2260(11) 0.7113(10) 0.215(14) Uiso 0.35 1 d . . P . .
Sb5 Sb 0.25255(12) 0.46171(10) 0.14062(7) 0.1928(11) Uani 0.65 1 d D . P . .
F25 F 0.2569(7) 0.4048(6) 0.1508(5) 0.205(7) Uiso 0.65 1 d . . P . .
F26 F 0.2213(9) 0.5055(7) 0.1345(6) 0.245(9) Uiso 0.65 1 d D U P . .
F27 F 0.2222(7) 0.4762(5) 0.1892(5) 0.191(6) Uiso 0.65 1 d . . P . .
F28 F 0.3223(8) 0.4589(6) 0.1536(5) 0.201(7) Uiso 0.65 1 d . . P . .
F29 F 0.2825(8) 0.4437(6) 0.0960(5) 0.205(7) Uiso 0.65 1 d . . P . .
F30 F 0.1866(9) 0.4599(7) 0.1271(6) 0.232(8) Uiso 0.65 1 d . U P . .
Sb6 Sb 0.2603(2) 0.82356(17) 0.66632(13) 0.225(2) Uani 0.4 1 d D . P A 2
F31 F 0.3284(16) 0.8114(11) 0.6836(10) 0.249(15) Uiso 0.4 1 d . . P A 2
F32 F 0.2158(18) 0.8518(14) 0.7051(11) 0.32(2) Uiso 0.4 1 d D . P A 2
F33 F 0.1949(12) 0.8378(10) 0.6478(9) 0.223(13) Uiso 0.4 1 d D . P A 2
F34 F 0.2938(17) 0.7926(13) 0.6254(12) 0.273(17) Uiso 0.4 1 d . . P A 2
F35 F 0.2929(13) 0.8706(10) 0.6533(9) 0.214(12) Uiso 0.4 1 d . . P A 2
F36 F 0.2358(13) 0.7779(11) 0.6797(9) 0.218(12) Uiso 0.4 1 d . . P A 2
Sb7 Sb 0.1439(2) 0.04007(14) 1.27262(13) 0.2062(18) Uani 0.4 1 d . . P B 2
F37 F 0.1323(14) -0.0100(11) 1.2984(10) 0.240(14) Uiso 0.4 1 d . . P B 2
F38 F 0.2110(19) 0.0376(13) 1.2912(12) 0.290(18) Uiso 0.4 1 d . . P B 2
F39 F 0.1415(14) 0.0892(11) 1.2431(10) 0.237(14) Uiso 0.4 1 d . . P B 2
F40 F 0.1001(18) 0.0718(13) 1.3061(12) 0.284(18) Uiso 0.4 1 d . . P B 2
F41 F 0.0872(12) 0.0383(9) 1.2506(8) 0.188(10) Uiso 0.4 1 d . . P B 2
F42 F 0.1919(16) 0.0103(12) 1.2335(11) 0.270(17) Uiso 0.4 1 d . . P B 2
Sb8 Sb 0.7308(6) -0.0145(5) 1.3985(4) 0.165(5) Uani 0.2 1 d D U P C 1
F43 F 0.7085(19) -0.0315(15) 1.4424(10) 0.19(2) Uiso 0.2 1 d D U P C 1
F44 F 0.7891(19) -0.030(2) 1.4214(15) 0.29(3) Uiso 0.2 1 d D U P C 1
F45 F 0.6689(11) 0.0160(8) 1.4090(8) 0.053(12) Uiso 0.2 1 d D U P C 1
F46 F 0.739(2) 0.002(2) 1.3516(9) 0.30(4) Uiso 0.2 1 d D U P C 1
F47 F 0.765(2) 0.0248(15) 1.4056(17) 0.30(3) Uiso 0.2 1 d D U P C 1
F48 F 0.763(3) -0.0540(17) 1.3697(16) 0.32(4) Uiso 0.2 1 d D U P C 1
Sb8' Sb 0.7026(6) 0.0016(4) 1.3973(4) 0.122(5) Uani 0.15 1 d D U P D 2
F43' F 0.661(2) 0.0103(19) 1.4395(11) 0.19(3) Uiso 0.15 1 d D U P D 2
F44' F 0.723(2) 0.0393(15) 1.4234(15) 0.20(2) Uiso 0.15 1 d D U P D 2
F45' F 0.6400(11) -0.0072(11) 1.3877(10) 0.083(13) Uiso 0.15 1 d D U P D 2
F46' F 0.7381(19) -0.0151(19) 1.3535(11) 0.16(2) Uiso 0.15 1 d D U P D 2
F47' F 0.696(3) 0.0493(12) 1.3775(15) 0.20(2) Uiso 0.15 1 d D U P D 2
F48' F 0.7667(16) -0.0248(17) 1.4004(17) 0.14(2) Uiso 0.15 1 d D U P D 2
Sb9 Sb 0.15050(11) 0.43495(9) 0.86336(6) 0.2217(11) Uani 0.8 1 d . . P . .
F49 F 0.1173(8) 0.4658(6) 0.9027(6) 0.261(8) Uiso 0.8 1 d . . P . .
F50 F 0.1635(11) 0.4054(9) 0.8210(8) 0.354(13) Uiso 0.8 1 d . . P . .
F51 F 0.1647(7) 0.4841(5) 0.8402(5) 0.222(6) Uiso 0.8 1 d . . P . .
F53 F 0.2112(10) 0.4412(8) 0.8916(7) 0.327(11) Uiso 0.8 1 d . . P . .
F54 F 0.0914(9) 0.4444(6) 0.8458(6) 0.264(8) Uiso 0.8 1 d . . P . .
F55 F 0.1321(9) 0.3872(7) 0.8854(6) 0.289(9) Uiso 0.8 1 d . . P . .

loop_
_atom_site_aniso_label
_atom_site_aniso_U_11
_atom_site_aniso_U_22
_atom_site_aniso_U_33
_atom_site_aniso_U_23
_atom_site_aniso_U_13
_atom_site_aniso_U_12
Fe1 0.180(3) 0.131(2) 0.138(2) 0.0058(17) -0.005(2) -0.0284(18)
Fe2 0.137(2) 0.125(2) 0.163(2) 0.0121(18) -0.0300(18) -0.0125(17)
Fe3 0.160(3) 0.130(2) 0.173(3) 0.0031(19) -0.012(2) -0.0192(18)
Fe4 0.130(2) 0.133(2) 0.136(2) 0.0129(17) -0.0229(16) -0.0115(16)
Fe5 0.126(2) 0.140(2) 0.130(2) 0.0090(16) -0.0129(15) -0.0330(16)
Fe6 0.172(3) 0.119(2) 0.146(2) 0.0049(17) 0.0042(19) -0.0245(17)
Fe7 0.170(3) 0.131(2) 0.162(3) -0.0005(19) 0.004(2) -0.0185(19)
Fe8 0.125(2) 0.131(2) 0.155(2) -0.0056(17) -0.0207(17) -0.0252(16)
N1B 0.157(9) 0.157(11) 0.164(12) 0.006(9) -0.016(7) -0.021(8)
N2B 0.157(9) 0.137(11) 0.159(9) 0.016(8) -0.022(7) -0.022(8)
N3B 0.170(9) 0.194(13) 0.197(10) 0.022(9) -0.028(7) -0.021(9)
N4B 0.172(9) 0.200(13) 0.193(10) 0.026(10) -0.031(7) -0.024(9)
N5B 0.177(9) 0.320(19) 0.197(11) -0.006(11) -0.037(8) -0.009(11)
N6B 0.175(9) 0.36(2) 0.198(11) 0.001(11) -0.031(8) -0.004(11)
N7B 0.172(9) 0.117(10) 0.139(9) 0.011(8) -0.013(7) -0.027(8)
N8B 0.197(12) 0.149(11) 0.145(8) 0.004(8) -0.002(8) -0.040(10)
C1B 0.171(10) 0.211(13) 0.183(14) -0.002(11) -0.006(9) -0.003(9)
C2B 0.213(15) 0.242(14) 0.271(19) 0.031(13) 0.061(13) 0.012(11)
C3B 0.233(17) 0.266(16) 0.31(2) 0.033(14) 0.085(15) 0.019(12)
C4B 0.210(16) 0.254(16) 0.26(2) 0.011(14) 0.046(13) 0.017(12)
C5B 0.213(16) 0.230(14) 0.236(19) -0.004(12) 0.035(12) 0.023(11)
C6B 0.202(15) 0.215(13) 0.217(17) 0.001(11) 0.025(12) 0.015(10)
C7B 0.27(2) 0.32(2) 0.33(3) 0.01(2) 0.10(2) 0.048(18)
C8B 0.165(9) 0.160(13) 0.164(11) 0.006(10) -0.018(7) -0.021(9)
C9B 0.164(8) 0.142(12) 0.157(10) 0.022(9) -0.021(7) -0.020(8)
C10B 0.166(8) 0.160(14) 0.162(10) 0.027(9) -0.025(7) -0.023(9)
C11B 0.166(8) 0.156(13) 0.173(10) 0.025(10) -0.022(7) -0.021(8)
C12B 0.163(10) 0.170(14) 0.178(10) 0.017(10) -0.021(7) -0.006(10)
C13B 0.163(11) 0.143(13) 0.164(10) 0.018(9) -0.020(7) -0.011(10)
C14B 0.172(8) 0.208(15) 0.187(11) 0.026(11) -0.028(7) -0.017(9)
C15B 0.174(8) 0.224(16) 0.191(10) 0.018(11) -0.025(7) -0.027(9)
C16B 0.164(9) 0.137(12) 0.143(10) 0.004(9) -0.013(8) -0.029(9)
C17B 0.172(9) 0.157(14) 0.161(10) 0.010(9) -0.024(8) -0.034(10)
C18B 0.171(8) 0.162(13) 0.174(10) 0.014(10) -0.016(7) -0.028(9)
C19B 0.178(9) 0.170(14) 0.170(10) 0.014(10) -0.011(7) -0.027(9)
C20B 0.177(9) 0.154(13) 0.151(9) 0.003(8) -0.004(7) -0.023(9)
C21B 0.191(12) 0.153(13) 0.146(9) -0.001(9) 0.006(8) -0.032(11)
C22B 0.259(15) 0.194(14) 0.155(9) 0.005(9) -0.019(10) -0.072(12)
C23B 0.33(2) 0.211(15) 0.154(10) 0.015(10) -0.030(12) -0.103(14)
C24B 0.40(2) 0.262(17) 0.161(10) 0.019(11) -0.048(13) -0.140(16)
C25B 0.44(2) 0.275(18) 0.175(11) 0.009(10) -0.048(13) -0.165(16)
C26B 0.43(2) 0.265(18) 0.178(11) 0.003(11) -0.048(13) -0.161(17)
C27B 0.36(2) 0.230(15) 0.168(11) -0.001(10) -0.023(13) -0.133(15)
C28B 0.33(2) 0.289(17) 0.187(11) -0.012(11) -0.049(12) -0.091(15)
N1C 0.163(10) 0.144(10) 0.184(12) 0.005(9) -0.036(9) -0.025(8)
N2C 0.148(10) 0.127(9) 0.172(12) 0.011(8) -0.031(9) -0.009(7)
N3C 0.183(10) 0.155(10) 0.226(14) 0.055(9) -0.070(10) -0.038(7)
N4C 0.168(9) 0.154(10) 0.215(14) 0.052(9) -0.059(9) -0.032(8)
N5C 0.179(10) 0.158(10) 0.243(15) 0.061(9) -0.067(10) -0.039(8)
N6C 0.165(9) 0.153(9) 0.230(14) 0.050(9) -0.056(9) -0.034(7)
N7C 0.128(9) 0.134(9) 0.147(10) 0.008(7) -0.021(7) -0.015(7)
N8C 0.130(9) 0.127(8) 0.137(9) 0.005(6) -0.034(7) -0.021(6)
C1C 0.171(11) 0.165(12) 0.225(13) 0.003(11) -0.046(9) -0.042(9)
C2C 0.198(13) 0.223(17) 0.234(13) -0.016(12) -0.041(10) -0.073(12)
C3C 0.207(15) 0.28(2) 0.273(15) -0.039(14) -0.046(11) -0.096(14)
C4C 0.208(14) 0.28(2) 0.287(17) -0.036(15) -0.036(11) -0.101(14)
C5C 0.207(13) 0.32(2) 0.290(16) -0.048(15) -0.021(12) -0.114(13)
C6C 0.205(13) 0.28(2) 0.256(14) -0.045(13) -0.012(10) -0.103(13)
C7C 0.221(17) 0.33(3) 0.34(3) -0.04(2) -0.053(16) -0.125(19)
C8C 0.159(10) 0.145(10) 0.202(15) 0.016(10) -0.046(10) -0.023(8)
C9C 0.147(9) 0.129(9) 0.170(13) 0.008(8) -0.032(9) -0.009(7)
C10C 0.156(10) 0.132(9) 0.172(14) 0.014(9) -0.033(9) -0.012(7)
C11C 0.159(10) 0.134(8) 0.149(12) 0.016(8) -0.033(9) -0.018(7)
C12C 0.162(10) 0.137(10) 0.178(14) 0.025(9) -0.043(10) -0.022(8)
C13C 0.161(10) 0.143(10) 0.186(15) 0.033(10) -0.052(10) -0.023(8)
C14C 0.171(10) 0.144(8) 0.203(14) 0.038(9) -0.054(10) -0.027(7)
C15C 0.153(10) 0.142(9) 0.184(13) 0.029(8) -0.039(9) -0.023(7)
C16C 0.134(9) 0.139(11) 0.160(13) 0.011(9) -0.028(8) -0.016(8)
C17C 0.137(9) 0.136(10) 0.160(13) 0.012(9) -0.024(9) -0.013(7)
C18C 0.137(9) 0.131(8) 0.161(12) 0.015(7) -0.025(8) -0.011(7)
C19C 0.134(9) 0.131(9) 0.157(12) 0.012(8) -0.024(8) -0.016(7)
C20C 0.129(9) 0.123(9) 0.138(10) 0.003(7) -0.021(8) -0.011(7)
C21C 0.127(10) 0.123(9) 0.144(11) 0.006(7) -0.026(8) -0.016(7)
C22C 0.124(11) 0.139(9) 0.145(9) 0.017(7) -0.029(8) -0.015(7)
C23C 0.168(14) 0.153(10) 0.160(10) 0.007(8) -0.045(9) 0.008(9)
C24C 0.172(14) 0.163(11) 0.179(11) 0.020(9) -0.048(10) 0.011(10)
C25C 0.151(14) 0.180(12) 0.173(11) 0.030(9) -0.042(10) 0.000(9)
C26C 0.186(16) 0.202(13) 0.162(10) 0.026(8) -0.046(10) 0.021(10)
C27C 0.175(14) 0.183(12) 0.149(9) 0.006(8) -0.047(9) 0.018(10)
C28C 0.208(19) 0.227(16) 0.194(15) 0.049(12) -0.043(14) 0.041(14)
N1D 0.129(7) 0.132(9) 0.134(10) 0.004(7) -0.025(6) -0.009(7)
N2D 0.127(8) 0.136(10) 0.139(10) 0.006(7) -0.022(7) -0.007(7)
N3D 0.138(8) 0.206(14) 0.204(11) -0.037(9) -0.040(7) 0.001(9)
N4D 0.141(8) 0.198(13) 0.196(10) -0.021(9) -0.037(7) -0.010(9)
N5D 0.146(9) 0.239(15) 0.217(12) -0.055(10) -0.050(8) 0.022(9)
N6D 0.144(9) 0.239(15) 0.221(11) -0.056(10) -0.048(8) 0.014(9)
N7D 0.126(8) 0.130(10) 0.156(9) 0.008(8) -0.015(7) -0.023(7)
N8D 0.163(11) 0.134(10) 0.162(9) 0.005(8) -0.036(8) 0.006(8)
C1D 0.136(8) 0.145(9) 0.144(12) -0.005(9) -0.022(7) -0.004(7)
C2D 0.141(10) 0.155(10) 0.149(13) -0.005(9) -0.014(8) -0.010(7)
C3D 0.144(10) 0.168(10) 0.147(12) -0.010(10) -0.016(8) -0.006(8)
C4D 0.155(10) 0.168(10) 0.160(13) -0.017(10) -0.021(9) 0.000(8)
C5D 0.160(11) 0.153(10) 0.169(14) -0.003(9) -0.020(9) 0.010(8)
C6D 0.157(10) 0.143(9) 0.171(13) 0.001(9) -0.016(9) 0.001(7)
C7D 0.166(11) 0.208(15) 0.187(17) -0.031(13) -0.009(10) 0.014(10)
C8D 0.132(7) 0.140(12) 0.139(11) -0.002(9) -0.027(7) -0.007(7)
C9D 0.128(7) 0.129(11) 0.137(10) 0.009(8) -0.020(6) -0.010(7)
C10D 0.130(7) 0.164(13) 0.151(11) 0.000(9) -0.022(7) -0.014(8)
C11D 0.131(7) 0.178(13) 0.164(11) -0.007(9) -0.020(7) -0.007(7)
C12D 0.129(9) 0.168(13) 0.160(11) -0.002(9) -0.016(7) -0.002(9)
C13D 0.132(9) 0.131(11) 0.148(10) 0.010(8) -0.014(7) -0.008(9)
C14D 0.137(7) 0.204(15) 0.199(12) -0.030(10) -0.033(7) 0.000(8)
C15D 0.141(8) 0.197(15) 0.195(11) -0.028(10) -0.042(7) 0.005(8)
C16D 0.127(9) 0.152(12) 0.158(10) 0.001(9) -0.018(8) -0.017(9)
C17D 0.131(9) 0.148(12) 0.163(10) 0.005(9) -0.023(8) -0.016(8)
C18D 0.132(8) 0.160(13) 0.169(10) -0.002(8) -0.024(7) -0.013(8)
C19D 0.135(9) 0.155(12) 0.168(10) 0.001(9) -0.025(7) -0.010(8)
C20D 0.131(9) 0.139(11) 0.152(9) 0.009(8) -0.017(7) -0.017(8)
C21D 0.157(11) 0.138(12) 0.157(9) 0.002(9) -0.029(8) 0.005(9)
C22D 0.177(13) 0.153(11) 0.163(9) -0.005(8) -0.039(9) 0.017(11)
C23D 0.231(17) 0.162(11) 0.162(10) 0.002(8) -0.039(11) 0.014(11)
C24D 0.273(19) 0.191(13) 0.168(10) -0.003(9) -0.055(12) 0.013(13)
C25D 0.264(18) 0.190(13) 0.171(11) -0.014(9) -0.053(12) 0.017(14)
C26D 0.29(2) 0.184(12) 0.179(12) -0.016(9) -0.069(13) -0.005(13)
C27D 0.251(18) 0.160(11) 0.173(11) -0.006(9) -0.057(12) -0.005(11)
C28D 0.35(3) 0.26(2) 0.184(13) -0.027(13) -0.081(16) -0.01(2)
N1E 0.166(10) 0.122(10) 0.205(13) 0.017(8) -0.056(9) -0.012(7)
N2E 0.165(11) 0.118(9) 0.175(11) 0.006(7) -0.031(8) -0.026(8)
N3E 0.234(12) 0.149(10) 0.220(14) 0.036(9) -0.031(10) -0.049(8)
N4E 0.249(12) 0.158(10) 0.228(15) 0.043(9) -0.040(10) -0.059(9)
N5E 0.249(12) 0.157(11) 0.234(15) 0.048(9) -0.049(11) -0.062(9)
N6E 0.252(12) 0.165(10) 0.229(15) 0.048(10) -0.045(11) -0.066(9)
N7E 0.191(12) 0.136(9) 0.138(11) 0.010(8) -0.004(8) -0.035(8)
N8E 0.211(13) 0.159(10) 0.193(12) 0.033(9) -0.064(10) -0.058(8)
C1E 0.186(12) 0.159(12) 0.230(15) 0.022(10) -0.077(10) -0.037(10)
C2E 0.195(13) 0.227(17) 0.257(15) 0.001(12) -0.056(11) -0.064(11)
C3E 0.209(13) 0.239(18) 0.278(17) 0.009(13) -0.070(12) -0.076(12)
C4E 0.224(15) 0.229(17) 0.283(19) 0.011(13) -0.085(12) -0.073(13)
C5E 0.231(16) 0.224(16) 0.270(17) 0.001(13) -0.089(12) -0.076(13)
C6E 0.223(14) 0.217(17) 0.260(15) -0.016(12) -0.069(11) -0.065(12)
C7E 0.244(18) 0.25(2) 0.35(3) 0.009(19) -0.095(17) -0.093(17)
C8E 0.179(11) 0.127(11) 0.213(15) 0.024(10) -0.062(10) -0.016(8)
C9E 0.185(11) 0.131(10) 0.192(14) 0.016(9) -0.048(9) -0.026(8)
C10E 0.206(12) 0.131(10) 0.187(14) 0.014(9) -0.037(10) -0.029(8)
C11E 0.203(12) 0.136(9) 0.170(13) 0.007(8) -0.021(9) -0.033(8)
C12E 0.189(12) 0.139(11) 0.187(14) 0.015(9) -0.023(10) -0.045(9)
C13E 0.165(11) 0.135(11) 0.182(13) 0.011(9) -0.027(10) -0.036(8)
C14E 0.238(13) 0.149(10) 0.215(15) 0.029(9) -0.034(10) -0.049(9)
C15E 0.236(13) 0.152(9) 0.193(14) 0.029(9) -0.023(10) -0.051(8)
C16E 0.190(12) 0.137(11) 0.130(13) 0.007(9) 0.005(9) -0.028(9)
C17E 0.193(12) 0.130(10) 0.149(13) 0.007(9) 0.009(9) -0.023(8)
C18E 0.207(12) 0.139(9) 0.158(13) 0.007(8) -0.001(9) -0.035(8)
C19E 0.200(12) 0.143(9) 0.156(13) 0.008(8) 0.000(9) -0.039(8)
C20E 0.196(12) 0.145(9) 0.154(12) 0.012(8) -0.010(9) -0.039(8)
C21E 0.216(13) 0.156(11) 0.183(14) 0.023(10) -0.040(11) -0.050(9)
C22E 0.226(15) 0.185(12) 0.243(14) 0.060(11) -0.095(11) -0.065(10)
C23E 0.262(17) 0.248(18) 0.242(14) 0.080(12) -0.096(12) -0.041(13)
C24E 0.29(2) 0.28(2) 0.271(15) 0.096(14) -0.108(13) -0.021(15)
C25E 0.31(2) 0.32(2) 0.287(17) 0.107(16) -0.097(14) 0.013(16)
C26E 0.325(19) 0.35(2) 0.292(17) 0.109(16) -0.086(14) 0.058(16)
C27E 0.294(18) 0.29(2) 0.264(15) 0.083(13) -0.078(13) 0.031(14)
C28E 0.36(3) 0.35(3) 0.33(3) 0.12(2) -0.12(2) 0.03(2)
N1F 0.139(11) 0.136(7) 0.169(11) 0.003(7) -0.025(8) -0.016(7)
N2F 0.120(10) 0.130(8) 0.182(10) -0.005(8) -0.022(7) 0.000(8)
N3F 0.233(15) 0.184(10) 0.213(11) -0.037(8) -0.007(10) -0.027(10)
N4F 0.209(15) 0.192(11) 0.213(11) -0.042(8) -0.011(9) -0.029(9)
N5F 0.264(17) 0.201(11) 0.226(12) -0.049(9) 0.030(11) -0.053(11)
N6F 0.256(16) 0.208(11) 0.235(12) -0.062(9) 0.029(11) -0.062(11)
N7F 0.167(12) 0.150(10) 0.192(11) -0.010(8) -0.028(9) -0.028(9)
N8F 0.213(14) 0.145(12) 0.216(10) -0.003(8) -0.012(9) -0.057(10)
C1F 0.177(12) 0.137(8) 0.202(14) -0.006(8) -0.016(10) -0.021(8)
C2F 0.201(12) 0.146(9) 0.256(18) -0.008(11) -0.053(12) -0.030(9)
C3F 0.236(14) 0.148(10) 0.29(2) -0.014(12) -0.048(14) -0.038(9)
C4F 0.238(15) 0.138(9) 0.30(2) -0.022(11) -0.044(14) -0.028(9)
C5F 0.217(14) 0.131(9) 0.30(2) -0.023(11) -0.029(13) -0.013(9)
C6F 0.183(12) 0.130(9) 0.275(19) -0.011(11) -0.035(12) -0.018(8)
C7F 0.33(3) 0.139(10) 0.37(3) -0.023(13) -0.09(2) -0.035(11)
C8F 0.138(13) 0.136(8) 0.167(12) 0.005(7) -0.029(9) -0.013(8)
C9F 0.126(12) 0.140(8) 0.180(11) -0.003(7) -0.030(8) -0.010(8)
C10F 0.151(13) 0.161(9) 0.190(11) -0.015(8) -0.013(9) -0.013(9)
C11F 0.145(12) 0.155(9) 0.193(10) -0.015(8) -0.030(8) -0.006(8)
C12F 0.129(13) 0.138(9) 0.189(12) -0.012(8) -0.040(8) 0.009(8)
C13F 0.159(13) 0.128(9) 0.199(12) -0.006(8) -0.015(9) -0.004(9)
C14F 0.208(15) 0.180(10) 0.215(11) -0.035(8) 0.001(9) -0.023(10)
C15F 0.202(15) 0.196(11) 0.211(10) -0.041(8) -0.019(9) -0.038(10)
C16F 0.172(15) 0.151(11) 0.187(12) -0.009(8) -0.029(10) -0.027(10)
C17F 0.171(14) 0.172(11) 0.190(11) -0.020(8) -0.025(10) -0.030(10)
C18F 0.148(13) 0.165(11) 0.203(9) -0.022(8) -0.036(8) -0.015(9)
C19F 0.192(15) 0.166(11) 0.212(10) -0.027(8) -0.024(9) -0.037(10)
C20F 0.193(14) 0.151(11) 0.211(10) -0.016(8) -0.021(9) -0.037(10)
C21F 0.200(16) 0.153(12) 0.216(11) -0.010(8) -0.023(10) -0.044(11)
C22F 0.251(15) 0.174(15) 0.234(11) 0.019(10) 0.000(10) -0.062(13)
C23F 0.276(16) 0.24(2) 0.250(14) 0.055(13) -0.014(12) -0.086(15)
C24F 0.306(18) 0.30(2) 0.277(15) 0.091(15) -0.016(13) -0.106(17)
C25F 0.304(18) 0.33(2) 0.293(17) 0.103(16) -0.012(13) -0.119(18)
C26F 0.290(17) 0.31(2) 0.294(18) 0.099(16) -0.007(13) -0.111(16)
C27F 0.260(15) 0.25(2) 0.278(16) 0.066(15) -0.007(12) -0.095(14)
C28F 0.36(3) 0.41(4) 0.32(2) 0.15(2) -0.010(18) -0.16(3)
N1G 0.119(9) 0.146(7) 0.138(9) 0.001(7) -0.012(8) -0.019(7)
N2G 0.139(10) 0.140(8) 0.130(8) 0.001(7) -0.024(8) -0.011(8)
N3G 0.226(14) 0.170(9) 0.162(9) -0.022(7) 0.022(9) -0.041(10)
N4G 0.259(16) 0.169(9) 0.164(10) -0.020(7) 0.034(10) -0.045(10)
N5G 0.254(16) 0.172(9) 0.155(9) -0.017(7) 0.022(9) -0.039(9)
N6G 0.271(16) 0.168(9) 0.167(9) -0.017(7) 0.033(10) -0.039(10)
N7G 0.161(11) 0.136(8) 0.137(9) 0.007(7) 0.001(8) -0.033(8)
N8G 0.180(11) 0.138(10) 0.145(9) 0.016(7) -0.006(7) -0.028(8)
C1G 0.159(12) 0.146(8) 0.140(11) 0.005(8) -0.008(9) -0.031(8)
C2G 0.198(13) 0.160(9) 0.196(15) 0.004(10) -0.050(11) -0.046(9)
C3G 0.220(15) 0.161(10) 0.201(16) -0.003(10) -0.041(12) -0.049(10)
C4G 0.218(16) 0.159(9) 0.198(16) 0.000(10) -0.030(11) -0.039(10)
C5G 0.219(15) 0.148(9) 0.227(17) -0.005(10) -0.047(12) -0.021(9)
C6G 0.191(13) 0.149(9) 0.206(15) -0.002(10) -0.049(11) -0.018(9)
C7G 0.30(2) 0.162(10) 0.28(3) -0.007(12) -0.07(2) -0.047(11)
C8G 0.142(13) 0.144(8) 0.137(9) 0.003(7) -0.018(9) -0.015(8)
C9G 0.173(13) 0.144(8) 0.136(8) 0.004(6) -0.019(9) -0.018(8)
C10G 0.177(14) 0.149(8) 0.135(8) 0.003(6) -0.013(9) -0.023(9)
C11G 0.163(13) 0.150(8) 0.145(8) -0.003(6) -0.009(8) -0.025(9)
C12G 0.153(13) 0.139(9) 0.150(9) -0.005(7) -0.004(9) -0.012(9)
C13G 0.151(13) 0.139(8) 0.143(9) -0.001(7) -0.011(9) -0.011(9)
C14G 0.200(14) 0.166(9) 0.153(8) -0.014(7) 0.006(9) -0.037(10)
C15G 0.208(14) 0.166(9) 0.159(9) -0.016(7) 0.014(9) -0.039(10)
C16G 0.164(14) 0.140(9) 0.139(11) 0.009(7) 0.004(9) -0.029(8)
C17G 0.178(14) 0.152(9) 0.146(10) 0.001(7) 0.013(9) -0.037(9)
C18G 0.177(13) 0.152(9) 0.144(9) -0.002(7) -0.004(8) -0.031(9)
C19G 0.187(14) 0.146(9) 0.154(9) -0.001(7) 0.003(9) -0.030(9)
C20G 0.191(13) 0.137(9) 0.151(9) 0.008(7) 0.004(8) -0.029(9)
C21G 0.208(15) 0.134(10) 0.156(10) 0.011(8) 0.010(9) -0.030(10)
C22G 0.202(11) 0.153(13) 0.145(10) 0.015(8) -0.004(8) -0.049(10)
C23G 0.218(12) 0.198(16) 0.173(13) 0.052(11) -0.016(9) -0.054(11)
C24G 0.237(13) 0.199(16) 0.160(12) 0.041(11) -0.013(10) -0.059(12)
C25G 0.233(13) 0.167(14) 0.155(12) 0.013(10) 0.001(10) -0.057(12)
C26G 0.215(12) 0.212(17) 0.174(13) 0.038(11) 0.005(9) -0.065(11)
C27G 0.204(11) 0.190(15) 0.164(12) 0.028(10) 0.000(9) -0.053(10)
C28G 0.274(19) 0.21(2) 0.187(15) 0.047(13) 0.018(13) -0.061(16)
N1H 0.113(7) 0.166(9) 0.122(9) 0.008(7) -0.012(6) -0.034(7)
N2H 0.120(8) 0.139(10) 0.124(9) 0.012(7) -0.013(6) -0.042(7)
N3H 0.128(7) 0.190(12) 0.174(9) -0.033(8) -0.021(7) -0.014(8)
N4H 0.128(7) 0.184(12) 0.183(10) -0.042(9) -0.023(7) -0.011(8)
N5H 0.130(7) 0.192(12) 0.167(10) -0.026(9) -0.026(7) -0.009(8)
N6H 0.130(7) 0.170(12) 0.175(10) -0.033(8) -0.029(7) -0.006(8)
N7H 0.130(8) 0.111(9) 0.146(9) -0.014(7) -0.014(6) -0.009(7)
N8H 0.134(9) 0.173(11) 0.143(8) -0.009(8) -0.010(7) -0.031(9)
C1H 0.121(8) 0.197(10) 0.140(12) -0.009(9) -0.012(7) -0.018(7)
C2H 0.135(10) 0.227(12) 0.163(14) -0.015(10) 0.011(9) -0.031(8)
C3H 0.138(10) 0.248(12) 0.152(13) -0.027(11) 0.002(9) -0.019(9)
C4H 0.137(11) 0.243(12) 0.141(13) -0.022(11) -0.017(9) -0.009(9)
C5H 0.156(12) 0.210(11) 0.181(15) -0.023(10) 0.002(10) 0.000(8)
C6H 0.143(11) 0.193(10) 0.170(14) -0.010(10) 0.003(10) -0.011(8)
C7H 0.159(13) 0.282(16) 0.177(17) -0.045(14) -0.022(11) 0.020(11)
C8H 0.117(8) 0.148(11) 0.128(10) 0.007(8) -0.014(7) -0.030(7)
C9H 0.116(7) 0.132(10) 0.126(9) 0.013(7) -0.013(6) -0.035(7)
C10H 0.118(7) 0.135(11) 0.134(10) 0.001(8) -0.019(6) -0.027(7)
C11H 0.126(7) 0.138(11) 0.146(10) -0.003(8) -0.019(6) -0.020(7)
C12H 0.136(9) 0.143(12) 0.156(10) -0.014(9) -0.025(7) -0.018(8)
C13H 0.137(9) 0.149(12) 0.135(10) 0.003(8) -0.019(7) -0.024(8)
C14H 0.124(7) 0.156(12) 0.162(10) -0.018(9) -0.021(6) -0.019(7)
C15H 0.130(7) 0.144(12) 0.172(10) -0.024(9) -0.022(6) -0.011(7)
C16H 0.135(8) 0.127(12) 0.157(10) -0.025(9) -0.023(7) -0.006(9)
C17H 0.131(8) 0.133(12) 0.160(10) -0.021(9) -0.022(7) -0.007(8)
C18H 0.131(7) 0.111(11) 0.160(10) -0.012(8) -0.019(6) -0.017(7)
C19H 0.129(8) 0.114(11) 0.154(9) -0.009(8) -0.016(7) -0.012(8)
C20H 0.128(8) 0.110(10) 0.146(9) -0.009(7) -0.011(6) -0.016(8)
C21H 0.130(9) 0.146(12) 0.150(9) -0.023(8) -0.008(7) -0.022(9)
C22H 0.126(11) 0.207(13) 0.137(9) -0.018(8) 0.001(8) -0.036(9)
C23H 0.179(15) 0.242(14) 0.144(10) 0.002(9) -0.013(10) -0.066(11)
C24H 0.217(17) 0.279(17) 0.146(10) 0.006(10) -0.025(10) -0.093(13)
C25H 0.226(17) 0.291(17) 0.147(11) -0.004(10) -0.022(11) -0.104(13)
C26H 0.225(17) 0.269(16) 0.147(11) -0.018(10) -0.013(11) -0.102(13)
C27H 0.199(16) 0.234(14) 0.141(10) -0.019(9) -0.005(10) -0.079(11)
C28H 0.30(3) 0.37(3) 0.156(12) -0.004(14) -0.042(14) -0.16(2)
N1I 0.118(8) 0.159(10) 0.119(9) 0.016(8) -0.023(7) -0.039(7)
N2I 0.110(7) 0.142(8) 0.114(9) 0.012(7) -0.007(7) -0.022(6)
N3I 0.158(9) 0.156(9) 0.192(12) 0.035(8) -0.032(9) -0.040(7)
N4I 0.155(9) 0.152(10) 0.197(13) 0.029(8) -0.021(8) -0.036(7)
N5I 0.167(10) 0.183(10) 0.269(16) 0.088(10) -0.062(10) -0.054(8)
N6I 0.167(10) 0.183(10) 0.283(16) 0.094(11) -0.055(10) -0.053(8)
N7I 0.136(8) 0.114(9) 0.162(11) 0.011(7) -0.002(8) -0.019(7)
N8I 0.141(10) 0.138(9) 0.155(10) 0.013(7) -0.003(8) -0.017(7)
C1I 0.129(9) 0.204(12) 0.156(12) 0.004(9) -0.014(8) -0.061(9)
C2I 0.131(10) 0.234(15) 0.192(13) -0.030(11) -0.012(9) -0.070(10)
C3I 0.139(11) 0.271(17) 0.219(15) -0.047(13) -0.005(9) -0.086(11)
C4I 0.141(11) 0.283(18) 0.223(16) -0.046(12) 0.003(10) -0.090(11)
C5I 0.145(10) 0.284(18) 0.210(15) -0.042(12) 0.011(10) -0.086(11)
C6I 0.139(10) 0.262(16) 0.183(14) -0.034(11) 0.003(9) -0.076(10)
C7I 0.166(14) 0.34(3) 0.30(3) -0.08(2) 0.033(15) -0.126(17)
C8I 0.114(8) 0.160(10) 0.122(12) 0.015(9) -0.013(8) -0.027(7)
C9I 0.117(8) 0.151(9) 0.136(12) 0.023(8) -0.016(8) -0.027(6)
C10I 0.125(8) 0.153(9) 0.146(13) 0.032(8) -0.023(8) -0.025(6)
C11I 0.128(8) 0.153(8) 0.135(11) 0.024(8) -0.018(9) -0.030(6)
C12I 0.123(8) 0.152(9) 0.132(12) 0.022(9) -0.014(8) -0.031(7)
C13I 0.115(8) 0.153(9) 0.127(12) 0.019(9) -0.008(8) -0.026(7)
C14I 0.147(10) 0.156(8) 0.181(14) 0.040(8) -0.026(9) -0.036(7)
C15I 0.146(10) 0.151(9) 0.191(13) 0.031(8) -0.011(9) -0.028(8)
C16I 0.141(9) 0.140(12) 0.173(14) 0.023(9) -0.009(9) -0.022(8)
C17I 0.140(9) 0.143(11) 0.189(14) 0.032(9) -0.011(9) -0.022(8)
C18I 0.144(9) 0.149(9) 0.181(13) 0.025(8) -0.009(9) -0.027(7)
C19I 0.138(9) 0.145(10) 0.179(13) 0.024(9) -0.009(9) -0.031(7)
C20I 0.139(9) 0.136(9) 0.160(12) 0.013(8) -0.003(8) -0.024(7)
C21I 0.136(10) 0.146(11) 0.167(13) 0.019(8) 0.000(9) -0.019(8)
C22I 0.156(12) 0.153(10) 0.158(11) 0.011(7) -0.003(9) -0.002(8)
C23I 0.193(15) 0.163(11) 0.178(12) -0.004(9) -0.027(10) 0.021(9)
C24I 0.211(16) 0.173(12) 0.196(13) 0.011(10) -0.035(11) 0.022(10)
C25I 0.206(15) 0.173(12) 0.186(13) 0.017(9) -0.031(12) 0.018(11)
C26I 0.208(16) 0.178(12) 0.187(12) 0.013(9) -0.035(11) 0.021(11)
C27I 0.203(15) 0.165(12) 0.166(12) 0.000(9) -0.028(10) 0.019(10)
C28I 0.26(2) 0.198(16) 0.231(18) 0.029(14) -0.068(16) 0.036(15)
N1J 0.167(11) 0.148(11) 0.160(9) -0.014(8) 0.022(8) -0.016(9)
N2J 0.158(9) 0.145(11) 0.171(11) -0.004(8) 0.007(8) -0.025(8)
N3J 0.168(9) 0.209(13) 0.229(13) 0.010(10) -0.009(8) -0.031(9)
N4J 0.169(9) 0.192(13) 0.226(13) 0.011(9) -0.009(8) -0.024(9)
N5J 0.171(10) 0.226(14) 0.294(15) -0.035(11) -0.033(10) -0.013(9)
N6J 0.172(9) 0.221(14) 0.289(15) -0.038(11) -0.033(9) -0.014(9)
N7J 0.160(9) 0.122(10) 0.147(11) 0.014(7) 0.002(7) -0.021(7)
N8J 0.164(8) 0.135(9) 0.121(9) -0.003(7) 0.001(7) -0.030(8)
C1J 0.200(13) 0.179(13) 0.168(9) -0.027(9) 0.015(9) -0.030(11)
C2J 0.270(19) 0.208(14) 0.161(10) -0.019(9) 0.004(12) -0.066(13)
C3J 0.30(2) 0.237(16) 0.170(10) -0.026(10) -0.007(12) -0.078(15)
C4J 0.31(2) 0.247(17) 0.178(11) -0.037(10) 0.002(13) -0.089(15)
C5J 0.32(2) 0.236(15) 0.187(12) -0.040(10) -0.001(14) -0.091(14)
C6J 0.280(19) 0.212(14) 0.180(11) -0.027(10) 0.007(12) -0.078(13)
C7J 0.46(4) 0.29(2) 0.190(12) -0.047(13) -0.028(17) -0.13(3)
C8J 0.173(12) 0.140(13) 0.180(10) -0.009(9) 0.015(9) -0.018(10)
C9J 0.170(10) 0.143(12) 0.180(10) -0.004(9) 0.008(8) -0.015(8)
C10J 0.172(10) 0.163(13) 0.203(12) 0.002(10) 0.001(8) -0.015(9)
C11J 0.164(9) 0.163(13) 0.189(12) 0.018(9) 0.005(8) -0.030(8)
C12J 0.161(10) 0.164(13) 0.180(12) 0.012(9) -0.002(9) -0.031(9)
C13J 0.160(10) 0.168(13) 0.173(12) -0.013(10) 0.005(9) -0.024(10)
C14J 0.165(9) 0.194(14) 0.228(14) 0.012(10) -0.008(8) -0.027(8)
C15J 0.169(8) 0.183(14) 0.232(15) 0.007(10) -0.012(8) -0.028(8)
C16J 0.166(10) 0.145(12) 0.162(12) 0.002(9) 0.005(9) -0.018(9)
C17J 0.165(9) 0.156(13) 0.179(13) 0.006(9) 0.005(9) -0.021(9)
C18J 0.170(7) 0.156(13) 0.184(13) 0.011(9) -0.001(7) -0.027(7)
C19J 0.167(8) 0.142(12) 0.184(13) 0.010(9) -0.006(8) -0.030(8)
C20J 0.166(8) 0.124(11) 0.147(11) 0.018(8) 0.001(7) -0.028(7)
C21J 0.166(9) 0.130(11) 0.153(12) 0.002(9) -0.004(8) -0.031(8)
C22J 0.174(10) 0.164(10) 0.146(12) -0.014(9) 0.008(8) -0.024(8)
C23J 0.214(14) 0.190(11) 0.178(15) -0.014(10) 0.048(11) -0.040(10)
C24J 0.221(15) 0.215(12) 0.190(15) -0.030(11) 0.046(11) -0.033(11)
C25J 0.227(15) 0.213(13) 0.189(16) -0.035(12) 0.030(11) -0.024(11)
C26J 0.217(15) 0.188(11) 0.175(16) -0.031(10) 0.015(11) -0.010(10)
C27J 0.208(14) 0.157(10) 0.165(14) -0.018(9) 0.014(10) -0.016(9)
C28J 0.29(2) 0.240(18) 0.28(3) -0.053(17) 0.096(19) -0.018(15)
N1K 0.231(14) 0.131(8) 0.188(13) -0.010(8) 0.041(10) -0.034(9)
N2K 0.194(12) 0.135(8) 0.164(10) -0.015(8) -0.005(9) -0.022(9)
N3K 0.36(2) 0.152(9) 0.174(10) -0.018(7) 0.024(11) -0.004(10)
N4K 0.340(19) 0.159(9) 0.169(9) -0.015(7) 0.020(11) -0.004(10)
N5K 0.235(14) 0.154(9) 0.156(10) -0.016(7) -0.019(9) -0.009(9)
N6K 0.253(15) 0.156(9) 0.162(9) -0.019(7) -0.011(9) -0.015(10)
N7K 0.114(9) 0.136(8) 0.143(9) 0.002(7) -0.027(7) -0.021(7)
N8K 0.163(10) 0.137(10) 0.139(8) 0.012(7) -0.032(7) -0.066(9)
C1K 0.279(16) 0.130(8) 0.232(16) -0.016(9) 0.064(12) -0.039(9)
C2K 0.294(17) 0.134(9) 0.32(2) -0.010(12) 0.036(14) -0.030(10)
C3K 0.339(19) 0.134(9) 0.34(2) -0.019(13) 0.022(16) -0.031(11)
C4K 0.34(2) 0.148(10) 0.32(2) -0.035(13) 0.041(16) -0.038(11)
C5K 0.338(19) 0.147(10) 0.31(2) -0.035(13) 0.033(16) -0.052(11)
C6K 0.314(17) 0.145(10) 0.28(2) -0.028(12) 0.031(14) -0.053(11)
C7K 0.41(3) 0.146(10) 0.44(4) -0.036(14) -0.02(3) -0.045(13)
C8K 0.188(15) 0.139(8) 0.180(13) -0.009(8) 0.014(11) -0.017(9)
C9K 0.181(14) 0.136(8) 0.164(11) -0.006(7) -0.007(9) -0.011(8)
C10K 0.210(15) 0.145(8) 0.170(11) -0.010(7) 0.003(10) -0.009(9)
C11K 0.222(15) 0.139(9) 0.160(10) -0.008(7) -0.015(9) -0.005(9)
C12K 0.226(16) 0.139(10) 0.157(11) -0.014(8) -0.018(10) -0.015(10)
C13K 0.215(15) 0.131(9) 0.158(11) -0.012(8) -0.016(10) -0.020(10)
C14K 0.271(16) 0.153(9) 0.165(10) -0.013(7) -0.003(10) -0.003(10)
C15K 0.254(16) 0.153(9) 0.158(8) -0.016(7) -0.013(9) -0.009(10)
C16K 0.150(13) 0.138(9) 0.146(10) 0.002(7) -0.011(9) -0.014(9)
C17K 0.166(13) 0.144(9) 0.149(9) -0.004(7) -0.014(9) -0.002(9)
C18K 0.181(13) 0.150(9) 0.153(8) -0.008(7) -0.021(8) -0.012(9)
C19K 0.171(13) 0.146(9) 0.150(8) -0.006(7) -0.036(8) -0.023(9)
C20K 0.143(11) 0.139(9) 0.144(7) 0.004(7) -0.035(7) -0.027(9)
C21K 0.170(13) 0.147(11) 0.145(8) 0.004(7) -0.039(8) -0.055(10)
C22K 0.214(12) 0.192(14) 0.142(8) 0.014(8) -0.025(7) -0.116(11)
C23K 0.222(12) 0.29(2) 0.153(11) 0.038(12) -0.023(9) -0.147(12)
C24K 0.256(14) 0.42(2) 0.163(12) 0.054(14) -0.016(9) -0.181(15)
C25K 0.280(16) 0.45(2) 0.166(11) 0.081(14) -0.032(10) -0.213(16)
C26K 0.275(15) 0.38(2) 0.159(10) 0.071(12) -0.035(10) -0.190(16)
C27K 0.240(13) 0.272(19) 0.150(9) 0.045(11) -0.039(9) -0.157(13)
C28K 0.34(3) 0.62(5) 0.194(14) 0.14(2) -0.027(15) -0.27(3)
N1L 0.158(9) 0.153(11) 0.142(11) -0.007(8) -0.003(8) -0.038(8)
N2L 0.158(10) 0.154(10) 0.151(11) 0.001(8) -0.013(8) -0.029(8)
N3L 0.160(11) 0.148(10) 0.201(12) 0.018(8) -0.027(8) -0.031(7)
N4L 0.158(10) 0.155(10) 0.187(12) 0.015(8) -0.021(8) -0.034(8)
N5L 0.215(12) 0.172(11) 0.216(13) 0.038(9) -0.061(10) -0.071(9)
N6L 0.208(12) 0.173(10) 0.222(13) 0.040(9) -0.065(10) -0.068(9)
N7L 0.113(8) 0.124(8) 0.139(10) -0.012(7) -0.010(7) -0.012(6)
N8L 0.113(9) 0.149(9) 0.207(12) 0.012(8) -0.038(8) -0.028(7)
C1L 0.177(10) 0.197(13) 0.180(13) -0.016(10) 0.002(9) -0.067(10)
C2L 0.182(12) 0.220(16) 0.194(13) -0.032(11) 0.015(10) -0.075(11)
C3L 0.191(12) 0.247(18) 0.228(15) -0.037(12) 0.017(11) -0.093(12)
C4L 0.206(13) 0.246(18) 0.231(16) -0.033(13) 0.005(11) -0.100(12)
C5L 0.200(13) 0.226(16) 0.210(15) -0.023(12) -0.011(10) -0.085(12)
C6L 0.187(12) 0.215(16) 0.189(13) -0.030(11) -0.005(10) -0.070(11)
C7L 0.218(14) 0.30(3) 0.31(3) -0.06(2) 0.013(14) -0.129(16)
C8L 0.160(10) 0.159(12) 0.149(13) 0.004(9) -0.014(9) -0.037(8)
C9L 0.159(10) 0.158(11) 0.154(12) 0.010(8) -0.016(8) -0.037(8)
C10L 0.166(11) 0.159(11) 0.162(12) 0.012(9) -0.012(9) -0.038(8)
C11L 0.158(11) 0.144(9) 0.165(12) 0.000(8) -0.006(8) -0.027(8)
C12L 0.167(11) 0.151(12) 0.183(13) 0.009(9) -0.020(9) -0.032(9)
C13L 0.155(11) 0.151(12) 0.176(13) 0.007(9) -0.021(10) -0.027(9)
C14L 0.166(12) 0.151(9) 0.181(12) 0.011(8) -0.020(8) -0.035(8)
C15L 0.155(12) 0.147(8) 0.179(12) 0.008(8) -0.019(8) -0.033(8)
C16L 0.118(9) 0.134(10) 0.154(13) -0.001(8) -0.016(8) -0.011(8)
C17L 0.128(9) 0.129(9) 0.146(12) -0.007(8) -0.006(8) -0.011(7)
C18L 0.135(10) 0.139(8) 0.142(11) -0.009(7) -0.006(8) -0.020(7)
C19L 0.136(10) 0.137(9) 0.161(12) -0.007(8) -0.017(8) -0.030(7)
C20L 0.122(9) 0.137(9) 0.160(11) -0.007(8) -0.020(8) -0.023(7)
C21L 0.121(10) 0.154(10) 0.188(13) 0.010(9) -0.032(9) -0.031(8)
C22L 0.131(12) 0.175(12) 0.253(13) 0.036(9) -0.064(10) -0.034(8)
C23L 0.171(15) 0.237(16) 0.252(13) 0.030(11) -0.077(11) -0.007(12)
C24L 0.180(17) 0.264(18) 0.280(14) 0.050(12) -0.087(12) -0.003(12)
C25L 0.187(16) 0.259(17) 0.297(16) 0.052(13) -0.081(13) 0.005(12)
C26L 0.173(14) 0.241(16) 0.300(15) 0.045(13) -0.075(13) 0.010(12)
C27L 0.152(14) 0.192(14) 0.276(14) 0.018(11) -0.070(11) -0.004(10)
C28L 0.22(2) 0.32(3) 0.33(2) 0.085(19) -0.089(18) 0.033(18)
N1M 0.141(10) 0.140(10) 0.162(8) 0.007(7) -0.021(7) -0.026(8)
N2M 0.118(9) 0.130(8) 0.145(9) -0.004(6) -0.013(7) -0.009(7)
N3M 0.226(14) 0.157(9) 0.165(9) -0.021(6) -0.010(9) -0.011(9)
N4M 0.241(15) 0.150(8) 0.169(9) -0.022(7) -0.009(9) -0.006(10)
N5M 0.240(15) 0.151(9) 0.163(9) -0.021(7) -0.011(9) 0.008(9)
N6M 0.263(16) 0.149(9) 0.169(9) -0.024(7) 0.005(10) 0.007(9)
N7M 0.176(12) 0.135(8) 0.153(8) -0.009(7) 0.008(9) -0.018(9)
N8M 0.173(11) 0.125(7) 0.145(10) -0.004(7) 0.019(9) -0.022(7)
C1M 0.157(10) 0.137(12) 0.165(9) 0.008(8) -0.017(7) -0.021(10)
C2M 0.175(11) 0.192(16) 0.174(11) 0.029(10) -0.027(9) -0.022(10)
C3M 0.187(11) 0.202(16) 0.183(12) 0.040(11) -0.021(10) -0.021(12)
C4M 0.187(12) 0.205(16) 0.188(12) 0.043(11) -0.019(9) -0.022(12)
C5M 0.176(11) 0.169(15) 0.181(12) 0.031(10) -0.009(8) -0.023(10)
C6M 0.158(10) 0.147(13) 0.174(11) 0.019(10) -0.013(8) -0.026(9)
C7M 0.216(18) 0.33(3) 0.228(16) 0.112(18) -0.029(13) -0.055(18)
C8M 0.158(13) 0.138(10) 0.165(9) 0.008(7) -0.021(8) -0.018(9)
C9M 0.130(11) 0.131(8) 0.159(8) 0.000(7) -0.025(7) -0.010(8)
C10M 0.140(12) 0.130(9) 0.166(8) -0.007(7) -0.020(8) -0.009(8)
C11M 0.133(11) 0.133(8) 0.159(8) -0.013(6) -0.028(7) -0.014(8)
C12M 0.129(12) 0.134(8) 0.148(9) -0.011(7) -0.013(8) -0.018(8)
C13M 0.127(12) 0.128(9) 0.144(10) -0.008(7) -0.021(8) -0.017(8)
C14M 0.181(13) 0.148(9) 0.164(8) -0.021(6) -0.019(8) -0.003(9)
C15M 0.224(16) 0.149(8) 0.170(8) -0.022(6) -0.001(9) -0.007(10)
C16M 0.178(15) 0.133(9) 0.169(9) -0.008(7) 0.006(10) -0.017(10)
C17M 0.160(14) 0.140(9) 0.172(9) -0.017(7) 0.003(10) -0.009(9)
C18M 0.180(14) 0.143(8) 0.169(8) -0.021(6) 0.004(9) -0.013(9)
C19M 0.189(15) 0.146(8) 0.153(9) -0.018(7) 0.008(9) -0.015(9)
C20M 0.189(14) 0.134(7) 0.151(9) -0.012(6) 0.012(10) -0.016(8)
C21M 0.168(14) 0.136(7) 0.144(10) -0.009(7) 0.019(10) -0.018(8)
C22M 0.188(14) 0.124(7) 0.151(12) 0.001(7) 0.023(9) -0.029(8)
C23M 0.208(14) 0.125(8) 0.190(15) 0.005(9) -0.004(10) -0.021(9)
C24M 0.268(17) 0.130(9) 0.261(18) 0.013(10) -0.047(13) -0.032(10)
C25M 0.255(17) 0.133(9) 0.213(17) 0.012(10) -0.015(12) -0.043(10)
C26M 0.239(16) 0.133(9) 0.176(15) 0.010(10) 0.005(11) -0.051(10)
C27M 0.227(14) 0.134(9) 0.175(14) 0.015(9) -0.008(11) -0.049(9)
C28M 0.34(3) 0.133(9) 0.26(2) 0.016(11) -0.04(2) -0.050(11)
Sb1 0.147(3) 0.203(3) 0.199(3) -0.004(3) 0.015(2) -0.061(2)
Sb2 0.196(4) 0.239(4) 0.206(4) 0.050(3) 0.061(3) -0.022(3)
Sb3 0.165(3) 0.148(3) 0.275(4) 0.023(3) -0.025(3) -0.024(2)
Sb4 0.242(5) 0.113(3) 0.205(4) 0.010(3) -0.086(4) -0.053(3)
Sb5 0.220(3) 0.231(3) 0.163(2) -0.0097(19) -0.0391(19) -0.129(2)
Sb6 0.277(6) 0.228(5) 0.172(4) 0.023(4) -0.048(4) -0.031(4)
Sb7 0.253(5) 0.185(4) 0.190(4) -0.014(3) -0.020(4) -0.067(4)
Sb8 0.195(15) 0.195(13) 0.135(7) 0.016(8) -0.095(10) -0.073(10)
Sb8' 0.122(13) 0.114(9) 0.135(9) 0.002(7) -0.066(9) -0.004(8)
Sb9 0.232(3) 0.281(3) 0.1390(17) 0.0476(18) -0.0263(16) -0.005(2)

loop_
_atom_type_symbol
_atom_type_description
_atom_type_scat_dispersion_real
_atom_type_scat_dispersion_imag
_atom_type_scat_source
C C 0.0032 0.0016 'International Tables Vol C Tables 4.2.6.8 and 6.1.1.4'
H H 0.0000 0.0000 'International Tables Vol C Tables 4.2.6.8 and 6.1.1.4'
N N 0.0061 0.0032 'International Tables Vol C Tables 4.2.6.8 and 6.1.1.4'
F F 0.0168 0.0099 'International Tables Vol C Tables 4.2.6.8 and 6.1.1.4'
Fe Fe 0.3435 0.8063 'International Tables Vol C Tables 4.2.6.8 and 6.1.1.4'
Sb Sb -0.6168 1.4867 'International Tables Vol C Tables 4.2.6.8 and 6.1.1.4'

loop_
_geom_angle_atom_site_label_1
_geom_angle_atom_site_label_2
_geom_angle_atom_site_label_3
_geom_angle
_geom_angle_site_symmetry_1
_geom_angle_site_symmetry_3
N7E Fe1 N8E 80.9(6) . .
N7E Fe1 N7G 91.5(6) . 2_657
N8E Fe1 N7G 88.7(7) . 2_657
N7E Fe1 N8B 90.3(6) . .
N8E Fe1 N8B 98.1(7) . .
N7G Fe1 N8B 173.2(6) 2_657 .
N7E Fe1 N7B 93.4(6) . .
N8E Fe1 N7B 174.2(6) . .
N7G Fe1 N7B 91.9(6) 2_657 .
N8B Fe1 N7B 81.4(6) . .
N7E Fe1 N8G 171.9(6) . 2_657
N8E Fe1 N8G 95.5(6) . 2_657
N7G Fe1 N8G 81.2(5) 2_657 2_657
N8B Fe1 N8G 97.4(6) . 2_657
N7B Fe1 N8G 90.3(6) . 2_657
N2E Fe2 N2F 92.0(6) . 2_657
N2E Fe2 N1F 171.7(6) . 2_657
N2F Fe2 N1F 80.1(6) 2_657 2_657
N2E Fe2 N8D 89.1(6) . .
N2F Fe2 N8D 173.6(6) 2_657 .
N1F Fe2 N8D 99.0(6) 2_657 .
N2E Fe2 N7D 92.8(6) . .
N2F Fe2 N7D 93.0(6) 2_657 .
N1F Fe2 N7D 90.4(6) 2_657 .
N8D Fe2 N7D 80.7(5) . .
N2E Fe2 N1E 81.6(5) . .
N2F Fe2 N1E 90.6(6) 2_657 .
N1F Fe2 N1E 95.7(6) 2_657 .
N8D Fe2 N1E 95.8(6) . .
N7D Fe2 N1E 173.4(6) . .
N1B Fe3 N7F 174.5(6) . .
N1B Fe3 N2C 90.4(6) . .
N7F Fe3 N2C 92.5(6) . .
N1B Fe3 N2B 80.6(6) . .
N7F Fe3 N2B 94.5(6) . .
N2C Fe3 N2B 93.2(6) . .
N1B Fe3 N1C 98.7(6) . .
N7F Fe3 N1C 86.4(6) . .
N2C Fe3 N1C 80.3(5) . .
N2B Fe3 N1C 173.4(6) . .
N1B Fe3 N8F 98.3(6) . .
N7F Fe3 N8F 79.1(6) . .
N2C Fe3 N8F 170.5(6) . .
N2B Fe3 N8F 91.9(7) . .
N1C Fe3 N8F 94.6(7) . .
N2D Fe4 N2G 92.2(5) . .
N2D Fe4 N7C 93.5(5) . .
N2G Fe4 N7C 93.1(6) . .
N2D Fe4 N8C 174.0(5) . .
N2G Fe4 N8C 87.6(6) . .
N7C Fe4 N8C 80.5(5) . .
N2D Fe4 N1D 81.4(5) . .
N2G Fe4 N1D 173.4(5) . .
N7C Fe4 N1D 89.1(6) . .
N8C Fe4 N1D 98.9(5) . .
N2D Fe4 N1G 89.4(5) . .
N2G Fe4 N1G 80.7(5) . .
N7C Fe4 N1G 173.3(6) . .
N8C Fe4 N1G 96.5(5) . .
N1D Fe4 N1G 97.3(5) . .
N7K Fe5 N1I 89.5(5) . .
N7K Fe5 N2I 93.6(5) . .
N1I Fe5 N2I 81.5(5) . .
N7K Fe5 N2H 94.2(5) . .
N1I Fe5 N2H 172.9(5) . .
N2I Fe5 N2H 92.2(5) . .
N7K Fe5 N1H 175.3(5) . .
N1I Fe5 N1H 95.2(5) . .
N2I Fe5 N1H 86.9(5) . .
N2H Fe5 N1H 81.1(5) . .
N7K Fe5 N8K 81.4(5) . .
N1I Fe5 N8K 95.8(5) . .
N2I Fe5 N8K 174.4(5) . .
N2H Fe5 N8K 90.8(5) . .
N1H Fe5 N8K 98.3(5) . .
N7J Fe6 N7I 94.0(5) 2_666 .
N7J Fe6 N7M 91.4(6) 2_666 .
N7I Fe6 N7M 90.2(6) . .
N7J Fe6 N8J 80.8(6) 2_666 2_666
N7I Fe6 N8J 91.4(6) . 2_666
N7M Fe6 N8J 172.1(6) . 2_666
N7J Fe6 N8I 174.6(6) 2_666 .
N7I Fe6 N8I 80.7(5) . .
N7M Fe6 N8I 88.5(6) . .
N8J Fe6 N8I 99.4(6) 2_666 .
N7J Fe6 N8M 91.5(6) 2_666 .
N7I Fe6 N8M 169.6(6) . .
N7M Fe6 N8M 80.8(5) . .
N8J Fe6 N8M 98.3(5) 2_666 .
N8I Fe6 N8M 93.8(6) . .
N1J Fe7 N1L 95.1(6) . .
N1J Fe7 N2L 90.1(6) . .
N1L Fe7 N2L 81.1(6) . .
N1J Fe7 N2J 81.6(6) . .
N1L Fe7 N2J 172.7(6) . .
N2L Fe7 N2J 92.4(6) . .
N1J Fe7 N2K 174.4(7) . .
N1L Fe7 N2K 90.5(6) . .
N2L Fe7 N2K 91.8(6) . .
N2J Fe7 N2K 93.1(6) . .
N1J Fe7 N1K 97.4(6) . .
N1L Fe7 N1K 96.7(7) . .
N2L Fe7 N1K 172.3(6) . .
N2J Fe7 N1K 90.2(7) . .
N2K Fe7 N1K 80.8(6) . .
N7H Fe8 N8L 173.3(5) 2_666 .
N7H Fe8 N2M 94.1(5) 2_666 .
N8L Fe8 N2M 87.1(6) . .
N7H Fe8 N7L 92.4(5) 2_666 .
N8L Fe8 N7L 80.9(5) . .
N2M Fe8 N7L 93.2(5) . .
N7H Fe8 N1M 92.5(5) 2_666 .
N8L Fe8 N1M 94.3(6) . .
N2M Fe8 N1M 80.3(5) . .
N7L Fe8 N1M 172.1(5) . .
N7H Fe8 N8H 81.2(5) 2_666 2_666
N8L Fe8 N8H 97.9(6) . 2_666
N2M Fe8 N8H 174.0(6) . 2_666
N7L Fe8 N8H 90.8(6) . 2_666
N1M Fe8 N8H 96.0(6) . 2_666
C8B N1B C1B 116.7(15) . .
C8B N1B Fe3 115.3(11) . .
C1B N1B Fe3 127.8(12) . .
C13B N2B C9B 119.8(13) . .
C13B N2B Fe3 126.7(11) . .
C9B N2B Fe3 113.2(10) . .
C14B N3B N4B 117.7(14) . .
C15B N4B N3B 116.1(14) . .
C14B N5B N6B 117.0(15) . .
C15B N6B N5B 117.7(14) . .
C16B N7B C20B 118.4(13) . .
C16B N7B Fe1 128.6(11) . .
C20B N7B Fe1 112.8(10) . .
C21B N8B C22B 121.2(16) . .
C21B N8B Fe1 113.4(11) . .
C22B N8B Fe1 125.4(14) . .
C6B C1B C2B 118.5(14) . .
C6B C1B N1B 120.4(15) . .
C2B C1B N1B 120.9(15) . .
C3B C2B C1B 119.1(16) . .
C3B C2B H2B 120.4 . .
C1B C2B H2B 120.4 . .
C2B C3B C4B 122.1(17) . .
C2B C3B H3B 119.0 . .
C4B C3B H3B 119.0 . .
C5B C4B C3B 118.4(16) . .
C5B C4B C7B 119.2(17) . .
C3B C4B C7B 120.9(17) . .
C4B C5B C6B 120.2(16) . .
C4B C5B H5B 119.9 . .
C6B C5B H5B 119.9 . .
C1B C6B C5B 120.9(16) . .
C1B C6B H6B 119.5 . .
C5B C6B H6B 119.5 . .
C4B C7B H7BA 109.5 . .
C4B C7B H7BB 109.5 . .
H7BA C7B H7BB 109.5 . .
C4B C7B H7BC 109.5 . .
H7BA C7B H7BC 109.5 . .
H7BB C7B H7BC 109.5 . .
N1B C8B C9B 117.4(15) . .
N1B C8B H8B 121.3 . .
C9B C8B H8B 121.3 . .
N2B C9B C10B 119.9(13) . .
N2B C9B C8B 113.1(13) . .
C10B C9B C8B 127.0(15) . .
C11B C10B C9B 119.7(14) . .
C11B C10B H10B 120.2 . .
C9B C10B H10B 120.2 . .
C12B C11B C10B 118.6(13) . .
C12B C11B C14B 122.4(14) . .
C10B C11B C14B 118.9(14) . .
C11B C12B C13B 120.7(15) . .
C11B C12B H12B 119.6 . .
C13B C12B H12B 119.6 . .
N2B C13B C12B 121.4(15) . .
N2B C13B H13B 119.3 . .
C12B C13B H13B 119.3 . .
N5B C14B N3B 124.9(14) . .
N5B C14B C11B 118.7(15) . .
N3B C14B C11B 115.7(14) . .
N6B C15B N4B 125.6(14) . .
N6B C15B C18B 118.0(15) . .
N4B C15B C18B 116.4(15) . .
N7B C16B C17B 122.3(14) . .
N7B C16B H16B 118.9 . .
C17B C16B H16B 118.9 . .
C18B C17B C16B 119.2(14) . .
C18B C17B H17B 120.4 . .
C16B C17B H17B 120.4 . .
C17B C18B C19B 118.9(13) . .
C17B C18B C15B 120.8(14) . .
C19B C18B C15B 120.0(14) . .
C20B C19B C18B 119.8(14) . .
C20B C19B H19B 120.1 . .
C18B C19B H19B 120.1 . .
C19B C20B N7B 121.1(13) . .
C19B C20B C21B 126.5(15) . .
N7B C20B C21B 112.4(13) . .
N8B C21B C20B 119.8(15) . .
N8B C21B H21B 120.1 . .
C20B C21B H21B 120.1 . .
C27B C22B C23B 121.0(14) . .
C27B C22B N8B 120.5(15) . .
C23B C22B N8B 118.5(15) . .
C22B C23B C24B 117.9(16) . .
C22B C23B H23B 121.1 . .
C24B C23B H23B 121.1 . .
C25B C24B C23B 121.8(17) . .
C25B C24B H24B 119.1 . .
C23B C24B H24B 119.1 . .
C24B C25B C26B 119.7(16) . .
C24B C25B C28B 119.8(18) . .
C26B C25B C28B 117.9(18) . .
C25B C26B C27B 120.1(17) . .
C25B C26B H26B 120.0 . .
C27B C26B H26B 120.0 . .
C22B C27B C26B 118.9(16) . .
C22B C27B H27B 120.5 . .
C26B C27B H27B 120.5 . .
C25B C28B H28A 109.5 . .
C25B C28B H28B 109.5 . .
H28A C28B H28B 109.5 . .
C25B C28B H28C 109.5 . .
H28A C28B H28C 109.5 . .
H28B C28B H28C 109.5 . .
C8C N1C C1C 118.8(13) . .
C8C N1C Fe3 113.9(10) . .
C1C N1C Fe3 126.5(11) . .
C13C N2C C9C 117.5(12) . .
C13C N2C Fe3 128.3(11) . .
C9C N2C Fe3 114.2(9) . .
N4C N3C C14C 116.6(13) . .
N3C N4C C15C 117.8(13) . .
C14C N5C N6C 117.8(13) . .
C15C N6C N5C 116.2(12) . .
C16C N7C C20C 118.4(12) . .
C16C N7C Fe4 128.0(11) . .
C20C N7C Fe4 113.4(9) . .
C21C N8C C22C 119.7(12) . .
C21C N8C Fe4 115.7(10) . .
C22C N8C Fe4 124.6(10) . .
C2C C1C C6C 120.0 . .
C2C C1C N1C 119.2(12) . .
C6C C1C N1C 120.6(12) . .
C1C C2C C3C 120.0 . .
C1C C2C H2C 120.0 . .
C3C C2C H2C 120.0 . .
C4C C3C C2C 120.0 . .
C4C C3C H3C 120.0 . .
C2C C3C H3C 120.0 . .
C3C C4C C5C 120.0 . .
C3C C4C C7C 120.7(13) . .
C5C C4C C7C 119.2(13) . .
C6C C5C C4C 120.0 . .
C6C C5C H5C 120.0 . .
C4C C5C H5C 120.0 . .
C5C C6C C1C 120.0 . .
C5C C6C H6C 120.0 . .
C1C C6C H6C 120.0 . .
C4C C7C H7CA 109.5 . .
C4C C7C H7CB 109.5 . .
H7CA C7C H7CB 109.5 . .
C4C C7C H7CC 109.5 . .
H7CA C7C H7CC 109.5 . .
H7CB C7C H7CC 109.5 . .
N1C C8C C9C 118.3(14) . .
N1C C8C H8C 120.8 . .
C9C C8C H8C 120.8 . .
N2C C9C C10C 120.4(12) . .
N2C C9C C8C 112.8(13) . .
C10C C9C C8C 126.5(14) . .
C11C C10C C9C 118.7(13) . .
C11C C10C H10C 120.6 . .
C9C C10C H10C 120.6 . .
C12C C11C C10C 120.6(13) . .
C12C C11C C14C 120.3(13) . .
C10C C11C C14C 118.9(13) . .
C11C C12C C13C 118.2(14) . .
C11C C12C H12C 120.9 . .
C13C C12C H12C 120.9 . .
N2C C13C C12C 124.3(14) . .
N2C C13C H13C 117.8 . .
C12C C13C H13C 117.8 . .
N5C C14C N3C 125.3(13) . .
N5C C14C C11C 117.6(13) . .
N3C C14C C11C 116.9(13) . .
N6C C15C N4C 125.2(13) . .
N6C C15C C18C 117.2(13) . .
N4C C15C C18C 117.4(13) . .
N7C C16C C17C 123.9(14) . .
N7C C16C H16C 118.0 . .
C17C C16C H16C 118.0 . .
C16C C17C C18C 117.3(13) . .
C16C C17C H17C 121.3 . .
C18C C17C H17C 121.3 . .
C19C C18C C17C 119.8(12) . .
C19C C18C C15C 120.3(12) . .
C17C C18C C15C 119.8(12) . .
C18C C19C C20C 119.6(13) . .
C18C C19C H19C 120.2 . .
C20C C19C H19C 120.2 . .
N7C C20C C19C 120.9(12) . .
N7C C20C C21C 113.4(12) . .
C19C C20C C21C 125.7(13) . .
N8C C21C C20C 116.6(13) . .
N8C C21C H21C 121.7 . .
C20C C21C H21C 121.7 . .
C23C C22C C27C 119.3(13) . .
C23C C22C N8C 121.4(13) . .
C27C C22C N8C 119.2(13) . .
C22C C23C C24C 120.3(14) . .
C22C C23C H23C 119.9 . .
C24C C23C H23C 119.9 . .
C25C C24C C23C 121.1(15) . .
C25C C24C H24C 119.4 . .
C23C C24C H24C 119.4 . .
C24C C25C C26C 118.4(14) . .
C24C C25C C28C 119.4(15) . .
C26C C25C C28C 122.0(15) . .
C25C C26C C27C 121.6(15) . .
C25C C26C H26C 119.2 . .
C27C C26C H26C 119.2 . .
C22C C27C C26C 118.8(14) . .
C22C C27C H27C 120.6 . .
C26C C27C H27C 120.6 . .
C25C C28C H28D 109.5 . .
C25C C28C H28E 109.5 . .
H28D C28C H28E 109.5 . .
C25C C28C H28F 109.5 . .
H28D C28C H28F 109.5 . .
H28E C28C H28F 109.5 . .
C8D N1D C1D 119.2(13) . .
C8D N1D Fe4 114.1(10) . .
C1D N1D Fe4 126.7(10) . .
C13D N2D C9D 117.4(12) . .
C13D N2D Fe4 128.8(10) . .
C9D N2D Fe4 113.8(9) . .
N4D N3D C14D 115.2(13) . .
C15D N4D N3D 117.6(13) . .
C14D N5D N6D 118.5(13) . .
C15D N6D N5D 115.3(13) . .
C16D N7D C20D 117.2(13) . .
C16D N7D Fe2 129.1(11) . .
C20D N7D Fe2 113.5(9) . .
C21D N8D C22D 119.1(14) . .
C21D N8D Fe2 113.1(10) . .
C22D N8D Fe2 127.7(11) . .
C6D C1D C2D 121.4(13) . .
C6D C1D N1D 118.8(13) . .
C2D C1D N1D 119.6(13) . .
C3D C2D C1D 119.7(14) . .
C3D C2D H2D 120.2 . .
C1D C2D H2D 120.2 . .
C4D C3D C2D 119.6(14) . .
C4D C3D H3D 120.2 . .
C2D C3D H3D 120.2 . .
C3D C4D C5D 120.0(14) . .
C3D C4D C7D 120.2(14) . .
C5D C4D C7D 119.8(14) . .
C4D C5D C6D 121.6(14) . .
C4D C5D H5D 119.2 . .
C6D C5D H5D 119.2 . .
C1D C6D C5D 117.4(14) . .
C1D C6D H6D 121.3 . .
C5D C6D H6D 121.3 . .
C4D C7D H7DA 109.5 . .
C4D C7D H7DB 109.5 . .
H7DA C7D H7DB 109.5 . .
C4D C7D H7DC 109.5 . .
H7DA C7D H7DC 109.5 . .
H7DB C7D H7DC 109.5 . .
N1D C8D C9D 117.8(13) . .
N1D C8D H8D 121.1 . .
C9D C8D H8D 121.1 . .
N2D C9D C10D 122.5(12) . .
N2D C9D C8D 112.8(12) . .
C10D C9D C8D 124.4(13) . .
C9D C10D C11D 117.6(13) . .
C9D C10D H10D 121.2 . .
C11D C10D H10D 121.2 . .
C12D C11D C10D 118.9(13) . .
C12D C11D C14D 123.5(13) . .
C10D C11D C14D 117.6(13) . .
C11D C12D C13D 122.5(14) . .
C11D C12D H12D 118.8 . .
C13D C12D H12D 118.8 . .
N2D C13D C12D 121.1(14) . .
N2D C13D H13D 119.5 . .
C12D C13D H13D 119.5 . .
N5D C14D N3D 126.5(13) . .
N5D C14D C11D 118.3(14) . .
N3D C14D C11D 115.1(13) . .
N6D C15D N4D 126.7(13) . .
N6D C15D C18D 117.7(13) . .
N4D C15D C18D 115.6(13) . .
N7D C16D C17D 124.6(14) . .
N7D C16D H16D 117.7 . .
C17D C16D H16D 117.7 . .
C18D C17D C16D 117.1(13) . .
C18D C17D H17D 121.4 . .
C16D C17D H17D 121.4 . .
C17D C18D C19D 120.5(12) . .
C17D C18D C15D 122.6(13) . .
C19D C18D C15D 116.9(13) . .
C20D C19D C18D 118.1(13) . .
C20D C19D H19D 121.0 . .
C18D C19D H19D 121.0 . .
N7D C20D C19D 121.9(13) . .
N7D C20D C21D 111.9(13) . .
C19D C20D C21D 125.6(14) . .
N8D C21D C20D 120.7(14) . .
N8D C21D H21D 119.6 . .
C20D C21D H21D 119.6 . .
C27D C22D C23D 120.7(14) . .
C27D C22D N8D 119.0(15) . .
C23D C22D N8D 120.3(15) . .
C22D C23D C24D 117.5(15) . .
C22D C23D H23D 121.2 . .
C24D C23D H23D 121.2 . .
C25D C24D C23D 122.9(16) . .
C25D C24D H24D 118.5 . .
C23D C24D H24D 118.5 . .
C26D C25D C24D 118.0(15) . .
C26D C25D C28D 119.4(17) . .
C24D C25D C28D 122.5(17) . .
C25D C26D C27D 121.0(16) . .
C25D C26D H26D 119.5 . .
C27D C26D H26D 119.5 . .
C22D C27D C26D 119.8(15) . .
C22D C27D H27D 120.1 . .
C26D C27D H27D 120.1 . .
C25D C28D H28G 109.5 . .
C25D C28D H28H 109.5 . .
H28G C28D H28H 109.5 . .
C25D C28D H28I 109.5 . .
H28G C28D H28I 109.5 . .
H28H C28D H28I 109.5 . .
C8E N1E C1E 119.6(14) . .
C8E N1E Fe2 111.8(11) . .
C1E N1E Fe2 128.3(12) . .
C13E N2E C9E 119.5(13) . .
C13E N2E Fe2 127.1(11) . .
C9E N2E Fe2 113.2(10) . .
N4E N3E C14E 116.4(14) . .
N3E N4E C15E 117.5(14) . .
C14E N5E N6E 117.5(14) . .
C15E N6E N5E 116.9(14) . .
C16E N7E C20E 116.8(13) . .
C16E N7E Fe1 128.1(12) . .
C20E N7E Fe1 114.8(10) . .
C21E N8E C22E 116.4(15) . .
C21E N8E Fe1 113.9(11) . .
C22E N8E Fe1 129.3(13) . .
C6E C1E C2E 118.5(14) . .
C6E C1E N1E 120.0(16) . .
C2E C1E N1E 121.0(16) . .
C3E C2E C1E 120.4(16) . .
C3E C2E H2E 119.8 . .
C1E C2E H2E 119.8 . .
C4E C3E C2E 120.5(17) . .
C4E C3E H3E 119.7 . .
C2E C3E H3E 119.7 . .
C5E C4E C3E 120.6(16) . .
C5E C4E C7E 119.5(17) . .
C3E C4E C7E 119.9(17) . .
C4E C5E C6E 118.7(16) . .
C4E C5E H5E 120.7 . .
C6E C5E H5E 120.7 . .
C1E C6E C5E 121.1(16) . .
C1E C6E H6E 119.4 . .
C5E C6E H6E 119.4 . .
C4E C7E H7EA 109.5 . .
C4E C7E H7EB 109.5 . .
H7EA C7E H7EB 109.5 . .
C4E C7E H7EC 109.5 . .
H7EA C7E H7EC 109.5 . .
H7EB C7E H7EC 109.5 . .
N1E C8E C9E 120.3(15) . .
N1E C8E H8E 119.8 . .
C9E C8E H8E 119.8 . .
N2E C9E C10E 121.8(13) . .
N2E C9E C8E 112.1(13) . .
C10E C9E C8E 125.9(14) . .
C11E C10E C9E 117.5(13) . .
C11E C10E H10E 121.3 . .
C9E C10E H10E 121.3 . .
C12E C11E C10E 119.5(13) . .
C12E C11E C14E 122.3(14) . .
C10E C11E C14E 118.2(13) . .
C11E C12E C13E 122.1(14) . .
C11E C12E H12E 119.0 . .
C13E C12E H12E 119.0 . .
N2E C13E C12E 119.7(14) . .
N2E C13E H13E 120.2 . .
C12E C13E H13E 120.2 . .
N5E C14E N3E 126.0(14) . .
N5E C14E C11E 118.8(15) . .
N3E C14E C11E 115.0(14) . .
N6E C15E N4E 125.4(14) . .
N6E C15E C18E 118.1(14) . .
N4E C15E C18E 116.6(14) . .
N7E C16E C17E 123.5(15) . .
N7E C16E H16E 118.2 . .
C17E C16E H16E 118.2 . .
C16E C17E C18E 119.6(14) . .
C16E C17E H17E 120.2 . .
C18E C17E H17E 120.2 . .
C17E C18E C19E 118.7(13) . .
C17E C18E C15E 121.3(14) . .
C19E C18E C15E 120.0(14) . .
C18E C19E C20E 119.7(14) . .
C18E C19E H19E 120.2 . .
C20E C19E H19E 120.2 . .
N7E C20E C19E 121.7(13) . .
N7E C20E C21E 110.5(13) . .
C19E C20E C21E 127.7(15) . .
N8E C21E C20E 119.4(15) . .
N8E C21E H21E 120.3 . .
C20E C21E H21E 120.3 . .
C27E C22E C23E 120.6(15) . .
C27E C22E N8E 118.6(16) . .
C23E C22E N8E 120.8(16) . .
C22E C23E C24E 118.7(16) . .
C22E C23E H23E 120.6 . .
C24E C23E H23E 120.6 . .
C25E C24E C23E 121.5(18) . .
C25E C24E H24E 119.3 . .
C23E C24E H24E 119.3 . .
C24E C25E C26E 118.7(17) . .
C24E C25E C28E 122.0(19) . .
C26E C25E C28E 119.0(18) . .
C25E C26E C27E 121.9(18) . .
C25E C26E H26E 119.0 . .
C27E C26E H26E 119.0 . .
C22E C27E C26E 118.2(17) . .
C22E C27E H27E 120.9 . .
C26E C27E H27E 120.9 . .
C25E C28E H28J 109.5 . .
C25E C28E H28K 109.5 . .
H28J C28E H28K 109.5 . .
C25E C28E H28L 109.5 . .
H28J C28E H28L 109.5 . .
H28K C28E H28L 109.5 . .
C8F N1F C1F 117.7(14) . .
C8F N1F Fe2 114.6(10) . 2_657
C1F N1F Fe2 127.6(12) . 2_657
C13F N2F C9F 118.1(13) . .
C13F N2F Fe2 127.0(11) . 2_657
C9F N2F Fe2 113.9(10) . 2_657
C14F N3F N4F 116.6(14) . .
C15F N4F N3F 117.7(14) . .
C14F N5F N6F 118.3(15) . .
C15F N6F N5F 117.4(15) . .
C16F N7F C20F 116.8(14) . .
C16F N7F Fe3 127.5(12) . .
C20F N7F Fe3 115.3(10) . .
C21F N8F C22F 118.3(15) . .
C21F N8F Fe3 114.7(11) . .
C22F N8F Fe3 126.7(13) . .
C2F C1F C6F 118.2(13) . .
C2F C1F N1F 122.2(14) . .
C6F C1F N1F 119.5(14) . .
C3F C2F C1F 121.7(15) . .
C3F C2F H2F 119.2 . .
C1F C2F H2F 119.2 . .
C4F C3F C2F 119.3(15) . .
C4F C3F H3F 120.3 . .
C2F C3F H3F 120.3 . .
C3F C4F C5F 119.5(15) . .
C3F C4F C7F 120.1(16) . .
C5F C4F C7F 118.1(16) . .
C4F C5F C6F 119.8(15) . .
C4F C5F H5F 120.1 . .
C6F C5F H5F 120.1 . .
C5F C6F C1F 119.8(14) . .
C5F C6F H6F 120.1 . .
C1F C6F H6F 120.1 . .
C4F C7F H7FA 109.5 . .
C4F C7F H7FB 109.5 . .
H7FA C7F H7FB 109.5 . .
C4F C7F H7FC 109.5 . .
H7FA C7F H7FC 109.5 . .
H7FB C7F H7FC 109.5 . .
N1F C8F C9F 117.7(14) . .
N1F C8F H8F 121.2 . .
C9F C8F H8F 121.2 . .
N2F C9F C10F 120.8(13) . .
N2F C9F C8F 113.0(13) . .
C10F C9F C8F 125.7(14) . .
C11F C10F C9F 118.5(14) . .
C11F C10F H10F 120.8 . .
C9F C10F H10F 120.8 . .
C12F C11F C10F 119.4(13) . .
C12F C11F C14F 121.1(14) . .
C10F C11F C14F 118.6(14) . .
C11F C12F C13F 120.4(14) . .
C11F C12F H12F 119.8 . .
C13F C12F H12F 119.8 . .
N2F C13F C12F 122.3(14) . .
N2F C13F H13F 118.8 . .
C12F C13F H13F 118.8 . .
N5F C14F N3F 125.1(14) . .
N5F C14F C11F 119.2(15) . .
N3F C14F C11F 115.7(14) . .
N6F C15F N4F 124.6(15) . .
N6F C15F C18F 116.6(15) . .
N4F C15F C18F 116.1(15) . .
N7F C16F C17F 123.6(15) . .
N7F C16F H16F 118.2 . .
C17F C16F H16F 118.2 . .
C18F C17F C16F 119.2(15) . .
C18F C17F H17F 120.4 . .
C16F C17F H17F 120.4 . .
C19F C18F C17F 118.3(14) . .
C19F C18F C15F 120.9(14) . .
C17F C18F C15F 120.6(14) . .
C18F C19F C20F 120.9(15) . .
C18F C19F H19F 119.6 . .
C20F C19F H19F 119.6 . .
N7F C20F C19F 120.6(14) . .
N7F C20F C21F 112.5(14) . .
C19F C20F C21F 126.6(15) . .
N8F C21F C20F 118.0(16) . .
N8F C21F H21F 121.0 . .
C20F C21F H21F 121.0 . .
C27F C22F C23F 120.6(15) . .
C27F C22F N8F 119.2(16) . .
C23F C22F N8F 120.2(17) . .
C22F C23F C24F 117.5(17) . .
C22F C23F H23F 121.3 . .
C24F C23F H23F 121.3 . .
C25F C24F C23F 122.8(18) . .
C25F C24F H24F 118.6 . .
C23F C24F H24F 118.6 . .
C26F C25F C24F 117.4(17) . .
C26F C25F C28F 121.5(19) . .
C24F C25F C28F 120.6(19) . .
C25F C26F C27F 121.8(18) . .
C25F C26F H26F 119.1 . .
C27F C26F H26F 119.1 . .
C22F C27F C26F 118.7(17) . .
C22F C27F H27F 120.7 . .
C26F C27F H27F 120.7 . .
C25F C28F H28M 109.5 . .
C25F C28F H28N 109.5 . .
H28M C28F H28N 109.5 . .
C25F C28F H28O 109.5 . .
H28M C28F H28O 109.5 . .
H28N C28F H28O 109.5 . .
C8G N1G C1G 118.4(13) . .
C8G N1G Fe4 114.0(10) . .
C1G N1G Fe4 127.6(11) . .
C9G N2G C13G 118.2(12) . .
C9G N2G Fe4 114.4(9) . .
C13G N2G Fe4 127.4(10) . .
N4G N3G C14G 115.3(13) . .
N3G N4G C15G 118.6(13) . .
C14G N5G N6G 117.3(14) . .
C15G N6G N5G 117.1(13) . .
C16G N7G C20G 118.6(12) . .
C16G N7G Fe1 127.8(11) . 2_657
C20G N7G Fe1 113.5(9) . 2_657
C21G N8G C22G 120.0(14) . .
C21G N8G Fe1 112.7(10) . 2_657
C22G N8G Fe1 127.3(11) . 2_657
C6G C1G C2G 119.0(13) . .
C6G C1G N1G 120.9(14) . .
C2G C1G N1G 120.1(14) . .
C3G C2G C1G 120.0(14) . .
C3G C2G H2G 120.0 . .
C1G C2G H2G 120.0 . .
C4G C3G C2G 120.2(15) . .
C4G C3G H3G 119.9 . .
C2G C3G H3G 119.9 . .
C3G C4G C5G 119.7(14) . .
C3G C4G C7G 122.1(16) . .
C5G C4G C7G 117.8(15) . .
C4G C5G C6G 120.1(15) . .
C4G C5G H5G 120.0 . .
C6G C5G H5G 120.0 . .
C1G C6G C5G 120.3(15) . .
C1G C6G H6G 119.9 . .
C5G C6G H6G 119.9 . .
C4G C7G H7GA 109.5 . .
C4G C7G H7GB 109.5 . .
H7GA C7G H7GB 109.5 . .
C4G C7G H7GC 109.5 . .
H7GA C7G H7GC 109.5 . .
H7GB C7G H7GC 109.5 . .
N1G C8G C9G 118.1(14) . .
N1G C8G H8G 121.0 . .
C9G C8G H8G 121.0 . .
N2G C9G C10G 120.6(12) . .
N2G C9G C8G 112.7(13) . .
C10G C9G C8G 126.6(14) . .
C11G C10G C9G 120.8(13) . .
C11G C10G H10G 119.6 . .
C9G C10G H10G 119.6 . .
C12G C11G C10G 116.8(13) . .
C12G C11G C14G 122.8(13) . .
C10G C11G C14G 120.3(13) . .
C11G C12G C13G 122.0(14) . .
C11G C12G H12G 119.0 . .
C13G C12G H12G 119.0 . .
N2G C13G C12G 120.9(14) . .
N2G C13G H13G 119.5 . .
C12G C13G H13G 119.5 . .
N5G C14G N3G 126.0(13) . .
N5G C14G C11G 118.4(14) . .
N3G C14G C11G 115.6(13) . .
N6G C15G N4G 125.0(13) . .
N6G C15G C18G 117.5(14) . .
N4G C15G C18G 117.1(14) . .
N7G C16G C17G 122.1(14) . .
N7G C16G H16G 118.9 . .
C17G C16G H16G 118.9 . .
C16G C17G C18G 119.4(13) . .
C16G C17G H17G 120.3 . .
C18G C17G H17G 120.3 . .
C19G C18G C17G 119.8(13) . .
C19G C18G C15G 118.9(13) . .
C17G C18G C15G 121.2(13) . .
C18G C19G C20G 118.4(13) . .
C18G C19G H19G 120.8 . .
C20G C19G H19G 120.8 . .
N7G C20G C19G 121.6(12) . .
N7G C20G C21G 112.5(13) . .
C19G C20G C21G 125.8(14) . .
N8G C21G C20G 120.1(14) . .
N8G C21G H21G 119.9 . .
C20G C21G H21G 119.9 . .
C27G C22G C23G 121.3(14) . .
C27G C22G N8G 119.0(14) . .
C23G C22G N8G 119.5(14) . .
C24G C23G C22G 117.4(15) . .
C24G C23G H23G 121.3 . .
C22G C23G H23G 121.3 . .
C25G C24G C23G 122.6(16) . .
C25G C24G H24G 118.7 . .
C23G C24G H24G 118.7 . .
C26G C25G C24G 118.7(15) . .
C26G C25G C28G 120.2(16) . .
C24G C25G C28G 121.1(16) . .
C25G C26G C27G 121.4(16) . .
C25G C26G H26G 119.3 . .
C27G C26G H26G 119.3 . .
C22G C27G C26G 118.3(15) . .
C22G C27G H27G 120.9 . .
C26G C27G H27G 120.9 . .
C25G C28G H28P 109.5 . .
C25G C28G H28Q 109.5 . .
H28P C28G H28Q 109.5 . .
C25G C28G H28R 109.5 . .
H28P C28G H28R 109.5 . .
H28Q C28G H28R 109.5 . .
C8H N1H C1H 117.7(13) . .
C8H N1H Fe5 113.7(10) . .
C1H N1H Fe5 127.2(11) . .
C13H N2H C9H 117.4(12) . .
C13H N2H Fe5 128.2(10) . .
C9H N2H Fe5 114.1(9) . .
N4H N3H C14H 116.2(12) . .
N3H N4H C15H 117.9(12) . .
C14H N5H N6H 116.9(12) . .
C15H N6H N5H 117.5(12) . .
C16H N7H C20H 117.3(12) . .
C16H N7H Fe8 128.3(10) . 2_666
C20H N7H Fe8 114.1(9) . 2_666
C21H N8H C22H 119.5(13) . .
C21H N8H Fe8 111.9(10) . 2_666
C22H N8H Fe8 128.6(11) . 2_666
C2H C1H C6H 119.3(13) . .
C2H C1H N1H 121.7(14) . .
C6H C1H N1H 119.0(13) . .
C3H C2H C1H 119.1(14) . .
C3H C2H H2H 120.4 . .
C1H C2H H2H 120.4 . .
C2H C3H C4H 122.4(15) . .
C2H C3H H3H 118.8 . .
C4H C3H H3H 118.8 . .
C5H C4H C3H 118.7(14) . .
C5H C4H C7H 117.8(15) . .
C3H C4H C7H 123.4(16) . .
C4H C5H C6H 119.6(15) . .
C4H C5H H5H 120.2 . .
C6H C5H H5H 120.2 . .
C1H C6H C5H 120.5(14) . .
C1H C6H H6H 119.8 . .
C5H C6H H6H 119.8 . .
C4H C7H H7HA 109.5 . .
C4H C7H H7HB 109.5 . .
H7HA C7H H7HB 109.5 . .
C4H C7H H7HC 109.5 . .
H7HA C7H H7HC 109.5 . .
H7HB C7H H7HC 109.5 . .
N1H C8H C9H 118.1(13) . .
N1H C8H H8H 121.0 . .
C9H C8H H8H 121.0 . .
N2H C9H C10H 121.6(12) . .
N2H C9H C8H 112.4(12) . .
C10H C9H C8H 125.9(13) . .
C11H C10H C9H 118.5(12) . .
C11H C10H H10H 120.7 . .
C9H C10H H10H 120.7 . .
C12H C11H C10H 120.0(12) . .
C12H C11H C14H 122.1(12) . .
C10H C11H C14H 117.8(12) . .
C11H C12H C13H 119.1(13) . .
C11H C12H H12H 120.5 . .
C13H C12H H12H 120.5 . .
N2H C13H C12H 123.3(13) . .
N2H C13H H13H 118.3 . .
C12H C13H H13H 118.3 . .
N5H C14H N3H 126.0(12) . .
N5H C14H C11H 118.7(13) . .
N3H C14H C11H 115.3(12) . .
N6H C15H N4H 125.4(13) . .
N6H C15H C18H 117.9(13) . .
N4H C15H C18H 116.5(13) . .
N7H C16H C17H 123.3(14) . .
N7H C16H H16H 118.4 . .
C17H C16H H16H 118.4 . .
C18H C17H C16H 119.7(13) . .
C18H C17H H17H 120.2 . .
C16H C17H H17H 120.2 . .
C17H C18H C19H 118.3(12) . .
C17H C18H C15H 121.9(13) . .
C19H C18H C15H 119.6(12) . .
C18H C19H C20H 119.6(12) . .
C18H C19H H19H 120.2 . .
C20H C19H H19H 120.2 . .
N7H C20H C19H 121.8(12) . .
N7H C20H C21H 111.5(12) . .
C19H C20H C21H 126.7(13) . .
N8H C21H C20H 120.9(14) . .
N8H C21H H21H 119.6 . .
C20H C21H H21H 119.6 . .
C27H C22H C23H 121.9(14) . .
C27H C22H N8H 118.1(14) . .
C23H C22H N8H 120.0(14) . .
C22H C23H C24H 116.6(15) . .
C22H C23H H23H 121.7 . .
C24H C23H H23H 121.7 . .
C25H C24H C23H 123.0(16) . .
C25H C24H H24H 118.5 . .
C23H C24H H24H 118.5 . .
C26H C25H C24H 119.5(15) . .
C26H C25H C28H 118.9(16) . .
C24H C25H C28H 121.6(17) . .
C25H C26H C27H 120.1(16) . .
C25H C26H H26H 120.0 . .
C27H C26H H26H 120.0 . .
C22H C27H C26H 118.6(15) . .
C22H C27H H27H 120.7 . .
C26H C27H H27H 120.7 . .
C25H C28H H28S 109.5 . .
C25H C28H H28T 109.5 . .
H28S C28H H28T 109.5 . .
C25H C28H H28U 109.5 . .
H28S C28H H28U 109.5 . .
H28T C28H H28U 109.5 . .
C8I N1I C1I 118.2(13) . .
C8I N1I Fe5 113.6(9) . .
C1I N1I Fe5 128.2(11) . .
C13I N2I C9I 116.2(12) . .
C13I N2I Fe5 129.8(10) . .
C9I N2I Fe5 113.9(9) . .
C14I N3I N4I 116.6(12) . .
C15I N4I N3I 116.7(12) . .
C14I N5I N6I 117.2(13) . .
C15I N6I N5I 117.0(13) . .
C16I N7I C20I 119.3(13) . .
C16I N7I Fe6 128.0(11) . .
C20I N7I Fe6 112.6(9) . .
C21I N8I C22I 120.2(14) . .
C21I N8I Fe6 114.3(10) . .
C22I N8I Fe6 125.1(11) . .
C6I C1I C2I 121.4(13) . .
C6I C1I N1I 119.0(13) . .
C2I C1I N1I 119.4(13) . .
C3I C2I C1I 118.7(14) . .
C3I C2I H2I 120.7 . .
C1I C2I H2I 120.7 . .
C4I C3I C2I 120.8(14) . .
C4I C3I H3I 119.6 . .
C2I C3I H3I 119.6 . .
C5I C4I C3I 119.7(14) . .
C5I C4I C7I 120.8(15) . .
C3I C4I C7I 119.5(15) . .
C4I C5I C6I 120.5(15) . .
C4I C5I H5I 119.7 . .
C6I C5I H5I 119.7 . .
C1I C6I C5I 118.5(14) . .
C1I C6I H6I 120.7 . .
C5I C6I H6I 120.7 . .
C4I C7I H7IA 109.5 . .
C4I C7I H7IB 109.5 . .
H7IA C7I H7IB 109.5 . .
C4I C7I H7IC 109.5 . .
H7IA C7I H7IC 109.5 . .
H7IB C7I H7IC 109.5 . .
N1I C8I C9I 119.1(13) . .
N1I C8I H8I 120.5 . .
C9I C8I H8I 120.5 . .
N2I C9I C10I 122.2(12) . .
N2I C9I C8I 111.7(12) . .
C10I C9I C8I 126.1(13) . .
C9I C10I C11I 118.5(12) . .
C9I C10I H10I 120.8 . .
C11I C10I H10I 120.8 . .
C12I C11I C10I 119.0(12) . .
C12I C11I C14I 122.2(13) . .
C10I C11I C14I 118.6(12) . .
C11I C12I C13I 119.6(13) . .
C11I C12I H12I 120.2 . .
C13I C12I H12I 120.2 . .
N2I C13I C12I 124.4(13) . .
N2I C13I H13I 117.8 . .
C12I C13I H13I 117.8 . .
N5I C14I N3I 126.5(13) . .
N5I C14I C11I 117.6(13) . .
N3I C14I C11I 115.9(13) . .
N4I C15I N6I 125.7(13) . .
N4I C15I C18I 116.8(13) . .
N6I C15I C18I 117.3(13) . .
N7I C16I C17I 123.0(14) . .
N7I C16I H16I 118.5 . .
C17I C16I H16I 118.5 . .
C16I C17I C18I 118.2(13) . .
C16I C17I H17I 120.9 . .
C18I C17I H17I 120.9 . .
C17I C18I C19I 118.6(12) . .
C17I C18I C15I 121.4(13) . .
C19I C18I C15I 120.0(13) . .
C20I C19I C18I 120.4(13) . .
C20I C19I H19I 119.8 . .
C18I C19I H19I 119.8 . .
N7I C20I C19I 119.9(12) . .
N7I C20I C21I 115.1(13) . .
C19I C20I C21I 124.3(14) . .
N8I C21I C20I 116.9(14) . .
N8I C21I H21I 121.5 . .
C20I C21I H21I 121.5 . .
C27I C22I C23I 120.9(14) . .
C27I C22I N8I 118.4(14) . .
C23I C22I N8I 120.5(14) . .
C24I C23I C22I 117.1(14) . .
C24I C23I H23I 121.4 . .
C22I C23I H23I 121.4 . .
C25I C24I C23I 123.3(16) . .
C25I C24I H24I 118.4 . .
C23I C24I H24I 118.4 . .
C24I C25I C26I 118.6(15) . .
C24I C25I C28I 121.2(16) . .
C26I C25I C28I 119.4(16) . .
C25I C26I C27I 120.1(15) . .
C25I C26I H26I 120.0 . .
C27I C26I H26I 120.0 . .
C22I C27I C26I 119.2(15) . .
C22I C27I H27I 120.4 . .
C26I C27I H27I 120.4 . .
C25I C28I H28V 109.5 . .
C25I C28I H28W 109.5 . .
H28V C28I H28W 109.5 . .
C25I C28I H28X 109.5 . .
H28V C28I H28X 109.5 . .
H28W C28I H28X 109.5 . .
C8J N1J C1J 115.9(14) . .
C8J N1J Fe7 114.1(11) . .
C1J N1J Fe7 129.5(13) . .
C13J N2J C9J 117.5(13) . .
C13J N2J Fe7 129.5(12) . .
C9J N2J Fe7 113.0(10) . .
C14J N3J N4J 118.9(14) . .
C15J N4J N3J 114.5(14) . .
C14J N5J N6J 113.6(14) . .
C15J N6J N5J 120.6(15) . .
C16J N7J C20J 119.9(13) . .
C16J N7J Fe6 127.4(12) . 2_666
C20J N7J Fe6 112.7(10) . 2_666
C21J N8J C22J 118.6(13) . .
C21J N8J Fe6 115.6(11) . 2_666
C22J N8J Fe6 125.7(11) . 2_666
C6J C1J C2J 119.8(14) . .
C6J C1J N1J 119.7(15) . .
C2J C1J N1J 120.1(15) . .
C3J C2J C1J 118.7(16) . .
C3J C2J H2J 120.6 . .
C1J C2J H2J 120.6 . .
C2J C3J C4J 121.3(16) . .
C2J C3J H3J 119.4 . .
C4J C3J H3J 119.4 . .
C5J C4J C3J 119.8(15) . .
C5J C4J C7J 118.5(17) . .
C3J C4J C7J 121.7(17) . .
C4J C5J C6J 119.0(16) . .
C4J C5J H5J 120.5 . .
C6J C5J H5J 120.5 . .
C1J C6J C5J 120.4(16) . .
C1J C6J H6J 119.8 . .
C5J C6J H6J 119.8 . .
C4J C7J H7JA 109.5 . .
C4J C7J H7JB 109.5 . .
H7JA C7J H7JB 109.5 . .
C4J C7J H7JC 109.5 . .
H7JA C7J H7JC 109.5 . .
H7JB C7J H7JC 109.5 . .
N1J C8J C9J 119.1(15) . .
N1J C8J H8J 120.4 . .
C9J C8J H8J 120.4 . .
N2J C9J C10J 120.0(13) . .
N2J C9J C8J 112.0(14) . .
C10J C9J C8J 126.4(15) . .
C11J C10J C9J 118.9(14) . .
C11J C10J H10J 120.5 . .
C9J C10J H10J 120.5 . .
C12J C11J C10J 120.0(14) . .
C12J C11J C14J 122.6(15) . .
C10J C11J C14J 117.4(14) . .
C11J C12J C13J 119.4(15) . .
C11J C12J H12J 120.3 . .
C13J C12J H12J 120.3 . .
N2J C13J C12J 123.6(15) . .
N2J C13J H13J 118.2 . .
C12J C13J H13J 118.2 . .
N5J C14J N3J 127.1(15) . .
N5J C14J C11J 116.2(15) . .
N3J C14J C11J 116.5(15) . .
N4J C15J N6J 124.7(14) . .
N4J C15J C18J 116.8(15) . .
N6J C15J C18J 117.8(15) . .
N7J C16J C17J 120.2(15) . .
N7J C16J H16J 119.9 . .
C17J C16J H16J 119.9 . .
C16J C17J C18J 121.1(14) . .
C16J C17J H17J 119.5 . .
C18J C17J H17J 119.5 . .
C17J C18J C19J 118.6(13) . .
C17J C18J C15J 122.0(14) . .
C19J C18J C15J 119.4(14) . .
C20J C19J C18J 118.2(14) . .
C20J C19J H19J 120.9 . .
C18J C19J H19J 120.9 . .
N7J C20J C19J 121.9(13) . .
N7J C20J C21J 114.5(13) . .
C19J C20J C21J 123.5(14) . .
N8J C21J C20J 116.4(14) . .
N8J C21J H21J 121.8 . .
C20J C21J H21J 121.8 . .
C27J C22J C23J 121.7(14) . .
C27J C22J N8J 117.6(14) . .
C23J C22J N8J 119.6(14) . .
C22J C23J C24J 116.8(15) . .
C22J C23J H23J 121.6 . .
C24J C23J H23J 121.6 . .
C25J C24J C23J 123.6(16) . .
C25J C24J H24J 118.2 . .
C23J C24J H24J 118.2 . .
C24J C25J C26J 117.5(15) . .
C24J C25J C28J 121.5(17) . .
C26J C25J C28J 120.8(17) . .
C25J C26J C27J 121.3(16) . .
C25J C26J H26J 119.4 . .
C27J C26J H26J 119.4 . .
C22J C27J C26J 118.4(15) . .
C22J C27J H27J 120.8 . .
C26J C27J H27J 120.8 . .
C25J C28J H28Y 109.5 . .
C25J C28J H28Z 109.5 . .
H28Y C28J H28Z 109.5 . .
C25J C28J H210 109.5 . .
H28Y C28J H210 109.5 . .
H28Z C28J H210 109.5 . .
C8K N1K C1K 118.5(13) . .
C8K N1K Fe7 113.8(10) . .
C1K N1K Fe7 127.2(11) . .
C13K N2K C9K 118.8(13) . .
C13K N2K Fe7 128.1(11) . .
C9K N2K Fe7 113.2(10) . .
C14K N3K N4K 114.5(13) . .
C15K N4K N3K 120.1(14) . .
C14K N5K N6K 117.8(13) . .
C15K N6K N5K 117.5(13) . .
C16K N7K C20K 118.9(12) . .
C16K N7K Fe5 127.7(11) . .
C20K N7K Fe5 113.1(9) . .
C21K N8K C22K 119.7(13) . .
C21K N8K Fe5 113.0(10) . .
C22K N8K Fe5 127.1(11) . .
C2K C1K C6K 120.0 . .
C2K C1K N1K 120.1(12) . .
C6K C1K N1K 119.9(12) . .
C1K C2K C3K 120.0 . .
C1K C2K H2K 120.0 . .
C3K C2K H2K 120.0 . .
C2K C3K C4K 120.0 . .
C2K C3K H3K 120.0 . .
C4K C3K H3K 120.0 . .
C3K C4K C5K 120.0 . .
C3K C4K C7K 120.4(14) . .
C5K C4K C7K 118.9(14) . .
C6K C5K C4K 120.0 . .
C6K C5K H5K 120.0 . .
C4K C5K H5K 120.0 . .
C5K C6K C1K 120.0 . .
C5K C6K H6K 120.0 . .
C1K C6K H6K 120.0 . .
C4K C7K H7KA 109.5 . .
C4K C7K H7KB 109.5 . .
H7KA C7K H7KB 109.5 . .
C4K C7K H7KC 109.5 . .
H7KA C7K H7KC 109.5 . .
H7KB C7K H7KC 109.5 . .
N1K C8K C9K 118.3(14) . .
N1K C8K H8K 120.9 . .
C9K C8K H8K 120.9 . .
N2K C9K C10K 120.5(13) . .
N2K C9K C8K 113.8(13) . .
C10K C9K C8K 125.7(14) . .
C11K C10K C9K 119.3(14) . .
C11K C10K H10K 120.4 . .
C9K C10K H10K 120.4 . .
C12K C11K C10K 119.6(13) . .
C12K C11K C14K 119.6(14) . .
C10K C11K C14K 120.5(14) . .
C11K C12K C13K 119.8(14) . .
C11K C12K H12K 120.1 . .
C13K C12K H12K 120.1 . .
N2K C13K C12K 122.0(14) . .
N2K C13K H13K 119.0 . .
C12K C13K H13K 119.0 . .
N5K C14K N3K 125.5(14) . .
N5K C14K C11K 119.6(14) . .
N3K C14K C11K 114.5(13) . .
N6K C15K N4K 123.6(14) . .
N6K C15K C18K 119.7(14) . .
N4K C15K C18K 115.5(14) . .
N7K C16K C17K 121.6(14) . .
N7K C16K H16K 119.2 . .
C17K C16K H16K 119.2 . .
C16K C17K C18K 119.6(14) . .
C16K C17K H17K 120.2 . .
C18K C17K H17K 120.2 . .
C19K C18K C17K 119.5(13) . .
C19K C18K C15K 120.8(13) . .
C17K C18K C15K 119.6(13) . .
C18K C19K C20K 118.9(13) . .
C18K C19K H19K 120.6 . .
C20K C19K H19K 120.6 . .
N7K C20K C19K 121.4(12) . .
N7K C20K C21K 112.7(13) . .
C19K C20K C21K 125.9(14) . .
N8K C21K C20K 119.4(14) . .
N8K C21K H21K 120.3 . .
C20K C21K H21K 120.3 . .
C27K C22K C23K 121.6(14) . .
C27K C22K N8K 116.8(14) . .
C23K C22K N8K 121.5(14) . .
C22K C23K C24K 117.8(15) . .
C22K C23K H23K 121.1 . .
C24K C23K H23K 121.1 . .
C25K C24K C23K 121.0(16) . .
C25K C24K H24K 119.5 . .
C23K C24K H24K 119.5 . .
C24K C25K C26K 120.5(15) . .
C24K C25K C28K 122.1(17) . .
C26K C25K C28K 117.4(16) . .
C25K C26K C27K 118.9(16) . .
C25K C26K H26K 120.5 . .
C27K C26K H26K 120.5 . .
C22K C27K C26K 119.2(15) . .
C22K C27K H27K 120.4 . .
C26K C27K H27K 120.4 . .
C25K C28K H211 109.5 . .
C25K C28K H212 109.5 . .
H211 C28K H212 109.5 . .
C25K C28K H213 109.5 . .
H211 C28K H213 109.5 . .
H212 C28K H213 109.5 . .
C8L N1L C1L 116.3(14) . .
C8L N1L Fe7 114.5(10) . .
C1L N1L Fe7 129.1(13) . .
C13L N2L C9L 117.3(13) . .
C13L N2L Fe7 129.3(11) . .
C9L N2L Fe7 113.4(10) . .
N4L N3L C14L 115.5(13) . .
C15L N4L N3L 119.0(13) . .
C14L N5L N6L 118.2(13) . .
C15L N6L N5L 116.5(13) . .
C16L N7L C20L 118.5(12) . .
C16L N7L Fe8 127.8(10) . .
C20L N7L Fe8 113.5(9) . .
C21L N8L C22L 119.8(13) . .
C21L N8L Fe8 113.5(10) . .
C22L N8L Fe8 126.7(11) . .
C6L C1L C2L 121.0(13) . .
C6L C1L N1L 120.7(14) . .
C2L C1L N1L 118.0(14) . .
C3L C2L C1L 119.1(14) . .
C3L C2L H2L 120.5 . .
C1L C2L H2L 120.5 . .
C2L C3L C4L 120.3(15) . .
C2L C3L H3L 119.8 . .
C4L C3L H3L 119.8 . .
C3L C4L C5L 120.7(14) . .
C3L C4L C7L 119.4(16) . .
C5L C4L C7L 119.6(16) . .
C4L C5L C6L 119.4(15) . .
C4L C5L H5L 120.3 . .
C6L C5L H5L 120.3 . .
C1L C6L C5L 119.1(14) . .
C1L C6L H6L 120.5 . .
C5L C6L H6L 120.5 . .
C4L C7L H7LA 109.5 . .
C4L C7L H7LB 109.5 . .
H7LA C7L H7LB 109.5 . .
C4L C7L H7LC 109.5 . .
H7LA C7L H7LC 109.5 . .
H7LB C7L H7LC 109.5 . .
N1L C8L C9L 118.4(14) . .
N1L C8L H8L 120.8 . .
C9L C8L H8L 120.8 . .
N2L C9L C10L 121.5(13) . .
N2L C9L C8L 112.6(13) . .
C10L C9L C8L 125.8(14) . .
C11L C10L C9L 118.6(13) . .
C11L C10L H10L 120.7 . .
C9L C10L H10L 120.7 . .
C12L C11L C10L 119.1(13) . .
C12L C11L C14L 121.8(14) . .
C10L C11L C14L 118.9(13) . .
C11L C12L C13L 120.8(14) . .
C11L C12L H12L 119.6 . .
C13L C12L H12L 119.6 . .
N2L C13L C12L 122.5(15) . .
N2L C13L H13L 118.7 . .
C12L C13L H13L 118.7 . .
N5L C14L N3L 125.9(13) . .
N5L C14L C11L 117.8(14) . .
N3L C14L C11L 116.1(13) . .
N6L C15L N4L 124.7(13) . .
N6L C15L C18L 116.8(13) . .
N4L C15L C18L 118.5(14) . .
N7L C16L C17L 122.3(14) . .
N7L C16L H16L 118.8 . .
C17L C16L H16L 118.8 . .
C18L C17L C16L 119.4(13) . .
C18L C17L H17L 120.3 . .
C16L C17L H17L 120.3 . .
C17L C18L C19L 119.4(12) . .
C17L C18L C15L 121.2(13) . .
C19L C18L C15L 119.1(13) . .
C18L C19L C20L 118.6(13) . .
C18L C19L H19L 120.7 . .
C20L C19L H19L 120.7 . .
N7L C20L C19L 121.5(12) . .
N7L C20L C21L 111.9(12) . .
C19L C20L C21L 126.4(14) . .
N8L C21L C20L 120.1(14) . .
N8L C21L H21L 119.9 . .
C20L C21L H21L 119.9 . .
C27L C22L C23L 120.8(14) . .
C27L C22L N8L 117.0(15) . .
C23L C22L N8L 121.8(16) . .
C22L C23L C24L 119.4(16) . .
C22L C23L H23L 120.3 . .
C24L C23L H23L 120.3 . .
C25L C24L C23L 119.9(17) . .
C25L C24L H24L 120.0 . .
C23L C24L H24L 120.0 . .
C26L C25L C24L 118.9(17) . .
C26L C25L C28L 117.6(18) . .
C24L C25L C28L 121.4(18) . .
C25L C26L C27L 121.6(17) . .
C25L C26L H26L 119.2 . .
C27L C26L H26L 119.2 . .
C22L C27L C26L 117.6(16) . .
C22L C27L H27L 121.2 . .
C26L C27L H27L 121.2 . .
C25L C28L H214 109.5 . .
C25L C28L H215 109.5 . .
H214 C28L H215 109.5 . .
C25L C28L H216 109.5 . .
H214 C28L H216 109.5 . .
H215 C28L H216 109.5 . .
C8M N1M C1M 118.7(14) . .
C8M N1M Fe8 114.3(10) . .
C1M N1M Fe8 126.7(11) . .
C13M N2M C9M 116.9(12) . .
C13M N2M Fe8 128.9(10) . .
C9M N2M Fe8 114.1(9) . .
N4M N3M C14M 117.4(13) . .
C15M N4M N3M 116.6(13) . .
C14M N5M N6M 116.9(13) . .
C15M N6M N5M 117.0(13) . .
C16M N7M C20M 117.8(13) . .
C16M N7M Fe6 128.5(11) . .
C20M N7M Fe6 113.6(9) . .
C21M N8M C22M 116.7(13) . .
C21M N8M Fe6 113.1(10) . .
C22M N8M Fe6 130.2(11) . .
C6M C1M C2M 120.3(13) . .
C6M C1M N1M 119.2(14) . .
C2M C1M N1M 120.5(14) . .
C3M C2M C1M 120.2(15) . .
C3M C2M H2M 119.9 . .
C1M C2M H2M 119.9 . .
C2M C3M C4M 120.4(15) . .
C2M C3M H3M 119.8 . .
C4M C3M H3M 119.8 . .
C3M C4M C5M 119.6(14) . .
C3M C4M C7M 120.4(15) . .
C5M C4M C7M 119.3(15) . .
C4M C5M C6M 120.6(15) . .
C4M C5M H5M 119.7 . .
C6M C5M H5M 119.7 . .
C1M C6M C5M 118.8(14) . .
C1M C6M H6M 120.6 . .
C5M C6M H6M 120.6 . .
C4M C7M H7MA 109.5 . .
C4M C7M H7MB 109.5 . .
H7MA C7M H7MB 109.5 . .
C4M C7M H7MC 109.5 . .
H7MA C7M H7MC 109.5 . .
H7MB C7M H7MC 109.5 . .
N1M C8M C9M 118.4(14) . .
N1M C8M H8M 120.8 . .
C9M C8M H8M 120.8 . .
N2M C9M C10M 120.9(12) . .
N2M C9M C8M 112.8(13) . .
C10M C9M C8M 126.3(14) . .
C9M C10M C11M 120.4(13) . .
C9M C10M H10M 119.8 . .
C11M C10M H10M 119.8 . .
C12M C11M C10M 118.1(12) . .
C12M C11M C14M 122.5(13) . .
C10M C11M C14M 119.4(13) . .
C11M C12M C13M 119.6(13) . .
C11M C12M H12M 120.2 . .
C13M C12M H12M 120.2 . .
N2M C13M C12M 123.7(13) . .
N2M C13M H13M 118.1 . .
C12M C13M H13M 118.1 . .
N5M C14M N3M 125.3(13) . .
N5M C14M C11M 118.5(13) . .
N3M C14M C11M 116.1(13) . .
N4M C15M N6M 125.7(13) . .
N4M C15M C18M 115.5(14) . .
N6M C15M C18M 118.8(14) . .
N7M C16M C17M 123.7(14) . .
N7M C16M H16M 118.1 . .
C17M C16M H16M 118.1 . .
C18M C17M C16M 118.3(14) . .
C18M C17M H17M 120.8 . .
C16M C17M H17M 120.8 . .
C17M C18M C19M 119.7(13) . .
C17M C18M C15M 122.4(13) . .
C19M C18M C15M 117.5(13) . .
C20M C19M C18M 119.2(13) . .
C20M C19M H19M 120.4 . .
C18M C19M H19M 120.4 . .
N7M C20M C19M 121.2(13) . .
N7M C20M C21M 113.1(13) . .
C19M C20M C21M 125.6(14) . .
N8M C21M C20M 119.5(14) . .
N8M C21M H21M 120.3 . .
C20M C21M H21M 120.3 . .
C23M C22M C27M 121.3(14) . .
C23M C22M N8M 118.7(14) . .
C27M C22M N8M 119.9(15) . .
C22M C23M C24M 116.1(15) . .
C22M C23M H23M 121.9 . .
C24M C23M H23M 121.9 . .
C25M C24M C23M 124.4(16) . .
C25M C24M H24M 117.8 . .
C23M C24M H24M 117.8 . .
C26M C25M C24M 117.5(15) . .
C26M C25M C28M 120.1(16) . .
C24M C25M C28M 122.4(17) . .
C25M C26M C27M 120.8(16) . .
C25M C26M H26M 119.6 . .
C27M C26M H26M 119.6 . .
C22M C27M C26M 119.7(15) . .
C22M C27M H27M 120.2 . .
C26M C27M H27M 120.2 . .
C25M C28M H217 109.5 . .
C25M C28M H218 109.5 . .
H217 C28M H218 109.5 . .
C25M C28M H219 109.5 . .
H217 C28M H219 109.5 . .
H218 C28M H219 109.5 . .
F1 Sb1 F6 93.1(13) . .
F1 Sb1 F3 93.1(15) . .
F6 Sb1 F3 88.0(12) . .
F1 Sb1 F2 173.7(15) . .
F6 Sb1 F2 92.5(12) . .
F3 Sb1 F2 89.9(13) . .
F1 Sb1 F5 88.7(15) . .
F6 Sb1 F5 174.6(12) . .
F3 Sb1 F5 86.8(14) . .
F2 Sb1 F5 85.9(14) . .
F1 Sb1 F4 83.4(14) . .
F6 Sb1 F4 87.0(11) . .
F3 Sb1 F4 173.8(13) . .
F2 Sb1 F4 94.0(13) . .
F5 Sb1 F4 98.2(13) . .
F11 Sb2 F8 98.6(15) . .
F11 Sb2 F7 94.7(14) . .
F8 Sb2 F7 166.4(14) . .
F11 Sb2 F10 99.8(15) . .
F8 Sb2 F10 91.6(14) . .
F7 Sb2 F10 89.0(13) . .
F11 Sb2 F9 76.9(14) . .
F8 Sb2 F9 84.9(14) . .
F7 Sb2 F9 95.4(13) . .
F10 Sb2 F9 174.7(14) . .
F11 Sb2 F12 165.8(16) . .
F8 Sb2 F12 67.3(14) . .
F7 Sb2 F12 99.5(14) . .
F10 Sb2 F12 80.6(15) . .
F9 Sb2 F12 101.6(15) . .
F18 Sb3 F14 90.2(16) . .
F18 Sb3 F15 96.7(16) . .
F14 Sb3 F15 94.5(12) . .
F18 Sb3 F13 172.8(16) . .
F14 Sb3 F13 83.3(12) . .
F15 Sb3 F13 87.1(12) . .
F18 Sb3 F17 85.5(16) . .
F14 Sb3 F17 88.7(13) . .
F15 Sb3 F17 176.1(12) . .
F13 Sb3 F17 91.1(13) . .
F18 Sb3 F16 92.2(16) . .
F14 Sb3 F16 176.9(12) . .
F15 Sb3 F16 83.3(11) . .
F13 Sb3 F16 94.4(11) . .
F17 Sb3 F16 93.5(12) . .
F22 Sb4 F23 171(2) . .
F22 Sb4 F19 92(2) . .
F23 Sb4 F19 90.6(19) . .
F22 Sb4 F21 74(2) . .
F23 Sb4 F21 97.2(16) . .
F19 Sb4 F21 89(2) . .
F22 Sb4 F20 92(2) . .
F23 Sb4 F20 85.7(17) . .
F19 Sb4 F20 176(2) . .
F21 Sb4 F20 93.5(18) . .
F22 Sb4 F24 95(2) . .
F23 Sb4 F24 93.6(16) . .
F19 Sb4 F24 96.0(19) . .
F21 Sb4 F24 168.2(16) . .
F20 Sb4 F24 82.6(17) . .
F26 Sb5 F30 68.7(10) . .
F26 Sb5 F29 105.1(11) . .
F30 Sb5 F29 89.2(9) . .
F26 Sb5 F28 115.9(11) . .
F30 Sb5 F28 175.2(9) . .
F29 Sb5 F28 88.1(8) . .
F26 Sb5 F27 79.5(10) . .
F30 Sb5 F27 91.5(9) . .
F29 Sb5 F27 175.3(8) . .
F28 Sb5 F27 90.9(8) . .
F26 Sb5 F25 153.5(11) . .
F30 Sb5 F25 86.7(9) . .
F29 Sb5 F25 83.3(8) . .
F28 Sb5 F25 89.0(8) . .
F27 Sb5 F25 92.0(8) . .
F36 Sb6 F33 84.7(15) . .
F36 Sb6 F32 90.3(19) . .
F33 Sb6 F32 76.8(17) . .
F36 Sb6 F34 83.9(17) . .
F33 Sb6 F34 94.6(16) . .
F32 Sb6 F34 170.1(19) . .
F36 Sb6 F31 98.4(16) . .
F33 Sb6 F31 176.8(16) . .
F32 Sb6 F31 103.8(18) . .
F34 Sb6 F31 85.0(17) . .
F36 Sb6 F35 174.9(15) . .
F33 Sb6 F35 100.4(14) . .
F32 Sb6 F35 91.4(18) . .
F34 Sb6 F35 95.1(16) . .
F31 Sb6 F35 76.5(15) . .
F41 Sb7 F40 87.0(17) . .
F41 Sb7 F38 172.2(17) . .
F40 Sb7 F38 101(2) . .
F41 Sb7 F42 92.3(15) . .
F40 Sb7 F42 174.5(19) . .
F38 Sb7 F42 79.9(18) . .
F41 Sb7 F39 78.7(14) . .
F40 Sb7 F39 85.6(17) . .
F38 Sb7 F39 101.4(17) . .
F42 Sb7 F39 89.0(16) . .
F41 Sb7 F37 89.5(14) . .
F40 Sb7 F37 92.7(18) . .
F38 Sb7 F37 90.4(17) . .
F42 Sb7 F37 92.7(16) . .
F39 Sb7 F37 168.2(15) . .
F47 Sb8 F45 92(2) . .
F47 Sb8 F48 118(3) . .
F45 Sb8 F48 141(2) . .
F47 Sb8 F43 106(2) . .
F45 Sb8 F43 77.0(18) . .
F48 Sb8 F43 113(3) . .
F47 Sb8 F44 67(2) . .
F45 Sb8 F44 136(2) . .
F48 Sb8 F44 81(2) . .
F43 Sb8 F44 72(2) . .
F47 Sb8 F46 84(2) . .
F45 Sb8 F46 94.6(18) . .
F48 Sb8 F46 68(2) . .
F43 Sb8 F46 167(2) . .
F44 Sb8 F46 120(2) . .
F48' Sb8' F45' 140(3) . .
F48' Sb8' F47' 118(3) . .
F45' Sb8' F47' 94(2) . .
F48' Sb8' F44' 84(3) . .
F45' Sb8' F44' 133(2) . .
F47' Sb8' F44' 66(2) . .
F48' Sb8' F43' 115(3) . .
F45' Sb8' F43' 76(2) . .
F47' Sb8' F43' 103(2) . .
F44' Sb8' F43' 69(2) . .
F48' Sb8' F46' 67(2) . .
F45' Sb8' F46' 95.6(19) . .
F47' Sb8' F46' 84(2) . .
F44' Sb8' F46' 122(2) . .
F43' Sb8' F46' 169(2) . .
F54 Sb9 F49 87.4(9) . .
F54 Sb9 F50 76.3(11) . .
F49 Sb9 F50 163.4(11) . .
F54 Sb9 F55 91.0(10) . .
F49 Sb9 F55 91.5(9) . .
F50 Sb9 F55 85.7(11) . .
F54 Sb9 F51 85.5(8) . .
F49 Sb9 F51 88.0(8) . .
F50 Sb9 F51 93.8(10) . .
F55 Sb9 F51 176.4(8) . .
F54 Sb9 F53 161.4(10) . .
F49 Sb9 F53 76.4(9) . .
F50 Sb9 F53 120.3(11) . .
F55 Sb9 F53 98.3(10) . .
F51 Sb9 F53 85.0(9) . .

loop_
_geom_bond_atom_site_label_1
_geom_bond_atom_site_label_2
_geom_bond_distance
_geom_bond_site_symmetry_2
Fe1 N7E 1.960(13) .
Fe1 N8E 1.966(15) .
Fe1 N7G 1.994(13) 2_657
Fe1 N8B 1.999(15) .
Fe1 N7B 2.003(13) .
Fe1 N8G 2.028(13) 2_657
Fe2 N2E 1.979(13) .
Fe2 N2F 1.993(13) 2_657
Fe2 N1F 2.000(14) 2_657
Fe2 N8D 2.005(14) .
Fe2 N7D 2.008(13) .
Fe2 N1E 2.009(14) .
Fe3 N1B 1.976(15) .
Fe3 N7F 1.985(14) .
Fe3 N2C 1.992(13) .
Fe3 N2B 2.004(13) .
Fe3 N1C 2.009(14) .
Fe3 N8F 2.047(15) .
Fe4 N2D 1.969(12) .
Fe4 N2G 1.970(12) .
Fe4 N7C 1.973(12) .
Fe4 N8C 1.973(12) .
Fe4 N1D 1.984(13) .
Fe4 N1G 2.003(13) .
Fe5 N7K 1.966(12) .
Fe5 N1I 1.967(12) .
Fe5 N2I 1.967(12) .
Fe5 N2H 1.969(12) .
Fe5 N1H 1.993(13) .
Fe5 N8K 2.010(12) .
Fe6 N7J 1.990(13) 2_666
Fe6 N7I 1.991(12) .
Fe6 N7M 1.999(13) .
Fe6 N8J 2.005(13) 2_666
Fe6 N8I 2.025(13) .
Fe6 N8M 2.034(13) .
Fe7 N1J 1.959(14) .
Fe7 N1L 1.976(14) .
Fe7 N2L 1.994(13) .
Fe7 N2J 1.996(14) .
Fe7 N2K 1.997(13) .
Fe7 N1K 1.997(14) .
Fe8 N7H 1.963(12) 2_666
Fe8 N8L 1.992(13) .
Fe8 N2M 1.995(12) .
Fe8 N7L 2.004(12) .
Fe8 N1M 2.008(13) .
Fe8 N8H 2.020(13) 2_666
N1B C8B 1.277(13) .
N1B C1B 1.477(13) .
N2B C13B 1.346(12) .
N2B C9B 1.365(13) .
N3B C14B 1.346(13) .
N3B N4B 1.349(12) .
N4B C15B 1.331(14) .
N5B C14B 1.309(13) .
N5B N6B 1.350(11) .
N6B C15B 1.326(14) .
N7B C16B 1.343(12) .
N7B C20B 1.385(13) .
N8B C21B 1.272(13) .
N8B C22B 1.469(13) .
C1B C6B 1.376(13) .
C1B C2B 1.394(14) .
C2B C3B 1.367(14) .
C2B H2B 0.9500 .
C3B C4B 1.370(14) .
C3B H3B 0.9500 .
C4B C5B 1.363(14) .
C4B C7B 1.539(14) .
C5B C6B 1.379(13) .
C5B H5B 0.9500 .
C6B H6B 0.9500 .
C7B H7BA 0.9800 .
C7B H7BB 0.9800 .
C7B H7BC 0.9800 .
C8B C9B 1.448(13) .
C8B H8B 0.9500 .
C9B C10B 1.402(13) .
C10B C11B 1.398(13) .
C10B H10B 0.9500 .
C11B C12B 1.358(13) .
C11B C14B 1.485(14) .
C12B C13B 1.379(11) .
C12B H12B 0.9500 .
C13B H13B 0.9500 .
C15B C18B 1.502(14) .
C16B C17B 1.391(13) .
C16B H16B 0.9500 .
C17B C18B 1.387(13) .
C17B H17B 0.9500 .
C18B C19B 1.388(13) .
C19B C20B 1.385(13) .
C19B H19B 0.9500 .
C20B C21B 1.446(13) .
C21B H21B 0.9500 .
C22B C27B 1.379(14) .
C22B C23B 1.381(14) .
C23B C24B 1.392(12) .
C23B H23B 0.9500 .
C24B C25B 1.363(15) .
C24B H24B 0.9500 .
C25B C26B 1.365(15) .
C25B C28B 1.559(15) .
C26B C27B 1.400(12) .
C26B H26B 0.9500 .
C27B H27B 0.9500 .
C28B H28A 0.9800 .
C28B H28B 0.9800 .
C28B H28C 0.9800 .
N1C C8C 1.281(13) .
N1C C1C 1.452(11) .
N2C C13C 1.346(12) .
N2C C9C 1.371(12) .
N3C N4C 1.329(12) .
N3C C14C 1.336(13) .
N4C C15C 1.346(13) .
N5C C14C 1.317(13) .
N5C N6C 1.357(10) .
N6C C15C 1.330(13) .
N7C C16C 1.334(12) .
N7C C20C 1.367(12) .
N8C C21C 1.268(12) .
N8C C22C 1.491(12) .
C1C C2C 1.3900 .
C1C C6C 1.3900 .
C2C C3C 1.3900 .
C2C H2C 0.9500 .
C3C C4C 1.3900 .
C3C H3C 0.9500 .
C4C C5C 1.3900 .
C4C C7C 1.544(13) .
C5C C6C 1.3900 .
C5C H5C 0.9500 .
C6C H6C 0.9500 .
C7C H7CA 0.9800 .
C7C H7CB 0.9800 .
C7C H7CC 0.9800 .
C8C C9C 1.433(13) .
C8C H8C 0.9500 .
C9C C10C 1.411(13) .
C10C C11C 1.392(13) .
C10C H10C 0.9500 .
C11C C12C 1.348(13) .
C11C C14C 1.478(13) .
C12C C13C 1.375(11) .
C12C H12C 0.9500 .
C13C H13C 0.9500 .
C15C C18C 1.506(13) .
C16C C17C 1.381(13) .
C16C H16C 0.9500 .
C17C C18C 1.393(13) .
C17C H17C 0.9500 .
C18C C19C 1.380(13) .
C19C C20C 1.383(13) .
C19C H19C 0.9500 .
C20C C21C 1.434(13) .
C21C H21C 0.9500 .
C22C C23C 1.366(13) .
C22C C27C 1.368(13) .
C23C C24C 1.386(11) .
C23C H23C 0.9500 .
C24C C25C 1.352(14) .
C24C H24C 0.9500 .
C25C C26C 1.358(14) .
C25C C28C 1.537(14) .
C26C C27C 1.397(11) .
C26C H26C 0.9500 .
C27C H27C 0.9500 .
C28C H28D 0.9800 .
C28C H28E 0.9800 .
C28C H28F 0.9800 .
N1D C8D 1.288(12) .
N1D C1D 1.453(12) .
N2D C13D 1.356(12) .
N2D C9D 1.378(12) .
N3D N4D 1.351(12) .
N3D C14D 1.356(13) .
N4D C15D 1.338(13) .
N5D C14D 1.316(13) .
N5D N6D 1.348(10) .
N6D C15D 1.336(13) .
N7D C16D 1.329(12) .
N7D C20D 1.374(12) .
N8D C21D 1.265(12) .
N8D C22D 1.479(13) .
C1D C6D 1.383(13) .
C1D C2D 1.398(13) .
C2D C3D 1.387(13) .
C2D H2D 0.9500 .
C3D C4D 1.379(13) .
C3D H3D 0.9500 .
C4D C5D 1.384(13) .
C4D C7D 1.550(13) .
C5D C6D 1.399(13) .
C5D H5D 0.9500 .
C6D H6D 0.9500 .
C7D H7DA 0.9800 .
C7D H7DB 0.9800 .
C7D H7DC 0.9800 .
C8D C9D 1.439(13) .
C8D H8D 0.9500 .
C9D C10D 1.402(13) .
C10D C11D 1.405(13) .
C10D H10D 0.9500 .
C11D C12D 1.338(13) .
C11D C14D 1.483(13) .
C12D C13D 1.375(11) .
C12D H12D 0.9500 .
C13D H13D 0.9500 .
C15D C18D 1.500(13) .
C16D C17D 1.383(13) .
C16D H16D 0.9500 .
C17D C18D 1.379(13) .
C17D H17D 0.9500 .
C18D C19D 1.397(13) .
C19D C20D 1.384(13) .
C19D H19D 0.9500 .
C20D C21D 1.431(13) .
C21D H21D 0.9500 .
C22D C27D 1.353(14) .
C22D C23D 1.374(13) .
C23D C24D 1.386(11) .
C23D H23D 0.9500 .
C24D C25D 1.355(15) .
C24D H24D 0.9500 .
C25D C26D 1.354(15) .
C25D C28D 1.552(15) .
C26D C27D 1.388(11) .
C26D H26D 0.9500 .
C27D H27D 0.9500 .
C28D H28G 0.9800 .
C28D H28H 0.9800 .
C28D H28I 0.9800 .
N1E C8E 1.273(13) .
N1E C1E 1.458(13) .
N2E C13E 1.347(12) .
N2E C9E 1.375(13) .
N3E N4E 1.336(12) .
N3E C14E 1.351(14) .
N4E C15E 1.341(14) .
N5E C14E 1.312(13) .
N5E N6E 1.351(11) .
N6E C15E 1.333(14) .
N7E C16E 1.345(12) .
N7E C20E 1.380(13) .
N8E C21E 1.275(13) .
N8E C22E 1.488(13) .
C1E C6E 1.380(14) .
C1E C2E 1.385(14) .
C2E C3E 1.373(13) .
C2E H2E 0.9500 .
C3E C4E 1.372(14) .
C3E H3E 0.9500 .
C4E C5E 1.368(14) .
C4E C7E 1.545(14) .
C5E C6E 1.403(13) .
C5E H5E 0.9500 .
C6E H6E 0.9500 .
C7E H7EA 0.9800 .
C7E H7EB 0.9800 .
C7E H7EC 0.9800 .
C8E C9E 1.436(13) .
C8E H8E 0.9500 .
C9E C10E 1.402(13) .
C10E C11E 1.396(13) .
C10E H10E 0.9500 .
C11E C12E 1.353(13) .
C11E C14E 1.490(14) .
C12E C13E 1.386(11) .
C12E H12E 0.9500 .
C13E H13E 0.9500 .
C15E C18E 1.505(14) .
C16E C17E 1.376(13) .
C16E H16E 0.9500 .
C17E C18E 1.376(13) .
C17E H17E 0.9500 .
C18E C19E 1.381(13) .
C19E C20E 1.390(13) .
C19E H19E 0.9500 .
C20E C21E 1.430(13) .
C21E H21E 0.9500 .
C22E C27E 1.362(15) .
C22E C23E 1.375(12) .
C23E C24E 1.386(12) .
C23E H23E 0.9500 .
C24E C25E 1.347(16) .
C24E H24E 0.9500 .
C25E C26E 1.351(16) .
C25E C28E 1.563(15) .
C26E C27E 1.391(12) .
C26E H26E 0.9500 .
C27E H27E 0.9500 .
C28E H28J 0.9800 .
C28E H28K 0.9800 .
C28E H28L 0.9800 .
N1F C8F 1.286(13) .
N1F C1F 1.478(12) .
N1F Fe2 2.000(14) 2_657
N2F C13F 1.352(12) .
N2F C9F 1.369(13) .
N2F Fe2 1.993(13) 2_657
N3F C14F 1.344(14) .
N3F N4F 1.352(13) .
N4F C15F 1.337(14) .
N5F C14F 1.301(14) .
N5F N6F 1.352(11) .
N6F C15F 1.316(14) .
N7F C16F 1.350(13) .
N7F C20F 1.384(13) .
N8F C21F 1.269(13) .
N8F C22F 1.473(13) .
C1F C2F 1.385(13) .
C1F C6F 1.397(13) .
C2F C3F 1.383(13) .
C2F H2F 0.9500 .
C3F C4F 1.378(14) .
C3F H3F 0.9500 .
C4F C5F 1.382(14) .
C4F C7F 1.553(14) .
C5F C6F 1.395(13) .
C5F H5F 0.9500 .
C6F H6F 0.9500 .
C7F H7FA 0.9800 .
C7F H7FB 0.9800 .
C7F H7FC 0.9800 .
C8F C9F 1.431(13) .
C8F H8F 0.9500 .
C9F C10F 1.406(13) .
C10F C11F 1.404(13) .
C10F H10F 0.9500 .
C11F C12F 1.346(13) .
C11F C14F 1.481(14) .
C12F C13F 1.377(11) .
C12F H12F 0.9500 .
C13F H13F 0.9500 .
C15F C18F 1.509(14) .
C16F C17F 1.383(14) .
C16F H16F 0.9500 .
C17F C18F 1.379(13) .
C17F H17F 0.9500 .
C18F C19F 1.372(13) .
C19F C20F 1.388(13) .
C19F H19F 0.9500 .
C20F C21F 1.438(14) .
C21F H21F 0.9500 .
C22F C27F 1.365(15) .
C22F C23F 1.379(12) .
C23F C24F 1.386(12) .
C23F H23F 0.9500 .
C24F C25F 1.350(16) .
C24F H24F 0.9500 .
C25F C26F 1.348(16) .
C25F C28F 1.562(15) .
C26F C27F 1.393(12) .
C26F H26F 0.9500 .
C27F H27F 0.9500 .
C28F H28M 0.9800 .
C28F H28N 0.9800 .
C28F H28O 0.9800 .
N1G C8G 1.273(12) .
N1G C1G 1.470(12) .
N2G C9G 1.365(13) .
N2G C13G 1.367(12) .
N3G N4G 1.331(12) .
N3G C14G 1.364(13) .
N4G C15G 1.332(13) .
N5G C14G 1.302(13) .
N5G N6G 1.349(11) .
N6G C15G 1.322(13) .
N7G C16G 1.343(12) .
N7G C20G 1.383(13) .
N7G Fe1 1.994(13) 2_657
N8G C21G 1.268(13) .
N8G C22G 1.482(13) .
N8G Fe1 2.029(13) 2_657
C1G C6G 1.376(13) .
C1G C2G 1.393(13) .
C2G C3G 1.391(13) .
C2G H2G 0.9500 .
C3G C4G 1.365(13) .
C3G H3G 0.9500 .
C4G C5G 1.382(14) .
C4G C7G 1.543(14) .
C5G C6G 1.382(13) .
C5G H5G 0.9500 .
C6G H6G 0.9500 .
C7G H7GA 0.9800 .
C7G H7GB 0.9800 .
C7G H7GC 0.9800 .
C8G C9G 1.443(13) .
C8G H8G 0.9500 .
C9G C10G 1.402(13) .
C10G C11G 1.388(13) .
C10G H10G 0.9500 .
C11G C12G 1.358(13) .
C11G C14G 1.479(13) .
C12G C13G 1.384(11) .
C12G H12G 0.9500 .
C13G H13G 0.9500 .
C15G C18G 1.503(13) .
C16G C17G 1.378(13) .
C16G H16G 0.9500 .
C17G C18G 1.390(13) .
C17G H17G 0.9500 .
C18G C19G 1.387(13) .
C19G C20G 1.391(13) .
C19G H19G 0.9500 .
C20G C21G 1.445(13) .
C21G H21G 0.9500 .
C22G C27G 1.378(14) .
C22G C23G 1.385(13) .
C23G C24G 1.381(11) .
C23G H23G 0.9500 .
C24G C25G 1.364(15) .
C24G H24G 0.9500 .
C25G C26G 1.358(15) .
C25G C28G 1.547(14) .
C26G C27G 1.397(11) .
C26G H26G 0.9500 .
C27G H27G 0.9500 .
C28G H28P 0.9800 .
C28G H28Q 0.9800 .
C28G H28R 0.9800 .
N1H C8H 1.283(12) .
N1H C1H 1.468(12) .
N2H C13H 1.359(12) .
N2H C9H 1.372(12) .
N3H N4H 1.337(12) .
N3H C14H 1.357(13) .
N4H C15H 1.343(13) .
N5H C14H 1.328(12) .
N5H N6H 1.354(11) .
N6H C15H 1.327(13) .
N7H C16H 1.340(12) .
N7H C20H 1.377(12) .
N7H Fe8 1.963(12) 2_666
N8H C21H 1.255(12) .
N8H C22H 1.467(13) .
N8H Fe8 2.020(13) 2_666
C1H C2H 1.386(13) .
C1H C6H 1.389(13) .
C2H C3H 1.372(13) .
C2H H2H 0.9500 .
C3H C4H 1.381(13) .
C3H H3H 0.9500 .
C4H C5H 1.377(13) .
C4H C7H 1.541(14) .
C5H C6H 1.403(13) .
C5H H5H 0.9500 .
C6H H6H 0.9500 .
C7H H7HA 0.9800 .
C7H H7HB 0.9800 .
C7H H7HC 0.9800 .
C8H C9H 1.446(13) .
C8H H8H 0.9500 .
C9H C10H 1.406(12) .
C10H C11H 1.400(13) .
C10H H10H 0.9500 .
C11H C12H 1.360(13) .
C11H C14H 1.481(13) .
C12H C13H 1.387(11) .
C12H H12H 0.9500 .
C13H H13H 0.9500 .
C15H C18H 1.500(13) .
C16H C17H 1.389(13) .
C16H H16H 0.9500 .
C17H C18H 1.381(13) .
C17H H17H 0.9500 .
C18H C19H 1.390(13) .
C19H C20H 1.397(13) .
C19H H19H 0.9500 .
C20H C21H 1.436(13) .
C21H H21H 0.9500 .
C22H C27H 1.377(14) .
C22H C23H 1.380(13) .
C23H C24H 1.391(13) .
C23H H23H 0.9500 .
C24H C25H 1.360(15) .
C24H H24H 0.9500 .
C25H C26H 1.356(15) .
C25H C28H 1.545(15) .
C26H C27H 1.413(13) .
C26H H26H 0.9500 .
C27H H27H 0.9500 .
C28H H28S 0.9800 .
C28H H28T 0.9800 .
C28H H28U 0.9800 .
N1I C8I 1.277(12) .
N1I C1I 1.472(12) .
N2I C13I 1.338(12) .
N2I C9I 1.370(12) .
N3I C14I 1.344(13) .
N3I N4I 1.358(12) .
N4I C15I 1.335(13) .
N5I C14I 1.313(13) .
N5I N6I 1.348(10) .
N6I C15I 1.346(13) .
N7I C16I 1.326(12) .
N7I C20I 1.365(12) .
N8I C21I 1.264(12) .
N8I C22I 1.455(13) .
C1I C6I 1.380(13) .
C1I C2I 1.392(13) .
C2I C3I 1.387(13) .
C2I H2I 0.9500 .
C3I C4I 1.385(13) .
C3I H3I 0.9500 .
C4I C5I 1.378(13) .
C4I C7I 1.540(14) .
C5I C6I 1.406(13) .
C5I H5I 0.9500 .
C6I H6I 0.9500 .
C7I H7IA 0.9800 .
C7I H7IB 0.9800 .
C7I H7IC 0.9800 .
C8I C9I 1.435(13) .
C8I H8I 0.9500 .
C9I C10I 1.399(13) .
C10I C11I 1.402(13) .
C10I H10I 0.9500 .
C11I C12I 1.347(13) .
C11I C14I 1.468(13) .
C12I C13I 1.378(11) .
C12I H12I 0.9500 .
C13I H13I 0.9500 .
C15I C18I 1.494(13) .
C16I C17I 1.385(13) .
C16I H16I 0.9500 .
C17I C18I 1.388(13) .
C17I H17I 0.9500 .
C18I C19I 1.393(13) .
C19I C20I 1.379(13) .
C19I H19I 0.9500 .
C20I C21I 1.445(13) .
C21I H21I 0.9500 .
C22I C27I 1.368(14) .
C22I C23I 1.385(11) .
C23I C24I 1.380(13) .
C23I H23I 0.9500 .
C24I C25I 1.353(15) .
C24I H24I 0.9500 .
C25I C26I 1.359(15) .
C25I C28I 1.554(14) .
C26I C27I 1.403(13) .
C26I H26I 0.9500 .
C27I H27I 0.9500 .
C28I H28V 0.9800 .
C28I H28W 0.9800 .
C28I H28X 0.9800 .
N1J C8J 1.280(13) .
N1J C1J 1.456(13) .
N2J C13J 1.342(13) .
N2J C9J 1.375(13) .
N3J C14J 1.336(14) .
N3J N4J 1.360(13) .
N4J C15J 1.330(14) .
N5J C14J 1.306(13) .
N5J N6J 1.350(11) .
N6J C15J 1.341(14) .
N7J C16J 1.339(12) .
N7J C20J 1.371(13) .
N7J Fe6 1.991(13) 2_666
N8J C21J 1.260(12) .
N8J C22J 1.478(13) .
N8J Fe6 2.004(13) 2_666
C1J C6J 1.378(13) .
C1J C2J 1.384(13) .
C2J C3J 1.369(13) .
C2J H2J 0.9500 .
C3J C4J 1.377(14) .
C3J H3J 0.9500 .
C4J C5J 1.375(14) .
C4J C7J 1.544(14) .
C5J C6J 1.379(11) .
C5J H5J 0.9500 .
C6J H6J 0.9500 .
C7J H7JA 0.9800 .
C7J H7JB 0.9800 .
C7J H7JC 0.9800 .
C8J C9J 1.439(13) .
C8J H8J 0.9500 .
C9J C10J 1.412(13) .
C10J C11J 1.390(13) .
C10J H10J 0.9500 .
C11J C12J 1.339(13) .
C11J C14J 1.482(14) .
C12J C13J 1.378(11) .
C12J H12J 0.9500 .
C13J H13J 0.9500 .
C15J C18J 1.511(14) .
C16J C17J 1.381(13) .
C16J H16J 0.9500 .
C17J C18J 1.385(13) .
C17J H17J 0.9500 .
C18J C19J 1.399(13) .
C19J C20J 1.383(13) .
C19J H19J 0.9500 .
C20J C21J 1.456(13) .
C21J H21J 0.9500 .
C22J C27J 1.366(14) .
C22J C23J 1.376(13) .
C23J C24J 1.400(13) .
C23J H23J 0.9500 .
C24J C25J 1.354(15) .
C24J H24J 0.9500 .
C25J C26J 1.363(15) .
C25J C28J 1.561(15) .
C26J C27J 1.414(13) .
C26J H26J 0.9500 .
C27J H27J 0.9500 .
C28J H28Y 0.9800 .
C28J H28Z 0.9800 .
C28J H210 0.9800 .
N1K C8K 1.281(13) .
N1K C1K 1.483(11) .
N2K C13K 1.347(12) .
N2K C9K 1.362(13) .
N3K C14K 1.349(13) .
N3K N4K 1.356(13) .
N4K C15K 1.326(13) .
N5K C14K 1.309(11) .
N5K N6K 1.356(10) .
N6K C15K 1.318(13) .
N7K C16K 1.356(12) .
N7K C20K 1.386(12) .
N8K C21K 1.259(12) .
N8K C22K 1.475(13) .
C1K C2K 1.3900 .
C1K C6K 1.3900 .
C2K C3K 1.3900 .
C2K H2K 0.9500 .
C3K C4K 1.3900 .
C3K H3K 0.9500 .
C4K C5K 1.3900 .
C4K C7K 1.532(11) .
C5K C6K 1.3900 .
C5K H5K 0.9500 .
C6K H6K 0.9500 .
C7K H7KA 0.9800 .
C7K H7KB 0.9800 .
C7K H7KC 0.9800 .
C8K C9K 1.430(13) .
C8K H8K 0.9500 .
C9K C10K 1.398(13) .
C10K C11K 1.380(13) .
C10K H10K 0.9500 .
C11K C12K 1.354(13) .
C11K C14K 1.469(13) .
C12K C13K 1.377(11) .
C12K H12K 0.9500 .
C13K H13K 0.9500 .
C15K C18K 1.520(14) .
C16K C17K 1.381(13) .
C16K H16K 0.9500 .
C17K C18K 1.398(13) .
C17K H17K 0.9500 .
C18K C19K 1.388(13) .
C19K C20K 1.390(13) .
C19K H19K 0.9500 .
C20K C21K 1.433(13) .
C21K H21K 0.9500 .
C22K C27K 1.361(14) .
C22K C23K 1.374(11) .
C23K C24K 1.391(13) .
C23K H23K 0.9500 .
C24K C25K 1.357(15) .
C24K H24K 0.9500 .
C25K C26K 1.368(15) .
C25K C28K 1.561(15) .
C26K C27K 1.404(13) .
C26K H26K 0.9500 .
C27K H27K 0.9500 .
C28K H211 0.9800 .
C28K H212 0.9800 .
C28K H213 0.9800 .
N1L C8L 1.285(13) .
N1L C1L 1.467(13) .
N2L C13L 1.343(12) .
N2L C9L 1.378(13) .
N3L N4L 1.343(12) .
N3L C14L 1.344(13) .
N4L C15L 1.337(13) .
N5L C14L 1.318(11) .
N5L N6L 1.353(10) .
N6L C15L 1.333(13) .
N7L C16L 1.331(12) .
N7L C20L 1.379(12) .
N8L C21L 1.275(12) .
N8L C22L 1.481(13) .
C1L C6L 1.391(13) .
C1L C2L 1.405(13) .
C2L C3L 1.383(13) .
C2L H2L 0.9500 .
C3L C4L 1.389(14) .
C3L H3L 0.9500 .
C4L C5L 1.392(14) .
C4L C7L 1.547(14) .
C5L C6L 1.405(13) .
C5L H5L 0.9500 .
C6L H6L 0.9500 .
C7L H7LA 0.9800 .
C7L H7LB 0.9800 .
C7L H7LC 0.9800 .
C8L C9L 1.437(13) .
C8L H8L 0.9500 .
C9L C10L 1.405(13) .
C10L C11L 1.389(13) .
C10L H10L 0.9500 .
C11L C12L 1.345(13) .
C11L C14L 1.490(13) .
C12L C13L 1.381(11) .
C12L H12L 0.9500 .
C13L H13L 0.9500 .
C15L C18L 1.500(13) .
C16L C17L 1.383(13) .
C16L H16L 0.9500 .
C17L C18L 1.379(13) .
C17L H17L 0.9500 .
C18L C19L 1.385(13) .
C19L C20L 1.390(13) .
C19L H19L 0.9500 .
C20L C21L 1.431(13) .
C21L H21L 0.9500 .
C22L C27L 1.368(14) .
C22L C23L 1.382(14) .
C23L C24L 1.391(13) .
C23L H23L 0.9500 .
C24L C25L 1.363(16) .
C24L H24L 0.9500 .
C25L C26L 1.358(15) .
C25L C28L 1.560(15) .
C26L C27L 1.405(13) .
C26L H26L 0.9500 .
C27L H27L 0.9500 .
C28L H214 0.9800 .
C28L H215 0.9800 .
C28L H216 0.9800 .
N1M C8M 1.279(12) .
N1M C1M 1.457(12) .
N2M C13M 1.348(12) .
N2M C9M 1.374(12) .
N3M N4M 1.344(12) .
N3M C14M 1.347(13) .
N4M C15M 1.328(13) .
N5M C14M 1.320(11) .
N5M N6M 1.351(10) .
N6M C15M 1.331(13) .
N7M C16M 1.349(12) .
N7M C20M 1.382(13) .
N8M C21M 1.276(12) .
N8M C22M 1.481(13) .
C1M C6M 1.377(13) .
C1M C2M 1.384(13) .
C2M C3M 1.366(13) .
C2M H2M 0.9500 .
C3M C4M 1.376(13) .
C3M H3M 0.9500 .
C4M C5M 1.376(13) .
C4M C7M 1.543(14) .
C5M C6M 1.396(13) .
C5M H5M 0.9500 .
C6M H6M 0.9500 .
C7M H7MA 0.9800 .
C7M H7MB 0.9800 .
C7M H7MC 0.9800 .
C8M C9M 1.435(13) .
C8M H8M 0.9500 .
C9M C10M 1.392(13) .
C10M C11M 1.397(13) .
C10M H10M 0.9500 .
C11M C12M 1.355(13) .
C11M C14M 1.485(13) .
C12M C13M 1.386(11) .
C12M H12M 0.9500 .
C13M H13M 0.9500 .
C15M C18M 1.502(13) .
C16M C17M 1.388(13) .
C16M H16M 0.9500 .
C17M C18M 1.380(13) .
C17M H17M 0.9500 .
C18M C19M 1.398(13) .
C19M C20M 1.394(13) .
C19M H19M 0.9500 .
C20M C21M 1.440(13) .
C21M H21M 0.9500 .
C22M C23M 1.363(13) .
C22M C27M 1.370(14) .
C23M C24M 1.398(13) .
C23M H23M 0.9500 .
C24M C25M 1.355(15) .
C24M H24M 0.9500 .
C25M C26M 1.348(15) .
C25M C28M 1.554(14) .
C26M C27M 1.397(13) .
C26M H26M 0.9500 .
C27M H27M 0.9500 .
C28M H217 0.9800 .
C28M H218 0.9800 .
C28M H219 0.9800 .
Sb1 F1 1.75(4) .
Sb1 F6 1.78(2) .
Sb1 F3 1.82(3) .
Sb1 F2 1.86(3) .
Sb1 F5 1.95(3) .
Sb1 F4 1.99(3) .
Sb2 F11 1.70(3) .
Sb2 F8 1.74(3) .
Sb2 F7 1.75(3) .
Sb2 F10 1.79(3) .
Sb2 F9 1.82(3) .
Sb2 F12 1.95(4) .
Sb3 F18 1.63(4) .
Sb3 F14 1.84(3) .
Sb3 F15 1.85(3) .
Sb3 F13 1.86(3) .
Sb3 F17 1.91(3) .
Sb3 F16 1.93(3) .
Sb4 F22 1.66(5) .
Sb4 F23 1.80(4) .
Sb4 F19 1.84(5) .
Sb4 F21 1.85(4) .
Sb4 F20 1.93(4) .
Sb4 F24 1.94(4) .
Sb5 F26 1.58(2) .
Sb5 F30 1.82(2) .
Sb5 F29 1.82(2) .
Sb5 F28 1.883(19) .
Sb5 F27 1.928(18) .
Sb5 F25 1.933(19) .
Sb6 F36 1.79(4) .
Sb6 F33 1.86(3) .
Sb6 F32 1.90(4) .
Sb6 F34 1.90(4) .
Sb6 F31 1.90(4) .
Sb6 F35 1.94(3) .
Sb7 F41 1.75(3) .
Sb7 F40 1.81(5) .
Sb7 F38 1.91(5) .
Sb7 F42 1.97(4) .
Sb7 F39 1.97(4) .
Sb7 F37 1.98(4) .
Sb8 F47 1.74(3) .
Sb8 F45 1.74(2) .
Sb8 F48 1.75(3) .
Sb8 F43 1.79(3) .
Sb8 F44 1.80(3) .
Sb8 F46 1.83(3) .
Sb8' F48' 1.74(3) .
Sb8' F45' 1.75(2) .
Sb8' F47' 1.75(3) .
Sb8' F44' 1.79(3) .
Sb8' F43' 1.80(3) .
Sb8' F46' 1.83(3) .
Sb9 F54 1.69(2) .
Sb9 F49 1.85(2) .
Sb9 F50 1.85(3) .
Sb9 F55 1.90(2) .
Sb9 F51 1.922(17) .
Sb9 F53 2.01(3) .

loop_
_geom_torsion_atom_site_label_1
_geom_torsion_atom_site_label_2
_geom_torsion_atom_site_label_3
_geom_torsion_atom_site_label_4
_geom_torsion
_geom_torsion_site_symmetry_1
_geom_torsion_site_symmetry_2
_geom_torsion_site_symmetry_3
_geom_torsion_site_symmetry_4
C14B N3B N4B C15B -7(3) . . . .
C14B N5B N6B C15B 8(4) . . . .
C8B N1B C1B C6B 104(3) . . . .
Fe3 N1B C1B C6B -71(3) . . . .
C8B N1B C1B C2B -70(3) . . . .
Fe3 N1B C1B C2B 114(2) . . . .
C6B C1B C2B C3B 0(5) . . . .
N1B C1B C2B C3B 174(3) . . . .
C1B C2B C3B C4B 5(6) . . . .
C2B C3B C4B C5B -10(6) . . . .
C2B C3B C4B C7B -176(3) . . . .
C3B C4B C5B C6B 10(5) . . . .
C7B C4B C5B C6B 176(3) . . . .
C2B C1B C6B C5B 1(4) . . . .
N1B C1B C6B C5B -174(2) . . . .
C4B C5B C6B C1B -5(5) . . . .
C1B N1B C8B C9B -178.0(16) . . . .
Fe3 N1B C8B C9B -2(2) . . . .
C13B N2B C9B C10B 1(3) . . . .
Fe3 N2B C9B C10B -172.6(14) . . . .
C13B N2B C9B C8B 178.7(16) . . . .
Fe3 N2B C9B C8B 5(2) . . . .
N1B C8B C9B N2B -2(3) . . . .
N1B C8B C9B C10B 175.3(19) . . . .
N2B C9B C10B C11B -1(3) . . . .
C8B C9B C10B C11B -178.0(19) . . . .
C9B C10B C11B C12B 1(3) . . . .
C9B C10B C11B C14B 177.9(18) . . . .
C10B C11B C12B C13B -1(3) . . . .
C14B C11B C12B C13B -178.1(19) . . . .
C9B N2B C13B C12B -1(3) . . . .
Fe3 N2B C13B C12B 171.5(14) . . . .
C11B C12B C13B N2B 1(3) . . . .
N6B N5B C14B N3B -11(4) . . . .
N6B N5B C14B C11B 179(2) . . . .
N4B N3B C14B N5B 11(4) . . . .
N4B N3B C14B C11B -179.6(18) . . . .
C12B C11B C14B N5B 175(2) . . . .
C10B C11B C14B N5B -2(3) . . . .
C12B C11B C14B N3B 5(3) . . . .
C10B C11B C14B N3B -172.3(19) . . . .
N5B N6B C15B N4B -6(4) . . . .
N5B N6B C15B C18B 177(2) . . . .
N3B N4B C15B N6B 5(4) . . . .
N3B N4B C15B C18B -178.0(18) . . . .
C20B N7B C16B C17B 4(3) . . . .
Fe1 N7B C16B C17B -170.4(13) . . . .
N7B C16B C17B C18B -7(3) . . . .
C16B C17B C18B C19B 5(3) . . . .
C16B C17B C18B C15B 178.7(18) . . . .
N6B C15B C18B C17B -178(2) . . . .
N4B C15B C18B C17B 5(3) . . . .
N6B C15B C18B C19B -4(4) . . . .
N4B C15B C18B C19B 179(2) . . . .
C17B C18B C19B C20B -2(3) . . . .
C15B C18B C19B C20B -175.1(19) . . . .
C18B C19B C20B N7B -1(3) . . . .
C18B C19B C20B C21B 179.1(19) . . . .
C16B N7B C20B C19B 0(3) . . . .
Fe1 N7B C20B C19B 175.1(15) . . . .
C16B N7B C20B C21B 179.8(16) . . . .
Fe1 N7B C20B C21B -5(2) . . . .
C22B N8B C21B C20B -177.6(16) . . . .
Fe1 N8B C21B C20B 1(3) . . . .
C19B C20B C21B N8B -177(2) . . . .
N7B C20B C21B N8B 3(3) . . . .
C21B N8B C22B C27B -109(3) . . . .
Fe1 N8B C22B C27B 73(3) . . . .
C21B N8B C22B C23B 70(3) . . . .
Fe1 N8B C22B C23B -108(2) . . . .
C27B C22B C23B C24B -2(4) . . . .
N8B C22B C23B C24B 179(2) . . . .
C22B C23B C24B C25B -5(5) . . . .
C23B C24B C25B C26B 4(6) . . . .
C23B C24B C25B C28B 166(3) . . . .
C24B C25B C26B C27B 3(6) . . . .
C28B C25B C26B C27B -159(3) . . . .
C23B C22B C27B C26B 8(5) . . . .
N8B C22B C27B C26B -172(3) . . . .
C25B C26B C27B C22B -9(5) . . . .
C14C N3C N4C C15C 8(3) . . . .
C14C N5C N6C C15C -5(3) . . . .
C8C N1C C1C C2C 78(2) . . . .
Fe3 N1C C1C C2C -92.1(14) . . . .
C8C N1C C1C C6C -97.3(19) . . . .
Fe3 N1C C1C C6C 93.1(14) . . . .
C6C C1C C2C C3C 0.0 . . . .
N1C C1C C2C C3C -174.9(14) . . . .
C1C C2C C3C C4C 0.0 . . . .
C2C C3C C4C C5C 0.0 . . . .
C2C C3C C4C C7C -175(2) . . . .
C3C C4C C5C C6C 0.0 . . . .
C7C C4C C5C C6C 175(2) . . . .
C4C C5C C6C C1C 0.0 . . . .
C2C C1C C6C C5C 0.0 . . . .
N1C C1C C6C C5C 174.8(15) . . . .
C1C N1C C8C C9C -179.8(16) . . . .
Fe3 N1C C8C C9C -9(3) . . . .
C13C N2C C9C C10C 3(3) . . . .
Fe3 N2C C9C C10C -175.8(14) . . . .
C13C N2C C9C C8C 176.8(17) . . . .
Fe3 N2C C9C C8C -2(2) . . . .
N1C C8C C9C N2C 8(3) . . . .
N1C C8C C9C C10C -179.4(19) . . . .
N2C C9C C10C C11C -3(3) . . . .
C8C C9C C10C C11C -175.5(19) . . . .
C9C C10C C11C C12C 3(3) . . . .
C9C C10C C11C C14C 177.3(18) . . . .
C10C C11C C12C C13C -4(3) . . . .
C14C C11C C12C C13C -177.8(19) . . . .
C9C N2C C13C C12C -4(3) . . . .
Fe3 N2C C13C C12C 174.9(15) . . . .
C11C C12C C13C N2C 4(3) . . . .
N6C N5C C14C N3C 11(4) . . . .
N6C N5C C14C C11C -175.1(18) . . . .
N4C N3C C14C N5C -13(4) . . . .
N4C N3C C14C C11C 173.8(18) . . . .
C12C C11C C14C N5C 178(2) . . . .
C10C C11C C14C N5C 4(3) . . . .
C12C C11C C14C N3C -7(3) . . . .
C10C C11C C14C N3C 178(2) . . . .
N5C N6C C15C N4C 1(3) . . . .
N5C N6C C15C C18C 176.0(17) . . . .
N3C N4C C15C N6C -3(3) . . . .
N3C N4C C15C C18C -177.4(17) . . . .
C20C N7C C16C C17C 0(3) . . . .
Fe4 N7C C16C C17C -176.2(13) . . . .
N7C C16C C17C C18C 2(3) . . . .
C16C C17C C18C C19C -2(3) . . . .
C16C C17C C18C C15C 178.0(17) . . . .
N6C C15C C18C C19C 1(3) . . . .
N4C C15C C18C C19C 176.1(18) . . . .
N6C C15C C18C C17C -179.6(19) . . . .
N4C C15C C18C C17C -4(3) . . . .
C17C C18C C19C C20C 1(3) . . . .
C15C C18C C19C C20C -179.5(17) . . . .
C16C N7C C20C C19C -2(3) . . . .
Fe4 N7C C20C C19C 175.1(13) . . . .
C16C N7C C20C C21C 177.7(15) . . . .
Fe4 N7C C20C C21C -5.5(19) . . . .
C18C C19C C20C N7C 1(3) . . . .
C18C C19C C20C C21C -178.1(17) . . . .
C22C N8C C21C C20C -179.2(13) . . . .
Fe4 N8C C21C C20C 0(2) . . . .
N7C C20C C21C N8C 3(2) . . . .
C19C C20C C21C N8C -177.2(17) . . . .
C21C N8C C22C C23C 92(2) . . . .
Fe4 N8C C22C C23C -87.5(19) . . . .
C21C N8C C22C C27C -88(2) . . . .
Fe4 N8C C22C C27C 92.6(18) . . . .
C27C C22C C23C C24C -2(3) . . . .
N8C C22C C23C C24C 178.1(17) . . . .
C22C C23C C24C C25C -2(3) . . . .
C23C C24C C25C C26C 0(4) . . . .
C23C C24C C25C C28C -175(2) . . . .
C24C C25C C26C C27C 5(4) . . . .
C28C C25C C26C C27C -180(2) . . . .
C23C C22C C27C C26C 7(3) . . . .
N8C C22C C27C C26C -173.0(18) . . . .
C25C C26C C27C C22C -9(3) . . . .
C14D N3D N4D C15D 2(3) . . . .
C14D N5D N6D C15D 0(3) . . . .
C8D N1D C1D C6D 66(2) . . . .
Fe4 N1D C1D C6D -114.1(16) . . . .
C8D N1D C1D C2D -109.4(19) . . . .
Fe4 N1D C1D C2D 70(2) . . . .
C6D C1D C2D C3D 4(3) . . . .
N1D C1D C2D C3D 179.8(16) . . . .
C1D C2D C3D C4D -2(3) . . . .
C2D C3D C4D C5D -2(3) . . . .
C2D C3D C4D C7D 179.1(18) . . . .
C3D C4D C5D C6D 5(3) . . . .
C7D C4D C5D C6D -176.9(18) . . . .
C2D C1D C6D C5D -2(3) . . . .
N1D C1D C6D C5D -177.7(16) . . . .
C4D C5D C6D C1D -2(3) . . . .
C1D N1D C8D C9D -177.5(14) . . . .
Fe4 N1D C8D C9D 3(2) . . . .
C13D N2D C9D C10D -4(2) . . . .
Fe4 N2D C9D C10D 175.5(13) . . . .
C13D N2D C9D C8D -176.8(14) . . . .
Fe4 N2D C9D C8D 2.4(18) . . . .
N1D C8D C9D N2D -3(2) . . . .
N1D C8D C9D C10D -176.5(16) . . . .
N2D C9D C10D C11D 3(3) . . . .
C8D C9D C10D C11D 175.1(17) . . . .
C9D C10D C11D C12D 0(3) . . . .
C9D C10D C11D C14D 179.9(18) . . . .
C10D C11D C12D C13D -2(3) . . . .
C14D C11D C12D C13D 178.4(18) . . . .
C9D N2D C13D C12D 2(2) . . . .
Fe4 N2D C13D C12D -177.2(13) . . . .
C11D C12D C13D N2D 1(3) . . . .
N6D N5D C14D N3D -3(4) . . . .
N6D N5D C14D C11D 173.7(19) . . . .
N4D N3D C14D N5D 1(4) . . . .
N4D N3D C14D C11D -175.1(18) . . . .
C12D C11D C14D N5D -175(2) . . . .
C10D C11D C14D N5D 5(3) . . . .
C12D C11D C14D N3D 2(3) . . . .
C10D C11D C14D N3D -178.4(19) . . . .
N5D N6D C15D N4D 4(4) . . . .
N5D N6D C15D C18D -173.5(19) . . . .
N3D N4D C15D N6D -6(4) . . . .
N3D N4D C15D C18D 172.2(17) . . . .
C20D N7D C16D C17D -8(3) . . . .
Fe2 N7D C16D C17D 176.6(13) . . . .
N7D C16D C17D C18D 3(3) . . . .
C16D C17D C18D C19D 2(3) . . . .
C16D C17D C18D C15D -178.5(18) . . . .
N6D C15D C18D C17D 178(2) . . . .
N4D C15D C18D C17D 0(3) . . . .
N6D C15D C18D C19D -2(3) . . . .
N4D C15D C18D C19D 179.6(19) . . . .
C17D C18D C19D C20D -1(3) . . . .
C15D C18D C19D C20D 179.5(17) . . . .
C16D N7D C20D C19D 9(3) . . . .
Fe2 N7D C20D C19D -175.0(14) . . . .
C16D N7D C20D C21D -179.1(16) . . . .
Fe2 N7D C20D C21D -3.2(19) . . . .
C18D C19D C20D N7D -5(3) . . . .
C18D C19D C20D C21D -175.5(18) . . . .
C22D N8D C21D C20D 180.0(16) . . . .
Fe2 N8D C21D C20D -1(2) . . . .
N7D C20D C21D N8D 3(3) . . . .
C19D C20D C21D N8D 174.5(18) . . . .
C21D N8D C22D C27D -74(3) . . . .
Fe2 N8D C22D C27D 107.6(19) . . . .
C21D N8D C22D C23D 107(2) . . . .
Fe2 N8D C22D C23D -72(2) . . . .
C27D C22D C23D C24D -1(3) . . . .
N8D C22D C23D C24D 178.4(19) . . . .
C22D C23D C24D C25D 1(4) . . . .
C23D C24D C25D C26D 1(4) . . . .
C23D C24D C25D C28D -175(2) . . . .
C24D C25D C26D C27D -3(4) . . . .
C28D C25D C26D C27D 173(2) . . . .
C23D C22D C27D C26D -1(4) . . . .
N8D C22D C27D C26D 180(2) . . . .
C25D C26D C27D C22D 3(4) . . . .
C14E N3E N4E C15E -7(3) . . . .
C14E N5E N6E C15E -2(4) . . . .
C8E N1E C1E C6E -86(3) . . . .
Fe2 N1E C1E C6E 101(2) . . . .
C8E N1E C1E C2E 103(3) . . . .
Fe2 N1E C1E C2E -70(3) . . . .
C6E C1E C2E C3E 5(4) . . . .
N1E C1E C2E C3E 176(2) . . . .
C1E C2E C3E C4E -5(4) . . . .
C2E C3E C4E C5E 3(5) . . . .
C2E C3E C4E C7E -176(2) . . . .
C3E C4E C5E C6E -1(5) . . . .
C7E C4E C5E C6E 178(2) . . . .
C2E C1E C6E C5E -3(4) . . . .
N1E C1E C6E C5E -174(2) . . . .
C4E C5E C6E C1E 1(4) . . . .
C1E N1E C8E C9E -179.3(18) . . . .
Fe2 N1E C8E C9E -5(3) . . . .
C13E N2E C9E C10E -1(3) . . . .
Fe2 N2E C9E C10E -176.9(16) . . . .
C13E N2E C9E C8E -176.3(17) . . . .
Fe2 N2E C9E C8E 8(2) . . . .
N1E C8E C9E N2E -2(3) . . . .
N1E C8E C9E C10E -176(2) . . . .
N2E C9E C10E C11E 3(3) . . . .
C8E C9E C10E C11E 177(2) . . . .
C9E C10E C11E C12E -2(3) . . . .
C9E C10E C11E C14E 177.9(19) . . . .
C10E C11E C12E C13E 0(3) . . . .
C14E C11E C12E C13E -179.8(19) . . . .
C9E N2E C13E C12E -1(3) . . . .
Fe2 N2E C13E C12E 174.2(14) . . . .
C11E C12E C13E N2E 1(3) . . . .
N6E N5E C14E N3E -1(4) . . . .
N6E N5E C14E C11E -175(2) . . . .
N4E N3E C14E N5E 6(4) . . . .
N4E N3E C14E C11E 179.7(19) . . . .
C12E C11E C14E N5E 174(2) . . . .
C10E C11E C14E N5E -6(3) . . . .
C12E C11E C14E N3E 0(3) . . . .
C10E C11E C14E N3E 180(2) . . . .
N5E N6E C15E N4E 0(4) . . . .
N5E N6E C15E C18E 179.4(19) . . . .
N3E N4E C15E N6E 5(4) . . . .
N3E N4E C15E C18E -174.6(19) . . . .
C20E N7E C16E C17E 0(3) . . . .
Fe1 N7E C16E C17E -174.4(13) . . . .
N7E C16E C17E C18E 2(3) . . . .
C16E C17E C18E C19E -2(3) . . . .
C16E C17E C18E C15E 175.6(18) . . . .
N6E C15E C18E C17E -176(2) . . . .
N4E C15E C18E C17E 3(3) . . . .
N6E C15E C18E C19E 1(3) . . . .
N4E C15E C18E C19E -179(2) . . . .
C17E C18E C19E C20E 0(3) . . . .
C15E C18E C19E C20E -177.5(19) . . . .
C16E N7E C20E C19E -2(3) . . . .
Fe1 N7E C20E C19E 173.2(15) . . . .
C16E N7E C20E C21E -178.7(16) . . . .
Fe1 N7E C20E C21E -4(2) . . . .
C18E C19E C20E N7E 2(3) . . . .
C18E C19E C20E C21E 178(2) . . . .
C22E N8E C21E C20E 179.6(18) . . . .
Fe1 N8E C21E C20E 7(3) . . . .
N7E C20E C21E N8E -2(3) . . . .
C19E C20E C21E N8E -179(2) . . . .
C21E N8E C22E C27E -80(3) . . . .
Fe1 N8E C22E C27E 92(3) . . . .
C21E N8E C22E C23E 102(3) . . . .
Fe1 N8E C22E C23E -87(3) . . . .
C27E C22E C23E C24E 0(5) . . . .
N8E C22E C23E C24E 179(2) . . . .
C22E C23E C24E C25E 3(5) . . . .
C23E C24E C25E C26E -2(7) . . . .
C23E C24E C25E C28E -177(3) . . . .
C24E C25E C26E C27E -3(7) . . . .
C28E C25E C26E C27E 172(4) . . . .
C23E C22E C27E C26E -5(5) . . . .
N8E C22E C27E C26E 177(3) . . . .
C25E C26E C27E C22E 6(6) . . . .
C14F N3F N4F C15F -1(4) . . . .
C14F N5F N6F C15F 3(4) . . . .
C8F N1F C1F C2F 71(3) . . . .
Fe2 N1F C1F C2F -111(2) 2_657 . . .
C8F N1F C1F C6F -107(2) . . . .
Fe2 N1F C1F C6F 71(2) 2_657 . . .
C6F C1F C2F C3F 1(4) . . . .
N1F C1F C2F C3F -177(2) . . . .
C1F C2F C3F C4F -5(4) . . . .
C2F C3F C4F C5F 12(4) . . . .
C2F C3F C4F C7F 175(3) . . . .
C3F C4F C5F C6F -16(4) . . . .
C7F C4F C5F C6F -179(2) . . . .
C4F C5F C6F C1F 11(4) . . . .
C2F C1F C6F C5F -4(4) . . . .
N1F C1F C6F C5F 174(2) . . . .
C1F N1F C8F C9F 176.4(15) . . . .
Fe2 N1F C8F C9F -1(2) 2_657 . . .
C13F N2F C9F C10F 9(3) . . . .
Fe2 N2F C9F C10F 178.2(14) 2_657 . . .
C13F N2F C9F C8F -178.5(15) . . . .
Fe2 N2F C9F C8F -9(2) 2_657 . . .
N1F C8F C9F N2F 7(3) . . . .
N1F C8F C9F C10F 179.2(18) . . . .
N2F C9F C10F C11F -6(3) . . . .
C8F C9F C10F C11F -177.2(18) . . . .
C9F C10F C11F C12F 0(3) . . . .
C9F C10F C11F C14F -169.5(19) . . . .
C10F C11F C12F C13F 3(3) . . . .
C14F C11F C12F C13F 171.8(19) . . . .
C9F N2F C13F C12F -6(3) . . . .
Fe2 N2F C13F C12F -174.1(13) 2_657 . . .
C11F C12F C13F N2F 0(3) . . . .
N6F N5F C14F N3F 1(5) . . . .
N6F N5F C14F C11F -179(2) . . . .
N4F N3F C14F N5F -2(4) . . . .
N4F N3F C14F C11F 178(2) . . . .
C12F C11F C14F N5F -176(2) . . . .
C10F C11F C14F N5F -7(4) . . . .
C12F C11F C14F N3F 3(3) . . . .
C10F C11F C14F N3F 172(2) . . . .
N5F N6F C15F N4F -6(4) . . . .
N5F N6F C15F C18F -167(2) . . . .
N3F N4F C15F N6F 6(4) . . . .
N3F N4F C15F C18F 166.2(19) . . . .
C20F N7F C16F C17F 2(3) . . . .
Fe3 N7F C16F C17F 174.5(15) . . . .
N7F C16F C17F C18F 2(3) . . . .
C16F C17F C18F C19F 1(3) . . . .
C16F C17F C18F C15F 177(2) . . . .
N6F C15F C18F C19F -12(3) . . . .
N4F C15F C18F C19F -174(2) . . . .
N6F C15F C18F C17F 172(2) . . . .
N4F C15F C18F C17F 10(3) . . . .
C17F C18F C19F C20F -6(4) . . . .
C15F C18F C19F C20F 178(2) . . . .
C16F N7F C20F C19F -7(3) . . . .
Fe3 N7F C20F C19F 178.9(17) . . . .
C16F N7F C20F C21F 178.2(19) . . . .
Fe3 N7F C20F C21F 4(3) . . . .
C18F C19F C20F N7F 10(4) . . . .
C18F C19F C20F C21F -176(2) . . . .
C22F N8F C21F C20F -178.9(19) . . . .
Fe3 N8F C21F C20F -5(3) . . . .
N7F C20F C21F N8F 0(3) . . . .
C19F C20F C21F N8F -174(2) . . . .
C21F N8F C22F C27F -72(3) . . . .
Fe3 N8F C22F C27F 115(2) . . . .
C21F N8F C22F C23F 106(3) . . . .
Fe3 N8F C22F C23F -67(3) . . . .
C27F C22F C23F C24F 0(5) . . . .
N8F C22F C23F C24F -178(3) . . . .
C22F C23F C24F C25F -8(6) . . . .
C23F C24F C25F C26F 14(7) . . . .
C23F C24F C25F C28F -174(3) . . . .
C24F C25F C26F C27F -10(7) . . . .
C28F C25F C26F C27F 177(3) . . . .
C23F C22F C27F C26F 3(5) . . . .
N8F C22F C27F C26F -179(3) . . . .
C25F C26F C27F C22F 2(6) . . . .
C14G N3G N4G C15G 2(3) . . . .
C14G N5G N6G C15G 8(3) . . . .
C8G N1G C1G C6G 67(2) . . . .
Fe4 N1G C1G C6G -112.5(18) . . . .
C8G N1G C1G C2G -113(2) . . . .
Fe4 N1G C1G C2G 67(2) . . . .
C6G C1G C2G C3G -5(3) . . . .
N1G C1G C2G C3G 175.0(19) . . . .
C1G C2G C3G C4G 5(4) . . . .
C2G C3G C4G C5G -6(4) . . . .
C2G C3G C4G C7G -179(2) . . . .
C3G C4G C5G C6G 8(4) . . . .
C7G C4G C5G C6G -179(2) . . . .
C2G C1G C6G C5G 8(3) . . . .
N1G C1G C6G C5G -172.8(19) . . . .
C4G C5G C6G C1G -9(4) . . . .
C1G N1G C8G C9G 176.6(15) . . . .
Fe4 N1G C8G C9G -4(2) . . . .
C13G N2G C9G C10G 2(3) . . . .
Fe4 N2G C9G C10G -177.9(14) . . . .
C13G N2G C9G C8G 179.5(15) . . . .
Fe4 N2G C9G C8G 0(2) . . . .
N1G C8G C9G N2G 3(3) . . . .
N1G C8G C9G C10G -179.8(18) . . . .
N2G C9G C10G C11G -5(3) . . . .
C8G C9G C10G C11G 177.9(18) . . . .
C9G C10G C11G C12G 8(3) . . . .
C9G C10G C11G C14G -173.3(18) . . . .
C10G C11G C12G C13G -9(3) . . . .
C14G C11G C12G C13G 172.6(18) . . . .
C9G N2G C13G C12G -2(3) . . . .
Fe4 N2G C13G C12G 177.3(13) . . . .
C11G C12G C13G N2G 6(3) . . . .
N6G N5G C14G N3G -10(4) . . . .
N6G N5G C14G C11G 169.5(19) . . . .
N4G N3G C14G N5G 4(4) . . . .
N4G N3G C14G C11G -175.1(18) . . . .
C12G C11G C14G N5G 179(2) . . . .
C10G C11G C14G N5G 0(3) . . . .
C12G C11G C14G N3G -2(3) . . . .
C10G C11G C14G N3G 179.4(19) . . . .
N5G N6G C15G N4G -2(4) . . . .
N5G N6G C15G C18G -175.7(19) . . . .
N3G N4G C15G N6G -3(4) . . . .
N3G N4G C15G C18G 170.2(19) . . . .
C20G N7G C16G C17G -1(3) . . . .
Fe1 N7G C16G C17G 177.5(14) 2_657 . . .
N7G C16G C17G C18G 0(3) . . . .
C16G C17G C18G C19G 0(3) . . . .
C16G C17G C18G C15G -177.7(19) . . . .
N6G C15G C18G C19G -3(3) . . . .
N4G C15G C18G C19G -177(2) . . . .
N6G C15G C18G C17G 174(2) . . . .
N4G C15G C18G C17G 1(3) . . . .
C17G C18G C19G C20G 2(3) . . . .
C15G C18G C19G C20G 178.9(19) . . . .
C16G N7G C20G C19G 3(3) . . . .
Fe1 N7G C20G C19G -176.4(16) 2_657 . . .
C16G N7G C20G C21G 179.2(17) . . . .
Fe1 N7G C20G C21G 0(2) 2_657 . . .
C18G C19G C20G N7G -3(3) . . . .
C18G C19G C20G C21G -179(2) . . . .
C22G N8G C21G C20G -179.2(17) . . . .
Fe1 N8G C21G C20G 0(3) 2_657 . . .
N7G C20G C21G N8G 0(3) . . . .
C19G C20G C21G N8G 177(2) . . . .
C21G N8G C22G C27G 108(2) . . . .
Fe1 N8G C22G C27G -71(2) 2_657 . . .
C21G N8G C22G C23G -67(3) . . . .
Fe1 N8G C22G C23G 114.3(19) 2_657 . . .
C27G C22G C23G C24G 6(4) . . . .
N8G C22G C23G C24G -179.3(19) . . . .
C22G C23G C24G C25G -4(4) . . . .
C23G C24G C25G C26G 0(4) . . . .
C23G C24G C25G C28G 179(2) . . . .
C24G C25G C26G C27G 3(4) . . . .
C28G C25G C26G C27G -177(2) . . . .
C23G C22G C27G C26G -3(3) . . . .
N8G C22G C27G C26G -178.2(18) . . . .
C25G C26G C27G C22G -1(4) . . . .
C14H N3H N4H C15H -1(3) . . . .
C14H N5H N6H C15H 0(3) . . . .
C8H N1H C1H C2H -107(2) . . . .
Fe5 N1H C1H C2H 88(2) . . . .
C8H N1H C1H C6H 72(2) . . . .
Fe5 N1H C1H C6H -92.9(19) . . . .
C6H C1H C2H C3H 2(3) . . . .
N1H C1H C2H C3H -179.1(17) . . . .
C1H C2H C3H C4H 4(3) . . . .
C2H C3H C4H C5H -7(4) . . . .
C2H C3H C4H C7H 176.3(19) . . . .
C3H C4H C5H C6H 4(3) . . . .
C7H C4H C5H C6H -178.9(19) . . . .
C2H C1H C6H C5H -5(3) . . . .
N1H C1H C6H C5H 176.4(17) . . . .
C4H C5H C6H C1H 2(3) . . . .
C1H N1H C8H C9H -173.5(14) . . . .
Fe5 N1H C8H C9H -6.4(19) . . . .
C13H N2H C9H C10H 1(2) . . . .
Fe5 N2H C9H C10H -172.8(12) . . . .
C13H N2H C9H C8H 179.1(14) . . . .
Fe5 N2H C9H C8H 5.3(17) . . . .
N1H C8H C9H N2H 1(2) . . . .
N1H C8H C9H C10H 178.8(15) . . . .
N2H C9H C10H C11H 1(2) . . . .
C8H C9H C10H C11H -176.8(16) . . . .
C9H C10H C11H C12H -2(3) . . . .
C9H C10H C11H C14H 174.9(15) . . . .
C10H C11H C12H C13H 1(3) . . . .
C14H C11H C12H C13H -176.0(16) . . . .
C9H N2H C13H C12H -2(2) . . . .
Fe5 N2H C13H C12H 170.5(13) . . . .
C11H C12H C13H N2H 2(3) . . . .
N6H N5H C14H N3H -4(3) . . . .
N6H N5H C14H C11H 177.9(15) . . . .
N4H N3H C14H N5H 4(3) . . . .
N4H N3H C14H C11H -177.0(16) . . . .
C12H C11H C14H N5H -175.1(18) . . . .
C10H C11H C14H N5H 8(3) . . . .
C12H C11H C14H N3H 6(3) . . . .
C10H C11H C14H N3H -170.4(16) . . . .
N5H N6H C15H N4H 3(3) . . . .
N5H N6H C15H C18H 177.5(16) . . . .
N3H N4H C15H N6H -2(3) . . . .
N3H N4H C15H C18H -176.6(15) . . . .
C20H N7H C16H C17H -1(3) . . . .
Fe8 N7H C16H C17H -174.0(12) 2_666 . . .
N7H C16H C17H C18H 2(3) . . . .
C16H C17H C18H C19H -1(3) . . . .
C16H C17H C18H C15H 174.7(16) . . . .
N6H C15H C18H C17H -174.3(17) . . . .
N4H C15H C18H C17H 0(3) . . . .
N6H C15H C18H C19H 1(3) . . . .
N4H C15H C18H C19H 175.6(17) . . . .
C17H C18H C19H C20H -1(2) . . . .
C15H C18H C19H C20H -176.0(15) . . . .
C16H N7H C20H C19H 0(2) . . . .
Fe8 N7H C20H C19H 173.8(12) 2_666 . . .
C16H N7H C20H C21H 180.0(15) . . . .
Fe8 N7H C20H C21H -6.2(18) 2_666 . . .
C18H C19H C20H N7H 1(2) . . . .
C18H C19H C20H C21H -179.1(16) . . . .
C22H N8H C21H C20H -177.4(15) . . . .
Fe8 N8H C21H C20H 2(2) 2_666 . . .
N7H C20H C21H N8H 2(2) . . . .
C19H C20H C21H N8H -177.6(17) . . . .
C21H N8H C22H C27H -107(2) . . . .
Fe8 N8H C22H C27H 73(2) 2_666 . . .
C21H N8H C22H C23H 71(2) . . . .
Fe8 N8H C22H C23H -108.5(18) 2_666 . . .
C27H C22H C23H C24H -7(3) . . . .
N8H C22H C23H C24H 174.5(19) . . . .
C22H C23H C24H C25H 5(4) . . . .
C23H C24H C25H C26H 1(4) . . . .
C23H C24H C25H C28H 178(2) . . . .
C24H C25H C26H C27H -4(4) . . . .
C28H C25H C26H C27H 178(2) . . . .
C23H C22H C27H C26H 3(3) . . . .
N8H C22H C27H C26H -177.9(18) . . . .
C25H C26H C27H C22H 2(4) . . . .
C14I N3I N4I C15I 4(3) . . . .
C14I N5I N6I C15I 1(3) . . . .
C8I N1I C1I C6I -71(2) . . . .
Fe5 N1I C1I C6I 109.9(19) . . . .
C8I N1I C1I C2I 105(2) . . . .
Fe5 N1I C1I C2I -74(2) . . . .
C6I C1I C2I C3I -4(3) . . . .
N1I C1I C2I C3I 179.9(19) . . . .
C1I C2I C3I C4I 0(4) . . . .
C2I C3I C4I C5I 5(4) . . . .
C2I C3I C4I C7I -173(2) . . . .
C3I C4I C5I C6I -5(4) . . . .
C7I C4I C5I C6I 173(3) . . . .
C2I C1I C6I C5I 4(4) . . . .
N1I C1I C6I C5I 180(2) . . . .
C4I C5I C6I C1I 1(4) . . . .
C1I N1I C8I C9I 179.6(14) . . . .
Fe5 N1I C8I C9I -1(2) . . . .
C13I N2I C9I C10I -3(2) . . . .
Fe5 N2I C9I C10I 174.7(13) . . . .
C13I N2I C9I C8I 176.9(14) . . . .
Fe5 N2I C9I C8I -5.1(18) . . . .
N1I C8I C9I N2I 4(2) . . . .
N1I C8I C9I C10I -175.5(17) . . . .
N2I C9I C10I C11I 1(3) . . . .
C8I C9I C10I C11I -179.1(17) . . . .
C9I C10I C11I C12I 2(3) . . . .
C9I C10I C11I C14I 177.7(17) . . . .
C10I C11I C12I C13I -3(3) . . . .
C14I C11I C12I C13I -178.6(16) . . . .
C9I N2I C13I C12I 2(2) . . . .
Fe5 N2I C13I C12I -175.4(12) . . . .
C11I C12I C13I N2I 1(3) . . . .
N6I N5I C14I N3I 5(4) . . . .
N6I N5I C14I C11I -176.9(19) . . . .
N4I N3I C14I N5I -7(3) . . . .
N4I N3I C14I C11I 174.7(16) . . . .
C12I C11I C14I N5I 162(2) . . . .
C10I C11I C14I N5I -13(3) . . . .
C12I C11I C14I N3I -20(3) . . . .
C10I C11I C14I N3I 164.7(18) . . . .
N3I N4I C15I N6I 2(3) . . . .
N3I N4I C15I C18I -172.6(17) . . . .
N5I N6I C15I N4I -4(4) . . . .
N5I N6I C15I C18I 170.4(19) . . . .
C20I N7I C16I C17I 7(3) . . . .
Fe6 N7I C16I C17I -170.1(14) . . . .
N7I C16I C17I C18I -2(3) . . . .
C16I C17I C18I C19I -2(3) . . . .
C16I C17I C18I C15I 177.9(18) . . . .
N4I C15I C18I C17I 5(3) . . . .
N6I C15I C18I C17I -169(2) . . . .
N4I C15I C18I C19I -174.8(19) . . . .
N6I C15I C18I C19I 10(3) . . . .
C17I C18I C19I C20I 0(3) . . . .
C15I C18I C19I C20I -179.8(18) . . . .
C16I N7I C20I C19I -9(3) . . . .
Fe6 N7I C20I C19I 168.7(14) . . . .
C16I N7I C20I C21I 179.7(16) . . . .
Fe6 N7I C20I C21I -3(2) . . . .
C18I C19I C20I N7I 5(3) . . . .
C18I C19I C20I C21I 175.8(18) . . . .
C22I N8I C21I C20I 179.5(15) . . . .
Fe6 N8I C21I C20I 6(2) . . . .
N7I C20I C21I N8I -3(3) . . . .
C19I C20I C21I N8I -173.3(18) . . . .
C21I N8I C22I C27I -80(2) . . . .
Fe6 N8I C22I C27I 93(2) . . . .
C21I N8I C22I C23I 96(2) . . . .
Fe6 N8I C22I C23I -91(2) . . . .
C27I C22I C23I C24I -4(3) . . . .
N8I C22I C23I C24I 179.8(19) . . . .
C22I C23I C24I C25I 1(4) . . . .
C23I C24I C25I C26I 7(4) . . . .
C23I C24I C25I C28I 176(2) . . . .
C24I C25I C26I C27I -10(4) . . . .
C28I C25I C26I C27I 180(2) . . . .
C23I C22I C27I C26I 1(3) . . . .
N8I C22I C27I C26I 176.8(19) . . . .
C25I C26I C27I C22I 6(4) . . . .
C14J N3J N4J C15J 5(3) . . . .
C14J N5J N6J C15J 7(4) . . . .
C8J N1J C1J C6J 90(3) . . . .
Fe7 N1J C1J C6J -99(2) . . . .
C8J N1J C1J C2J -98(3) . . . .
Fe7 N1J C1J C2J 73(3) . . . .
C6J C1J C2J C3J -5(4) . . . .
N1J C1J C2J C3J -177(2) . . . .
C1J C2J C3J C4J -3(4) . . . .
C2J C3J C4J C5J 6(5) . . . .
C2J C3J C4J C7J -173(3) . . . .
C3J C4J C5J C6J 0(5) . . . .
C7J C4J C5J C6J 179(3) . . . .
C2J C1J C6J C5J 11(4) . . . .
N1J C1J C6J C5J -176(2) . . . .
C4J C5J C6J C1J -9(5) . . . .
C1J N1J C8J C9J 177.1(16) . . . .
Fe7 N1J C8J C9J 4(3) . . . .
C13J N2J C9J C10J -10(3) . . . .
Fe7 N2J C9J C10J 169.2(15) . . . .
C13J N2J C9J C8J -176.6(17) . . . .
Fe7 N2J C9J C8J 3(2) . . . .
N1J C8J C9J N2J -5(3) . . . .
N1J C8J C9J C10J -170(2) . . . .
N2J C9J C10J C11J 8(3) . . . .
C8J C9J C10J C11J 173(2) . . . .
C9J C10J C11J C12J -3(3) . . . .
C9J C10J C11J C14J 177.4(19) . . . .
C10J C11J C12J C13J 1(3) . . . .
C14J C11J C12J C13J 179.7(19) . . . .
C9J N2J C13J C12J 8(3) . . . .
Fe7 N2J C13J C12J -171.7(14) . . . .
C11J C12J C13J N2J -3(3) . . . .
N6J N5J C14J N3J -7(4) . . . .
N6J N5J C14J C11J 168(2) . . . .
N4J N3J C14J N5J 1(4) . . . .
N4J N3J C14J C11J -173.9(18) . . . .
C12J C11J C14J N5J 172(2) . . . .
C10J C11J C14J N5J -9(3) . . . .
C12J C11J C14J N3J -12(3) . . . .
C10J C11J C14J N3J 167(2) . . . .
N3J N4J C15J N6J -5(4) . . . .
N3J N4J C15J C18J 164.8(18) . . . .
N5J N6J C15J N4J -1(4) . . . .
N5J N6J C15J C18J -171(2) . . . .
C20J N7J C16J C17J 0(3) . . . .
Fe6 N7J C16J C17J -178.0(14) 2_666 . . .
N7J C16J C17J C18J 0(3) . . . .
C16J C17J C18J C19J 2(3) . . . .
C16J C17J C18J C15J 179.4(19) . . . .
N4J C15J C18J C17J 6(3) . . . .
N6J C15J C18J C17J 177(2) . . . .
N4J C15J C18J C19J -177(2) . . . .
N6J C15J C18J C19J -6(3) . . . .
C17J C18J C19J C20J -4(3) . . . .
C15J C18J C19J C20J 178.2(18) . . . .
C16J N7J C20J C19J -3(3) . . . .
Fe6 N7J C20J C19J 175.6(14) 2_666 . . .
C16J N7J C20J C21J -179.7(15) . . . .
Fe6 N7J C20J C21J -1.1(19) 2_666 . . .
C18J C19J C20J N7J 5(3) . . . .
C18J C19J C20J C21J -178.6(17) . . . .
C22J N8J C21J C20J -178.7(14) . . . .
Fe6 N8J C21J C20J -1(2) 2_666 . . .
N7J C20J C21J N8J 2(3) . . . .
C19J C20J C21J N8J -175.0(18) . . . .
C21J N8J C22J C27J -61(3) . . . .
Fe6 N8J C22J C27J 121.8(17) 2_666 . . .
C21J N8J C22J C23J 107(2) . . . .
Fe6 N8J C22J C23J -70(2) 2_666 . . .
C27J C22J C23J C24J -6(4) . . . .
N8J C22J C23J C24J -173.4(19) . . . .
C22J C23J C24J C25J 0(4) . . . .
C23J C24J C25J C26J 7(4) . . . .
C23J C24J C25J C28J -178(3) . . . .
C24J C25J C26J C27J -9(4) . . . .
C28J C25J C26J C27J 176(2) . . . .
C23J C22J C27J C26J 4(3) . . . .
N8J C22J C27J C26J 171.7(18) . . . .
C25J C26J C27J C22J 4(4) . . . .
C14K N3K N4K C15K -2(4) . . . .
C14K N5K N6K C15K 10(3) . . . .
C8K N1K C1K C2K -94(2) . . . .
Fe7 N1K C1K C2K 77.5(17) . . . .
C8K N1K C1K C6K 87(2) . . . .
Fe7 N1K C1K C6K -102.1(15) . . . .
C6K C1K C2K C3K 0.0 . . . .
N1K C1K C2K C3K -179.6(15) . . . .
C1K C2K C3K C4K 0.0 . . . .
C2K C3K C4K C5K 0.0 . . . .
C2K C3K C4K C7K -170(2) . . . .
C3K C4K C5K C6K 0.0 . . . .
C7K C4K C5K C6K 170(2) . . . .
C4K C5K C6K C1K 0.0 . . . .
C2K C1K C6K C5K 0.0 . . . .
N1K C1K C6K C5K 179.6(15) . . . .
C1K N1K C8K C9K 175.2(17) . . . .
Fe7 N1K C8K C9K 3(3) . . . .
C13K N2K C9K C10K -3(3) . . . .
Fe7 N2K C9K C10K 177.7(16) . . . .
C13K N2K C9K C8K 176.6(18) . . . .
Fe7 N2K C9K C8K -3(2) . . . .
N1K C8K C9K N2K 0(3) . . . .
N1K C8K C9K C10K 180(2) . . . .
N2K C9K C10K C11K 1(3) . . . .
C8K C9K C10K C11K -179(2) . . . .
C9K C10K C11K C12K 2(3) . . . .
C9K C10K C11K C14K -173(2) . . . .
C10K C11K C12K C13K -2(4) . . . .
C14K C11K C12K C13K 174(2) . . . .
C9K N2K C13K C12K 3(3) . . . .
Fe7 N2K C13K C12K -177.6(15) . . . .
C11K C12K C13K N2K -1(3) . . . .
N6K N5K C14K N3K -12(4) . . . .
N6K N5K C14K C11K 176(2) . . . .
N4K N3K C14K N5K 8(4) . . . .
N4K N3K C14K C11K -180(2) . . . .
C12K C11K C14K N5K -172(2) . . . .
C10K C11K C14K N5K 4(4) . . . .
C12K C11K C14K N3K 16(4) . . . .
C10K C11K C14K N3K -169(2) . . . .
N5K N6K C15K N4K -5(4) . . . .
N5K N6K C15K C18K -171.3(19) . . . .
N3K N4K C15K N6K 1(4) . . . .
N3K N4K C15K C18K 168(2) . . . .
C20K N7K C16K C17K 1(3) . . . .
Fe5 N7K C16K C17K 173.9(13) . . . .
N7K C16K C17K C18K -2(3) . . . .
C16K C17K C18K C19K 3(3) . . . .
C16K C17K C18K C15K -178.0(19) . . . .
N6K C15K C18K C19K -17(3) . . . .
N4K C15K C18K C19K 176(2) . . . .
N6K C15K C18K C17K 164(2) . . . .
N4K C15K C18K C17K -4(3) . . . .
C17K C18K C19K C20K -2(3) . . . .
C15K C18K C19K C20K 178.3(18) . . . .
C16K N7K C20K C19K 0(2) . . . .
Fe5 N7K C20K C19K -174.6(14) . . . .
C16K N7K C20K C21K 179.8(15) . . . .
Fe5 N7K C20K C21K 5.7(18) . . . .
C18K C19K C20K N7K 1(3) . . . .
C18K C19K C20K C21K -179.1(18) . . . .
C22K N8K C21K C20K 173.3(15) . . . .
Fe5 N8K C21K C20K -2(2) . . . .
N7K C20K C21K N8K -3(3) . . . .
C19K C20K C21K N8K 177.7(18) . . . .
C21K N8K C22K C27K 118(2) . . . .
Fe5 N8K C22K C27K -68(2) . . . .
C21K N8K C22K C23K -66(3) . . . .
Fe5 N8K C22K C23K 108(2) . . . .
C27K C22K C23K C24K 0(4) . . . .
N8K C22K C23K C24K -176(2) . . . .
C22K C23K C24K C25K -8(5) . . . .
C23K C24K C25K C26K 8(6) . . . .
C23K C24K C25K C28K -169(3) . . . .
C24K C25K C26K C27K 0(5) . . . .
C28K C25K C26K C27K 177(3) . . . .
C23K C22K C27K C26K 9(4) . . . .
N8K C22K C27K C26K -175(2) . . . .
C25K C26K C27K C22K -8(4) . . . .
C14L N3L N4L C15L 3(3) . . . .
C14L N5L N6L C15L -4(3) . . . .
C8L N1L C1L C6L 77(3) . . . .
Fe7 N1L C1L C6L -106(2) . . . .
C8L N1L C1L C2L -108(2) . . . .
Fe7 N1L C1L C2L 69(2) . . . .
C6L C1L C2L C3L -3(4) . . . .
N1L C1L C2L C3L -177(2) . . . .
C1L C2L C3L C4L 5(4) . . . .
C2L C3L C4L C5L -1(5) . . . .
C2L C3L C4L C7L -175(3) . . . .
C3L C4L C5L C6L -6(4) . . . .
C7L C4L C5L C6L 168(2) . . . .
C2L C1L C6L C5L -3(4) . . . .
N1L C1L C6L C5L 171(2) . . . .
C4L C5L C6L C1L 7(4) . . . .
C1L N1L C8L C9L 175.8(16) . . . .
Fe7 N1L C8L C9L -2(2) . . . .
C13L N2L C9L C10L -3(3) . . . .
Fe7 N2L C9L C10L 173.4(14) . . . .
C13L N2L C9L C8L -179.0(16) . . . .
Fe7 N2L C9L C8L -3(2) . . . .
N1L C8L C9L N2L 3(3) . . . .
N1L C8L C9L C10L -172.9(18) . . . .
N2L C9L C10L C11L 3(3) . . . .
C8L C9L C10L C11L 178.9(19) . . . .
C9L C10L C11L C12L -4(3) . . . .
C9L C10L C11L C14L -178.4(17) . . . .
C10L C11L C12L C13L 5(3) . . . .
C14L C11L C12L C13L 178.9(18) . . . .
C9L N2L C13L C12L 4(3) . . . .
Fe7 N2L C13L C12L -172.2(14) . . . .
C11L C12L C13L N2L -5(3) . . . .
N6L N5L C14L N3L 2(4) . . . .
N6L N5L C14L C11L 177.8(18) . . . .
N4L N3L C14L N5L -2(3) . . . .
N4L N3L C14L C11L -177.3(16) . . . .
C12L C11L C14L N5L 177(2) . . . .
C10L C11L C14L N5L -9(3) . . . .
C12L C11L C14L N3L -7(3) . . . .
C10L C11L C14L N3L 167.1(18) . . . .
N5L N6L C15L N4L 5(3) . . . .
N5L N6L C15L C18L -174.3(17) . . . .
N3L N4L C15L N6L -5(3) . . . .
N3L N4L C15L C18L 174.7(16) . . . .
C20L N7L C16L C17L -1(2) . . . .
Fe8 N7L C16L C17L 174.5(12) . . . .
N7L C16L C17L C18L 3(3) . . . .
C16L C17L C18L C19L -6(3) . . . .
C16L C17L C18L C15L 180.0(16) . . . .
N6L C15L C18L C17L -167.4(18) . . . .
N4L C15L C18L C17L 13(3) . . . .
N6L C15L C18L C19L 18(3) . . . .
N4L C15L C18L C19L -161.3(18) . . . .
C17L C18L C19L C20L 6(3) . . . .
C15L C18L C19L C20L -179.1(16) . . . .
C16L N7L C20L C19L 2(2) . . . .
Fe8 N7L C20L C19L -174.3(13) . . . .
C16L N7L C20L C21L 176.7(15) . . . .
Fe8 N7L C20L C21L 0.8(19) . . . .
C18L C19L C20L N7L -4(3) . . . .
C18L C19L C20L C21L -178.7(17) . . . .
C22L N8L C21L C20L 176.6(16) . . . .
Fe8 N8L C21L C20L -3(2) . . . .
N7L C20L C21L N8L 2(3) . . . .
C19L C20L C21L N8L 176.6(18) . . . .
C21L N8L C22L C27L 92(2) . . . .
Fe8 N8L C22L C27L -88(2) . . . .
C21L N8L C22L C23L -81(3) . . . .
Fe8 N8L C22L C23L 99(2) . . . .
C27L C22L C23L C24L 4(4) . . . .
N8L C22L C23L C24L 176(2) . . . .
C22L C23L C24L C25L 7(4) . . . .
C23L C24L C25L C26L -15(5) . . . .
C23L C24L C25L C28L -178(3) . . . .
C24L C25L C26L C27L 14(5) . . . .
C28L C25L C26L C27L 177(2) . . . .
C23L C22L C27L C26L -5(4) . . . .
N8L C22L C27L C26L -177.3(19) . . . .
C25L C26L C27L C22L -4(4) . . . .
C14M N3M N4M C15M 2(3) . . . .
C14M N5M N6M C15M 9(3) . . . .
C8M N1M C1M C6M 103(2) . . . .
Fe8 N1M C1M C6M -70(2) . . . .
C8M N1M C1M C2M -77(2) . . . .
Fe8 N1M C1M C2M 109.9(18) . . . .
C6M C1M C2M C3M -2(3) . . . .
N1M C1M C2M C3M 177.4(19) . . . .
C1M C2M C3M C4M 5(4) . . . .
C2M C3M C4M C5M -5(4) . . . .
C2M C3M C4M C7M -175(2) . . . .
C3M C4M C5M C6M 3(4) . . . .
C7M C4M C5M C6M 173(2) . . . .
C2M C1M C6M C5M 1(3) . . . .
N1M C1M C6M C5M -179.3(17) . . . .
C4M C5M C6M C1M -1(3) . . . .
C1M N1M C8M C9M -178.2(15) . . . .
Fe8 N1M C8M C9M -4(2) . . . .
C13M N2M C9M C10M -5(2) . . . .
Fe8 N2M C9M C10M 178.5(13) . . . .
C13M N2M C9M C8M 173.9(15) . . . .
Fe8 N2M C9M C8M -2.8(19) . . . .
N1M C8M C9M N2M 4(3) . . . .
N1M C8M C9M C10M -177.0(18) . . . .
N2M C9M C10M C11M 5(3) . . . .
C8M C9M C10M C11M -173.5(18) . . . .
C9M C10M C11M C12M -5(3) . . . .
C9M C10M C11M C14M 176.6(17) . . . .
C10M C11M C12M C13M 5(3) . . . .
C14M C11M C12M C13M -176.6(16) . . . .
C9M N2M C13M C12M 5(2) . . . .
Fe8 N2M C13M C12M -178.8(12) . . . .
C11M C12M C13M N2M -5(3) . . . .
N6M N5M C14M N3M -1(4) . . . .
N6M N5M C14M C11M -178.3(18) . . . .
N4M N3M C14M N5M -5(4) . . . .
N4M N3M C14M C11M 172.5(17) . . . .
C12M C11M C14M N5M 177.4(19) . . . .
C10M C11M C14M N5M -4(3) . . . .
C12M C11M C14M N3M 0(3) . . . .
C10M C11M C14M N3M 177.9(18) . . . .
N3M N4M C15M N6M 7(4) . . . .
N3M N4M C15M C18M -172.7(19) . . . .
N5M N6M C15M N4M -13(4) . . . .
N5M N6M C15M C18M 166.8(19) . . . .
C20M N7M C16M C17M 1(3) . . . .
Fe6 N7M C16M C17M -174.1(15) . . . .
N7M C16M C17M C18M -1(3) . . . .
C16M C17M C18M C19M 2(3) . . . .
C16M C17M C18M C15M 173.9(19) . . . .
N4M C15M C18M C17M 1(3) . . . .
N6M C15M C18M C17M -179(2) . . . .
N4M C15M C18M C19M 173(2) . . . .
N6M C15M C18M C19M -6(3) . . . .
C17M C18M C19M C20M -3(3) . . . .
C15M C18M C19M C20M -175.2(19) . . . .
C16M N7M C20M C19M -2(3) . . . .
Fe6 N7M C20M C19M 173.9(15) . . . .
C16M N7M C20M C21M -177.3(17) . . . .
Fe6 N7M C20M C21M -2(2) . . . .
C18M C19M C20M N7M 3(3) . . . .
C18M C19M C20M C21M 177.7(19) . . . .
C22M N8M C21M C20M -179.6(16) . . . .
Fe6 N8M C21M C20M -2(2) . . . .
N7M C20M C21M N8M 2(3) . . . .
C19M C20M C21M N8M -173(2) . . . .
C21M N8M C22M C23M 51(2) . . . .
Fe6 N8M C22M C23M -126.3(17) . . . .
C21M N8M C22M C27M -124(2) . . . .
Fe6 N8M C22M C27M 59(2) . . . .
C27M C22M C23M C24M -2(3) . . . .
N8M C22M C23M C24M -176.8(18) . . . .
C22M C23M C24M C25M 0(4) . . . .
C23M C24M C25M C26M 4(4) . . . .
C23M C24M C25M C28M -178(2) . . . .
C24M C25M C26M C27M -5(4) . . . .
C28M C25M C26M C27M 177(2) . . . .
C23M C22M C27M C26M 1(3) . . . .
N8M C22M C27M C26M 175.9(17) . . . .
C25M C26M C27M C22M 2(3) . . . .
